data_4130164
loop_
_publ_author_name
'Wang, Shih-Yu'
'Fu, Jun-Hao'
'Liang, Yen-Peng'
'He, Yun-Jui'
'Chen, Yu-Sheng'
'Chan, Yi-Tsu'

_publ_section_title
;
 Metallo-Supramolecular Self-Assembly of a Multicomponent Ditrigon Based
 on Complementary Terpyridine Ligand Pairing.
;
_journal_issue 11
_journal_name_full 'Journal of the American Chemical Society'
_journal_page_first 3651
_journal_page_last 3654
_journal_paper_doi 10.1021/jacs.6b01005
_journal_volume 138
_journal_year 2016
_chemical_formula_sum 'C360 H288 Cd6 F72 N36 O24 P12'
_chemical_formula_weight 7916.29
_space_group_crystal_system triclinic
_space_group_IT_number 2
_space_group_name_Hall '-P 1'
_space_group_name_H-M_alt 'P -1'
_atom_sites_solution_hydrogens geom
_audit_creation_method SHELXL-2014/7
_cell_angle_alpha 105.529(3)
_cell_angle_beta 92.470(2)
_cell_angle_gamma 91.599(2)
_cell_formula_units_Z 2
_cell_length_a 13.9491(3)
_cell_length_b 38.2556(12)
_cell_length_c 42.6514(12)
_cell_measurement_reflns_used 11601
_cell_measurement_temperature 100(2)
_cell_measurement_theta_max 74.3680
_cell_measurement_theta_min 3.3850
_cell_volume 21890.5(11)
_computing_cell_refinement
; 
CrysAlisPro, Agilent Technologies, 
Version 1.171.37.35 (release 13-08-2014 CrysAlis171 .NET) 
(compiled Aug 13 2014,18:06:01) 
Empirical absorption correction using spherical harmonics, 
 implemented in SCALE3 ABSPACK scaling algorithm. 
;
_computing_data_collection
; 
CrysAlisPro, Agilent Technologies, 
Version 1.171.37.35 (release 13-08-2014 CrysAlis171 .NET) 
(compiled Aug 13 2014,18:06:01) 
Empirical absorption correction using spherical harmonics, 
 implemented in SCALE3 ABSPACK scaling algorithm. 
;
_computing_data_reduction
; 
CrysAlisPro, Agilent Technologies, 
Version 1.171.37.35 (release 13-08-2014 CrysAlis171 .NET) 
(compiled Aug 13 2014,18:06:01) 
Empirical absorption correction using spherical harmonics, 
 implemented in SCALE3 ABSPACK scaling algorithm. 
;
_computing_molecular_graphics SHELXTL
_computing_publication_material SHELXTL
_computing_structure_refinement 'SHELXL-2014/7 (Sheldrick, 2014)'
_computing_structure_solution 'SHELXS-2014/7 (Sheldrick, 2014)'
_diffrn_ambient_temperature 100(2)
_diffrn_detector_area_resol_mean 10.2496
_diffrn_measured_fraction_theta_full 0.986
_diffrn_measured_fraction_theta_max 0.986
_diffrn_measurement_device_type 'Xcalibur, Atlas, Gemini'
_diffrn_radiation_type CuK\a
_diffrn_radiation_wavelength 1.54178
_diffrn_reflns_av_R_equivalents 0.1177
_diffrn_reflns_av_unetI/netI 0.1529
_diffrn_reflns_Laue_measured_fraction_full 0.986
_diffrn_reflns_Laue_measured_fraction_max 0.986
_diffrn_reflns_limit_h_max 16
_diffrn_reflns_limit_h_min -14
_diffrn_reflns_limit_k_max 45
_diffrn_reflns_limit_k_min -45
_diffrn_reflns_limit_l_max 47
_diffrn_reflns_limit_l_min -51
_diffrn_reflns_number 132176
_diffrn_reflns_point_group_measured_fraction_full 0.986
_diffrn_reflns_point_group_measured_fraction_max 0.986
_diffrn_reflns_theta_full 67.679
_diffrn_reflns_theta_max 68.000
_diffrn_reflns_theta_min 3.129
_diffrn_source 'Enhance (Cu) X-ray Source'
_exptl_absorpt_coefficient_mu 3.449
_exptl_absorpt_correction_T_max 1.00000
_exptl_absorpt_correction_T_min 0.56020
_exptl_absorpt_correction_type multi-scan
_exptl_absorpt_process_details
; 
CrysAlisPro, Agilent Technologies, 
Version 1.171.37.35 (release 13-08-2014 CrysAlis171 .NET) 
(compiled Aug 13 2014,18:06:01) 
Empirical absorption correction using spherical harmonics, 
 implemented in SCALE3 ABSPACK scaling algorithm. 
;
_exptl_crystal_colour yellow
_exptl_crystal_density_diffrn 1.201
_exptl_crystal_description plate
_exptl_crystal_F_000 8016
_exptl_crystal_size_max 0.20
_exptl_crystal_size_mid 0.15
_exptl_crystal_size_min 0.05
_refine_diff_density_max 1.788
_refine_diff_density_min -0.934
_refine_diff_density_rms 0.122
_refine_ls_extinction_method none
_refine_ls_goodness_of_fit_ref 1.200
_refine_ls_hydrogen_treatment constr
_refine_ls_matrix_type full
_refine_ls_number_parameters 4110
_refine_ls_number_reflns 78663
_refine_ls_number_restraints 3299
_refine_ls_restrained_S_all 1.205
_refine_ls_R_factor_all 0.2108
_refine_ls_R_factor_gt 0.1210
_refine_ls_shift/su_max 0.077
_refine_ls_shift/su_mean 0.003
_refine_ls_structure_factor_coef Fsqd
_refine_ls_weighting_details 'w=1/[\s^2^(Fo^2^)+(0.1000P)^2^] where P=(Fo^2^+2Fc^2^)/3'
_refine_ls_weighting_scheme calc
_refine_ls_wR_factor_gt 0.2992
_refine_ls_wR_factor_ref 0.3696
_reflns_Friedel_coverage 0.000
_reflns_number_gt 29796
_reflns_number_total 78663
_reflns_threshold_expression 'I > 2\s(I)'
_cod_data_source_file ja6b01005_si_003.cif
_cod_data_source_block ic17305_sq
_cod_database_code 4130164
_shelx_shelxl_version_number 2014/7
_shelx_space_group_comment
; 
The symmetry employed for this shelxl refinement is uniquely defined 
by the following loop, which should always be used as a source of 
symmetry information in preference to the above space-group names. 
They are only intended as comments. 
;

loop_
_space_group_symop_operation_xyz
'x, y, z'
'-x, -y, -z'

loop_
_atom_site_label
_atom_site_type_symbol
_atom_site_fract_x
_atom_site_fract_y
_atom_site_fract_z
_atom_site_U_iso_or_equiv
_atom_site_adp_type
_atom_site_occupancy
_atom_site_site_symmetry_order
_atom_site_calc_flag
_atom_site_refinement_flags_posn
_atom_site_refinement_flags_adp
_atom_site_refinement_flags_occupancy
_atom_site_disorder_assembly
_atom_site_disorder_group
Cd1 Cd 1.61213(6) 0.24727(2) 0.54638(2) 0.0660(2) Uani 1 1 d . . . . .
Cd2 Cd 2.16274(8) 0.12397(4) 0.33936(2) 0.1147(4) Uani 1 1 d . . . . .
O1 O 1.8491(6) 0.2445(3) 0.4998(2) 0.095(3) Uani 1 1 d . . . . .
O2 O 1.6616(7) 0.1369(2) 0.4708(2) 0.097(3) Uani 1 1 d . . . . .
O3 O 1.7069(6) 0.2950(3) 0.6470(2) 0.101(3) Uani 1 1 d . . . . .
O4 O 1.4427(6) 0.2155(3) 0.61160(19) 0.089(3) Uani 1 1 d . . . . .
O5 O 2.2370(8) 0.2275(3) 0.3810(2) 0.117(3) Uani 1 1 d . . . . .
O6 O 2.4573(11) 0.1416(4) 0.3848(4) 0.188(7) Uani 1 1 d . . . . .
O7 O 1.8952(14) 0.0974(4) 0.3853(4) 0.205(9) Uani 1 1 d . . . . .
O8 O 2.0950(9) 0.0201(4) 0.3227(5) 0.188(7) Uani 1 1 d . . . . .
C1 C 2.2168(5) 0.1036(2) 0.48764(14) 0.084(4) Uani 1 1 d G . . . .
C2 C 2.2476(5) 0.0713(2) 0.49297(17) 0.081(4) Uani 1 1 d G . . . .
H2A H 2.2567 0.0510 0.4750 0.098 Uiso 1 1 calc R U . . .
C3 C 2.2649(5) 0.06875(19) 0.5246(2) 0.092(4) Uani 1 1 d G . . . .
H3A H 2.2859 0.0467 0.5282 0.110 Uiso 1 1 calc R U . . .
C4 C 2.2515(5) 0.0985(2) 0.55089(15) 0.075(3) Uani 1 1 d G . . . .
C5 C 2.2207(5) 0.1307(2) 0.54557(16) 0.090(4) Uani 1 1 d G . . . .
H5A H 2.2116 0.1510 0.5635 0.108 Uiso 1 1 calc R U . . .
C6 C 2.2034(5) 0.13331(19) 0.51394(19) 0.076(3) Uani 1 1 d G . . . .
H6A H 2.1824 0.1554 0.5103 0.091 Uiso 1 1 calc R U . . .
C7 C 2.2789(6) 0.0971(2) 0.58622(15) 0.075(3) Uani 1 1 d G . . . .
C8 C 2.3648(5) 0.0814(2) 0.59138(18) 0.095(4) Uani 1 1 d G . . . .
H8A H 2.4021 0.0706 0.5735 0.114 Uiso 1 1 calc R U . . .
C9 C 2.3960(5) 0.0813(3) 0.6228(2) 0.111(5) Uani 1 1 d G . . . .
H9A H 2.4547 0.0706 0.6263 0.133 Uiso 1 1 calc R U . . .
C10 C 2.3414(6) 0.0970(3) 0.64899(16) 0.115(6) Uani 1 1 d G . . . .
H10A H 2.3627 0.0970 0.6704 0.138 Uiso 1 1 calc R U . . .
C11 C 2.2555(6) 0.1127(3) 0.64383(16) 0.101(5) Uani 1 1 d G . . . .
H11A H 2.2182 0.1235 0.6618 0.122 Uiso 1 1 calc R U . . .
C12 C 2.2243(5) 0.1128(2) 0.61245(19) 0.079(3) Uani 1 1 d G U . . .
C13 C 2.1306(4) 0.1312(2) 0.60932(18) 0.075(3) Uani 1 1 d G U . . .
C14 C 2.0606(5) 0.11327(17) 0.58593(17) 0.078(3) Uani 1 1 d G U . . .
H14A H 2.0699 0.0892 0.5732 0.093 Uiso 1 1 calc R U . . .
C15 C 1.9770(4) 0.1305(2) 0.58112(15) 0.075(3) Uani 1 1 d G . . . .
H15A H 1.9292 0.1182 0.5651 0.089 Uiso 1 1 calc R U . . .
C16 C 1.9634(4) 0.1657(2) 0.59970(18) 0.073(3) Uani 1 1 d G . . . .
C17 C 2.0334(5) 0.18364(17) 0.62309(16) 0.083(4) Uani 1 1 d G . . . .
H17A H 2.0241 0.2077 0.6358 0.099 Uiso 1 1 calc R U . . .
C18 C 2.1170(4) 0.1664(2) 0.62790(15) 0.080(3) Uani 1 1 d G . . . .
H18A H 2.1649 0.1787 0.6439 0.096 Uiso 1 1 calc R U . . .
N19 N 1.5657(5) 0.18826(14) 0.54235(15) 0.066(2) Uani 1 1 d G . . . .
C20 C 1.4795(4) 0.17238(19) 0.52672(16) 0.073(3) Uani 1 1 d G . . . .
H20A H 1.4348 0.1866 0.5187 0.087 Uiso 1 1 calc R U . . .
C21 C 1.4587(4) 0.1357(2) 0.52282(17) 0.072(3) Uani 1 1 d G . . . .
H21A H 1.3998 0.1248 0.5121 0.087 Uiso 1 1 calc R U . . .
C22 C 1.5241(6) 0.11484(15) 0.53454(19) 0.084(4) Uani 1 1 d G . . . .
H22A H 1.5099 0.0897 0.5319 0.101 Uiso 1 1 calc R U . . .
C23 C 1.6103(5) 0.13071(18) 0.55017(18) 0.082(4) Uani 1 1 d G . . . .
H23A H 1.6550 0.1165 0.5582 0.098 Uiso 1 1 calc R U . . .
C24 C 1.6311(4) 0.16742(19) 0.55408(16) 0.066(3) Uani 1 1 d G . . . .
C25 C 1.7198(4) 0.18440(19) 0.56767(15) 0.072(3) Uani 1 1 d G . . . .
C26 C 1.7946(5) 0.16709(16) 0.57911(17) 0.071(3) Uani 1 1 d G . . . .
H26A H 1.7874 0.1421 0.5783 0.085 Uiso 1 1 calc R U . . .
C27 C 1.8799(4) 0.1864(2) 0.59172(16) 0.074(3) Uani 1 1 d G . . . .
C28 C 1.8904(4) 0.2229(2) 0.59288(16) 0.068(3) Uani 1 1 d G . . . .
H28A H 1.9487 0.2361 0.6015 0.082 Uiso 1 1 calc R U . . .
C29 C 1.8157(5) 0.24023(16) 0.58144(16) 0.080(3) Uani 1 1 d G . . . .
N30 N 1.7303(4) 0.22097(19) 0.56883(14) 0.063(2) Uani 1 1 d G . . . .
C31 C 1.8187(6) 0.27737(19) 0.5813(2) 0.077(3) Uani 1 1 d G . . . .
C32 C 1.8973(5) 0.3009(3) 0.5935(2) 0.098(4) Uani 1 1 d G . . . .
H32A H 1.9515 0.2926 0.6034 0.117 Uiso 1 1 calc R U . . .
C33 C 1.8968(6) 0.3365(2) 0.5915(2) 0.107(5) Uani 1 1 d G . . . .
H33A H 1.9506 0.3526 0.5999 0.128 Uiso 1 1 calc R U . . .
C34 C 1.8176(7) 0.34866(18) 0.5771(2) 0.120(5) Uani 1 1 d G . . . .
H34A H 1.8173 0.3730 0.5757 0.144 Uiso 1 1 calc R U . . .
C35 C 1.7390(5) 0.3251(2) 0.5648(2) 0.107(5) Uani 1 1 d G . . . .
H35A H 1.6848 0.3334 0.5550 0.129 Uiso 1 1 calc R U . . .
N36 N 1.7395(4) 0.2895(2) 0.56691(17) 0.072(2) Uani 1 1 d G . . . .
C37 C 1.8461(6) 0.2082(2) 0.49910(19) 0.085(4) Uani 1 1 d G . . . .
C38 C 1.9198(4) 0.1901(3) 0.51017(17) 0.089(4) Uani 1 1 d G . . . .
H38A H 1.9784 0.2028 0.5191 0.107 Uiso 1 1 calc R U . . .
C39 C 1.9077(6) 0.1534(3) 0.50816(19) 0.114(6) Uani 1 1 d G . . . .
H39A H 1.9580 0.1410 0.5157 0.137 Uiso 1 1 calc R U . . .
C40 C 1.8219(8) 0.1348(2) 0.4951(2) 0.109(5) Uani 1 1 d G . . . .
H40A H 1.8136 0.1097 0.4937 0.130 Uiso 1 1 calc R U . . .
C41 C 1.7482(5) 0.1529(2) 0.48403(18) 0.073(3) Uani 1 1 d G U . . .
C42 C 1.7603(5) 0.1896(2) 0.48604(17) 0.071(3) Uani 1 1 d G U . . .
C43 C 1.6910(4) 0.20772(18) 0.46970(15) 0.070(3) Uani 1 1 d G U . . .
C44 C 1.6932(5) 0.20218(19) 0.43617(15) 0.079(3) Uani 1 1 d G . . . .
H44A H 1.7371 0.1859 0.4241 0.095 Uiso 1 1 calc R U . . .
C45 C 1.6313(5) 0.2204(2) 0.42027(11) 0.095(4) Uani 1 1 d G . . . .
H45A H 1.6327 0.2167 0.3974 0.114 Uiso 1 1 calc R U . . .
C46 C 1.5671(5) 0.2443(2) 0.43790(15) 0.073(2) Uani 1 1 d G U . . .
H46A H 1.5248 0.2567 0.4270 0.088 Uiso 1 1 calc R U . . .
C47 C 1.5649(4) 0.24980(17) 0.47142(14) 0.064(2) Uani 1 1 d G U . . .
N48 N 1.6269(4) 0.23153(18) 0.48732(11) 0.064(2) Uani 1 1 d G U . . .
C49 C 1.5019(7) 0.2745(3) 0.4910(2) 0.064(2) Uani 1 1 d . U . . .
C50 C 1.4366(8) 0.2932(3) 0.4770(3) 0.068(3) Uani 1 1 d . . . . .
H50A H 1.4337 0.2897 0.4540 0.081 Uiso 1 1 calc R U . . .
C51 C 1.3745(7) 0.3174(3) 0.4965(2) 0.064(3) Uani 1 1 d . . . . .
C52 C 1.3824(7) 0.3212(3) 0.5289(3) 0.066(3) Uani 1 1 d . . . . .
H52A H 1.3393 0.3362 0.5426 0.080 Uiso 1 1 calc R U . . .
C53 C 1.4518(8) 0.3036(3) 0.5430(2) 0.060(3) Uani 1 1 d . U . . .
N54 N 1.5090(6) 0.2800(2) 0.5235(2) 0.062(2) Uani 1 1 d . U . . .
C55 C 1.4635(8) 0.3061(3) 0.5784(2) 0.068(3) Uani 1 1 d . . . . .
C56 C 1.4207(8) 0.3342(3) 0.6017(3) 0.077(3) Uani 1 1 d . . . . .
H56A H 1.3846 0.3518 0.5949 0.092 Uiso 1 1 calc R U . . .
C57 C 1.4317(10) 0.3358(3) 0.6341(3) 0.082(4) Uani 1 1 d . . . . .
H57A H 1.4033 0.3544 0.6500 0.099 Uiso 1 1 calc R U . . .
C58 C 1.4854(9) 0.3098(3) 0.6435(3) 0.081(3) Uani 1 1 d . . . . .
H58A H 1.4943 0.3102 0.6658 0.097 Uiso 1 1 calc R U . . .
C59 C 1.5261(7) 0.2829(3) 0.6191(3) 0.0662(15) Uani 1 1 d . U . . .
N60 N 1.5151(6) 0.2812(3) 0.5873(2) 0.0660(15) Uani 1 1 d . U . . .
C61 C 1.5805(6) 0.2545(2) 0.62936(18) 0.0662(15) Uani 1 1 d G U . . .
C62 C 1.6728(6) 0.2609(2) 0.64383(19) 0.087(4) Uani 1 1 d G . . . .
C63 C 1.7192(5) 0.2334(3) 0.65329(18) 0.099(5) Uani 1 1 d G . . . .
H63A H 1.7823 0.2377 0.6632 0.119 Uiso 1 1 calc R U . . .
C64 C 1.6732(7) 0.1995(3) 0.64829(19) 0.100(5) Uani 1 1 d G . . . .
H64A H 1.7049 0.1807 0.6548 0.121 Uiso 1 1 calc R U . . .
C65 C 1.5809(7) 0.19308(19) 0.6338(2) 0.085(3) Uani 1 1 d G U . . .
H65A H 1.5495 0.1699 0.6304 0.102 Uiso 1 1 calc R U . . .
C66 C 1.5345(5) 0.2206(2) 0.62436(17) 0.083(3) Uani 1 1 d G U . . .
C67 C 1.9363(11) 0.2620(5) 0.5091(4) 0.129(6) Uani 1 1 d . . . . .
H67A H 1.9321 0.2875 0.5090 0.193 Uiso 1 1 calc R U . . .
H67B H 1.9553 0.2607 0.5312 0.193 Uiso 1 1 calc R U . . .
H67C H 1.9841 0.2504 0.4940 0.193 Uiso 1 1 calc R U . . .
C68 C 1.6478(12) 0.0979(4) 0.4645(4) 0.127(6) Uani 1 1 d . . . . .
H68A H 1.5827 0.0905 0.4550 0.190 Uiso 1 1 calc R U . . .
H68B H 1.6947 0.0858 0.4492 0.190 Uiso 1 1 calc R U . . .
H68C H 1.6565 0.0911 0.4850 0.190 Uiso 1 1 calc R U . . .
C69 C 1.7993(11) 0.3048(5) 0.6654(4) 0.130(6) Uani 1 1 d . . . . .
H69A H 1.8181 0.3300 0.6664 0.195 Uiso 1 1 calc R U . . .
H69B H 1.7934 0.3024 0.6875 0.195 Uiso 1 1 calc R U . . .
H69C H 1.8482 0.2886 0.6545 0.195 Uiso 1 1 calc R U . . .
C70 C 1.3883(9) 0.1839(4) 0.6115(3) 0.093(4) Uani 1 1 d . . . . .
H70A H 1.3242 0.1847 0.6015 0.139 Uiso 1 1 calc R U . . .
H70B H 1.4203 0.1625 0.5991 0.139 Uiso 1 1 calc R U . . .
H70C H 1.3824 0.1826 0.6340 0.139 Uiso 1 1 calc R U . . .
N71 N 2.0633(6) 0.1637(3) 0.37325(18) 0.109(4) Uani 1 1 d G . . . .
C72 C 2.0028(7) 0.1866(3) 0.36222(17) 0.123(6) Uani 1 1 d G . . . .
H72A H 2.0012 0.1868 0.3400 0.148 Uiso 1 1 calc R U . . .
C73 C 1.9445(7) 0.2093(3) 0.3837(3) 0.143(7) Uani 1 1 d G . . . .
H73A H 1.9031 0.2249 0.3762 0.172 Uiso 1 1 calc R U . . .
C74 C 1.9467(6) 0.2090(3) 0.4163(2) 0.120(6) Uani 1 1 d G . . . .
H74A H 1.9069 0.2245 0.4310 0.144 Uiso 1 1 calc R U . . .
C75 C 2.0073(7) 0.1861(3) 0.42731(15) 0.112(5) Uani 1 1 d G . . . .
H75A H 2.0088 0.1859 0.4496 0.134 Uiso 1 1 calc R U . . .
C76 C 2.0656(6) 0.1634(2) 0.4058(2) 0.096(4) Uani 1 1 d G . . . .
C77 C 2.1309(5) 0.1382(2) 0.4159(2) 0.097(4) Uani 1 1 d G . . . .
C78 C 2.1406(6) 0.1336(2) 0.44709(16) 0.096(4) Uani 1 1 d G . . . .
H78A H 2.1041 0.1475 0.4640 0.115 Uiso 1 1 calc R U . . .
C79 C 2.2037(6) 0.1086(3) 0.45362(14) 0.092(4) Uani 1 1 d G . . . .
C80 C 2.2570(6) 0.0882(2) 0.4289(2) 0.096(4) Uani 1 1 d G . . . .
H80A H 2.3002 0.0712 0.4334 0.116 Uiso 1 1 calc R U . . .
C81 C 2.2473(6) 0.0928(2) 0.39771(17) 0.097(4) Uani 1 1 d G . . . .
N82 N 2.1843(6) 0.1177(2) 0.39118(14) 0.098(4) Uani 1 1 d G . . . .
C83 C 2.2998(7) 0.0733(3) 0.37069(19) 0.121(6) Uani 1 1 d G . . . .
C84 C 2.3705(8) 0.0491(3) 0.3733(2) 0.127(6) Uani 1 1 d G . . . .
H84A H 2.3842 0.0439 0.3935 0.152 Uiso 1 1 calc R U . . .
C85 C 2.4212(7) 0.0327(3) 0.3463(3) 0.125(6) Uani 1 1 d G . . . .
H85A H 2.4695 0.0162 0.3480 0.150 Uiso 1 1 calc R U . . .
C86 C 2.4011(8) 0.0403(3) 0.3166(2) 0.154(8) Uani 1 1 d G . . . .
H86A H 2.4358 0.0290 0.2982 0.185 Uiso 1 1 calc R U . . .
C87 C 2.3304(8) 0.0644(3) 0.31403(18) 0.153(8) Uani 1 1 d G . . . .
H87A H 2.3167 0.0696 0.2938 0.184 Uiso 1 1 calc R U . . .
N88 N 2.2798(6) 0.0809(3) 0.3411(2) 0.113(4) Uani 1 1 d G . . . .
C89 C 2.2849(8) 0.2096(3) 0.3998(3) 0.111(5) Uani 1 1 d G . . . .
C90 C 2.2769(9) 0.2169(3) 0.4333(3) 0.141(8) Uani 1 1 d G . . . .
H90A H 2.2340 0.2345 0.4440 0.169 Uiso 1 1 calc R U . . .
C91 C 2.3315(11) 0.1983(4) 0.45112(19) 0.196(14) Uani 1 1 d G . . . .
H91A H 2.3260 0.2033 0.4740 0.235 Uiso 1 1 calc R U . . .
C92 C 2.3942(10) 0.1725(4) 0.4355(3) 0.185(13) Uani 1 1 d G . . . .
H92A H 2.4316 0.1598 0.4476 0.222 Uiso 1 1 calc R U . . .
C93 C 2.4023(8) 0.1653(3) 0.4020(3) 0.136(8) Uani 1 1 d G . . . .
C94 C 2.3476(9) 0.1838(3) 0.38416(19) 0.109(5) Uani 1 1 d G . . . .
C95 C 2.3619(8) 0.1798(3) 0.34905(18) 0.115(5) Uani 1 1 d G . . . .
C96 C 2.4399(7) 0.1955(3) 0.3379(3) 0.150(8) Uani 1 1 d G . . . .
H96A H 2.4904 0.2077 0.3527 0.180 Uiso 1 1 calc R U . . .
C97 C 2.4439(8) 0.1932(4) 0.3049(3) 0.187(11) Uani 1 1 d G . . . .
H97A H 2.4972 0.2040 0.2972 0.224 Uiso 1 1 calc R U . . .
C98 C 2.3700(10) 0.1753(4) 0.2831(2) 0.166(10) Uani 1 1 d G . . . .
H98A H 2.3728 0.1738 0.2606 0.199 Uiso 1 1 calc R U . . .
C99 C 2.2921(7) 0.1596(3) 0.29428(19) 0.125(6) Uani 1 1 d G . . . .
N100 N 2.2880(6) 0.1619(2) 0.3273(2) 0.092(3) Uani 1 1 d G . . . .
N101 N 2.1410(8) 0.1284(4) 0.28757(14) 0.142(6) Uani 1 1 d G . . . .
C102 C 2.2121(7) 0.1444(4) 0.2735(2) 0.145(8) Uani 1 1 d G . . . .
C103 C 2.2035(8) 0.1426(4) 0.2405(2) 0.156(5) Uani 1 1 d G U . . .
H10B H 2.2521 0.1535 0.2309 0.187 Uiso 1 1 calc R U . . .
C104 C 2.1238(9) 0.1249(4) 0.22162(16) 0.155(5) Uani 1 1 d G U . . .
C105 C 2.0527(8) 0.1090(4) 0.2357(2) 0.161(5) Uani 1 1 d G U . . .
H10C H 1.9982 0.0969 0.2228 0.194 Uiso 1 1 calc R U . . .
C106 C 2.0613(8) 0.1107(4) 0.2687(2) 0.159(5) Uani 1 1 d G U . . .
C107 C 1.9911(8) 0.0967(4) 0.2850(2) 0.203(13) Uani 1 1 d G . . . .
C108 C 1.8991(9) 0.0858(5) 0.2714(3) 0.249(17) Uani 1 1 d G . . . .
H10D H 1.8770 0.0924 0.2525 0.299 Uiso 1 1 calc R U . . .
C109 C 1.8394(7) 0.0653(5) 0.2855(3) 0.34(3) Uani 1 1 d G . . . .
H10E H 1.7766 0.0579 0.2762 0.403 Uiso 1 1 calc R U . . .
C110 C 1.8718(8) 0.0556(4) 0.3132(3) 0.160(9) Uani 1 1 d G . . . .
H11B H 1.8310 0.0415 0.3228 0.192 Uiso 1 1 calc R U . . .
C111 C 1.9638(8) 0.0664(3) 0.3268(2) 0.111(5) Uani 1 1 d G . . . .
N112 N 2.0235(5) 0.0870(3) 0.3127(2) 0.107(4) Uani 1 1 d G . . . .
C113 C 1.9941(10) 0.0589(4) 0.3562(3) 0.108(5) Uani 1 1 d G . . . .
C114 C 2.0640(9) 0.0333(4) 0.3539(4) 0.151(9) Uani 1 1 d G . . . .
C115 C 2.0918(10) 0.0217(4) 0.3811(5) 0.246(13) Uani 1 1 d G U . . .
H11C H 2.1396 0.0042 0.3795 0.295 Uiso 1 1 calc R U . . .
C116 C 2.0498(13) 0.0359(5) 0.4105(4) 0.239(13) Uani 1 1 d G U . . .
H11D H 2.0688 0.0280 0.4291 0.287 Uiso 1 1 calc R U . . .
C117 C 1.9800(13) 0.0615(5) 0.4128(2) 0.244(13) Uani 1 1 d G U . . .
H11E H 1.9513 0.0712 0.4329 0.292 Uiso 1 1 calc R U . . .
C118 C 1.9521(11) 0.0731(4) 0.3856(3) 0.153(9) Uani 1 1 d G . . . .
C119 C 2.1770(16) 0.2573(5) 0.3984(5) 0.177(9) Uani 1 1 d . . . . .
H11F H 2.1456 0.2684 0.3826 0.266 Uiso 1 1 calc R U . . .
H11G H 2.1280 0.2475 0.4099 0.266 Uiso 1 1 calc R U . . .
H11H H 2.2176 0.2757 0.4142 0.266 Uiso 1 1 calc R U . . .
C120 C 2.5145(18) 0.1217(7) 0.4013(7) 0.238(15) Uani 1 1 d . . . . .
H12A H 2.5524 0.1048 0.3857 0.358 Uiso 1 1 calc R U . . .
H12B H 2.5577 0.1384 0.4176 0.358 Uiso 1 1 calc R U . . .
H12C H 2.4730 0.1079 0.4121 0.358 Uiso 1 1 calc R U . . .
C121 C 1.839(2) 0.1083(8) 0.4148(6) 0.30(2) Uani 1 1 d . . . . .
H12D H 1.7961 0.1275 0.4128 0.451 Uiso 1 1 calc R U . . .
H12E H 1.8011 0.0873 0.4170 0.451 Uiso 1 1 calc R U . . .
H12F H 1.8830 0.1173 0.4340 0.451 Uiso 1 1 calc R U . . .
C122 C 2.1535(16) -0.0108(8) 0.3152(11) 0.36(3) Uani 1 1 d . . . . .
H12G H 2.1689 -0.0165 0.2922 0.539 Uiso 1 1 calc R U . . .
H12H H 2.2130 -0.0055 0.3289 0.539 Uiso 1 1 calc R U . . .
H12I H 2.1186 -0.0317 0.3192 0.539 Uiso 1 1 calc R U . . .
C123 C 1.3027(8) 0.3350(3) 0.4797(2) 0.065(3) Uani 1 1 d . . . . .
C124 C 1.2055(8) 0.3235(3) 0.4776(3) 0.069(3) Uani 1 1 d . . . . .
C125 C 1.1382(7) 0.3386(3) 0.4609(2) 0.063(3) Uani 1 1 d . . . . .
C126 C 1.1657(9) 0.3657(3) 0.4476(3) 0.073(3) Uani 1 1 d . . . . .
C127 C 1.2627(8) 0.3787(3) 0.4491(3) 0.073(3) Uani 1 1 d . . . . .
C128 C 1.3293(7) 0.3621(3) 0.4662(3) 0.065(3) Uani 1 1 d . . . . .
C129 C 1.1753(8) 0.2938(3) 0.4941(3) 0.080(3) Uani 1 1 d . . . . .
H12J H 1.1297 0.2763 0.4794 0.120 Uiso 1 1 calc R U . . .
H12K H 1.1448 0.3050 0.5144 0.120 Uiso 1 1 calc R U . . .
H12L H 1.2322 0.2812 0.4988 0.120 Uiso 1 1 calc R U . . .
C130 C 1.0327(7) 0.3246(3) 0.4579(3) 0.078(3) Uani 1 1 d . . . . .
H13E H 1.0135 0.3222 0.4791 0.117 Uiso 1 1 calc R U . . .
H13F H 1.0259 0.3008 0.4419 0.117 Uiso 1 1 calc R U . . .
H13G H 0.9917 0.3418 0.4509 0.117 Uiso 1 1 calc R U . . .
C131 C 1.2920(9) 0.4073(3) 0.4342(3) 0.087(4) Uani 1 1 d . . . . .
H13H H 1.2356 0.4151 0.4237 0.130 Uiso 1 1 calc R U . . .
H13I H 1.3209 0.4281 0.4511 0.130 Uiso 1 1 calc R U . . .
H13J H 1.3389 0.3980 0.4179 0.130 Uiso 1 1 calc R U . . .
C132 C 1.4356(8) 0.3761(3) 0.4685(3) 0.087(4) Uani 1 1 d . . . . .
H13K H 1.4409 0.3954 0.4575 0.130 Uiso 1 1 calc R U . . .
H13L H 1.4575 0.3856 0.4914 0.130 Uiso 1 1 calc R U . . .
H13M H 1.4756 0.3561 0.4580 0.130 Uiso 1 1 calc R U . . .
Cd3 Cd 0.78286(6) 0.45952(3) 0.10163(2) 0.0782(3) Uani 1 1 d . . . . .
Cd4 Cd 0.83311(6) 0.45484(2) 0.39237(2) 0.0696(2) Uani 1 1 d . . . . .
O9 O 0.6765(7) 0.5425(3) 0.0642(2) 0.115(3) Uani 1 1 d . . . . .
O10 O 0.8792(7) 0.5695(3) 0.1568(2) 0.114(3) Uani 1 1 d . . . . .
O11 O 0.8024(13) 0.4060(5) 0.1795(3) 0.253(9) Uani 1 1 d D U . . .
O12 O 0.5589(8) 0.3855(4) 0.0967(5) 0.190(7) Uani 1 1 d . . . . .
O13 O 0.6839(8) 0.3984(3) 0.3034(2) 0.119(4) Uani 1 1 d . . . . .
O14 O 0.9613(9) 0.4694(3) 0.3091(2) 0.116(3) Uani 1 1 d . . . . .
O15 O 0.6166(5) 0.4860(2) 0.45486(19) 0.076(2) Uani 1 1 d . . . . .
O16 O 0.8777(5) 0.5666(2) 0.46029(17) 0.0694(19) Uani 1 1 d . . . . .
C133 C 0.4448(4) 0.5291(2) 0.20007(16) 0.085(4) Uani 1 1 d G . . . .
C134 C 0.3516(5) 0.51433(19) 0.19356(15) 0.082(4) Uani 1 1 d G . . . .
H13A H 0.3371 0.4944 0.1750 0.098 Uiso 1 1 calc R U . . .
C135 C 0.2796(4) 0.5288(2) 0.21415(17) 0.073(3) Uani 1 1 d G . . . .
H13B H 0.2159 0.5187 0.2097 0.087 Uiso 1 1 calc R U . . .
C136 C 0.3008(4) 0.5580(2) 0.24124(15) 0.070(3) Uani 1 1 d G . . . .
C137 C 0.3940(5) 0.57274(19) 0.24775(15) 0.083(4) Uani 1 1 d G . . . .
H13C H 0.4085 0.5927 0.2663 0.100 Uiso 1 1 calc R U . . .
C138 C 0.4660(4) 0.5583(2) 0.22717(18) 0.091(4) Uani 1 1 d G . . . .
H13D H 0.5298 0.5684 0.2316 0.109 Uiso 1 1 calc R U . . .
C139 C 0.2223(4) 0.5730(2) 0.26383(15) 0.071(3) Uani 1 1 d G . . . .
C140 C 0.1398(5) 0.5843(2) 0.25056(12) 0.080(3) Uani 1 1 d G . . . .
H14B H 0.1332 0.5818 0.2278 0.096 Uiso 1 1 calc R U . . .
C141 C 0.0669(4) 0.5991(2) 0.27058(17) 0.075(3) Uani 1 1 d G . . . .
H14C H 0.0105 0.6068 0.2615 0.090 Uiso 1 1 calc R U . . .
C142 C 0.0765(4) 0.6027(2) 0.30388(16) 0.088(4) Uani 1 1 d G . . . .
H14D H 0.0267 0.6128 0.3176 0.105 Uiso 1 1 calc R U . . .
C143 C 0.1590(5) 0.5915(2) 0.31715(12) 0.085(4) Uani 1 1 d G . . . .
H14E H 0.1656 0.5939 0.3399 0.103 Uiso 1 1 calc R U . . .
C144 C 0.2319(4) 0.5766(2) 0.29713(16) 0.069(3) Uani 1 1 d G . . . .
C145 C 0.3179(4) 0.5614(2) 0.31213(18) 0.077(3) Uani 1 1 d G . . . .
C146 C 0.3343(5) 0.5246(2) 0.30119(16) 0.088(4) Uani 1 1 d G . . . .
H14F H 0.2925 0.5092 0.2847 0.106 Uiso 1 1 calc R U . . .
C147 C 0.4119(5) 0.51019(16) 0.31431(18) 0.080(3) Uani 1 1 d G . . . .
H14G H 0.4231 0.4850 0.3068 0.096 Uiso 1 1 calc R U . . .
C148 C 0.4731(4) 0.5327(2) 0.33838(17) 0.067(3) Uani 1 1 d G . . . .
C149 C 0.4567(5) 0.56952(19) 0.34932(16) 0.081(3) Uani 1 1 d G . . . .
H14H H 0.4985 0.5849 0.3658 0.098 Uiso 1 1 calc R U . . .
C150 C 0.3791(5) 0.58389(16) 0.33620(18) 0.081(4) Uani 1 1 d G . . . .
H15B H 0.3679 0.6091 0.3437 0.097 Uiso 1 1 calc R U . . .
N151 N 0.8861(6) 0.5083(2) 0.3839(2) 0.064(2) Uani 1 1 d . U . . .
C152 C 0.9810(8) 0.5207(3) 0.3875(3) 0.074(3) Uani 1 1 d . U . . .
H15C H 1.0272 0.5065 0.3949 0.089 Uiso 1 1 calc R U . . .
C153 C 1.0116(9) 0.5515(4) 0.3814(3) 0.080(3) Uani 1 1 d . . . . .
H15D H 1.0778 0.5588 0.3843 0.096 Uiso 1 1 calc R U . . .
C154 C 0.9443(9) 0.5726(4) 0.3706(3) 0.087(4) Uani 1 1 d . . . . .
H15E H 0.9645 0.5943 0.3655 0.104 Uiso 1 1 calc R U . . .
C155 C 0.8494(7) 0.5618(3) 0.3672(3) 0.073(3) Uani 1 1 d . . . . .
H15F H 0.8019 0.5763 0.3610 0.087 Uiso 1 1 calc R U . . .
C156 C 0.8249(8) 0.5294(3) 0.3731(3) 0.064(3) Uani 1 1 d . . . . .
C157 C 0.7201(8) 0.5152(3) 0.3683(2) 0.062(3) Uani 1 1 d . . . . .
C158 C 0.6464(8) 0.5333(3) 0.3573(2) 0.067(3) Uani 1 1 d . . . . .
H15G H 0.6577 0.5565 0.3536 0.080 Uiso 1 1 calc R U . . .
C159 C 0.5553(8) 0.5163(3) 0.3518(3) 0.068(3) Uani 1 1 d . . . . .
C160 C 0.5409(7) 0.4827(3) 0.3593(2) 0.068(3) Uani 1 1 d . . . . .
H16A H 0.4788 0.4710 0.3562 0.082 Uiso 1 1 calc R U . . .
C161 C 0.6172(8) 0.4667(3) 0.3711(2) 0.067(2) Uani 1 1 d . U . . .
N162 N 0.7072(6) 0.4839(3) 0.37493(19) 0.067(2) Uani 1 1 d . U . . .
C163 C 0.6084(8) 0.4315(4) 0.3774(3) 0.075(2) Uani 1 1 d . U . . .
C164 C 0.5233(8) 0.4102(3) 0.3738(3) 0.076(2) Uani 1 1 d . U . . .
H16B H 0.4656 0.4187 0.3663 0.091 Uiso 1 1 calc R U . . .
C165 C 0.5222(9) 0.3778(4) 0.3810(3) 0.084(3) Uani 1 1 d . U . . .
H16C H 0.4634 0.3640 0.3784 0.100 Uiso 1 1 calc R U . . .
C166 C 0.6027(10) 0.3646(4) 0.3917(4) 0.101(4) Uani 1 1 d . . . . .
H16D H 0.6014 0.3420 0.3970 0.122 Uiso 1 1 calc R U . . .
C167 C 0.6854(9) 0.3853(4) 0.3945(3) 0.087(3) Uani 1 1 d . U . . .
H16E H 0.7431 0.3758 0.4009 0.105 Uiso 1 1 calc R U . . .
N168 N 0.6908(7) 0.4193(3) 0.3888(2) 0.081(3) Uani 1 1 d . U . . .
C169 C 0.7220(8) 0.4300(3) 0.2991(2) 0.109(5) Uani 1 1 d G . . . .
C170 C 0.6688(6) 0.4553(4) 0.2886(2) 0.112(6) Uani 1 1 d G . . . .
H17B H 0.6015 0.4512 0.2841 0.134 Uiso 1 1 calc R U . . .
C171 C 0.7140(10) 0.4866(3) 0.28480(19) 0.140(8) Uani 1 1 d G . . . .
H17C H 0.6776 0.5040 0.2777 0.168 Uiso 1 1 calc R U . . .
C172 C 0.8125(10) 0.4926(3) 0.2914(2) 0.119(6) Uani 1 1 d G . . . .
H17D H 0.8434 0.5140 0.2888 0.142 Uiso 1 1 calc R U . . .
C173 C 0.8657(6) 0.4672(3) 0.3018(2) 0.094(4) Uani 1 1 d G . . . .
C174 C 0.8205(8) 0.4359(3) 0.30564(19) 0.094(4) Uani 1 1 d G . . . .
C175 C 0.8773(6) 0.4090(2) 0.31437(16) 0.083(4) Uani 1 1 d G . . . .
C176 C 0.9067(7) 0.3791(2) 0.29081(13) 0.123(6) Uani 1 1 d G . . . .
H17E H 0.8884 0.3761 0.2685 0.148 Uiso 1 1 calc R U . . .
C177 C 0.9630(7) 0.3537(2) 0.29989(18) 0.126(4) Uani 1 1 d G U . . .
H17F H 0.9832 0.3332 0.2838 0.151 Uiso 1 1 calc R U . . .
C178 C 0.9899(7) 0.3581(2) 0.3325(2) 0.122(4) Uani 1 1 d G U . . .
H17G H 1.0284 0.3407 0.3387 0.146 Uiso 1 1 calc R U . . .
C179 C 0.9604(6) 0.3880(2) 0.35609(14) 0.110(4) Uani 1 1 d G U . . .
N180 N 0.9041(5) 0.41343(18) 0.34701(14) 0.076(3) Uani 1 1 d G . . . .
C181 C 0.9929(8) 0.3963(3) 0.3903(3) 0.077(3) Uani 1 1 d . . . . .
C182 C 1.0651(8) 0.3765(3) 0.4005(3) 0.075(3) Uani 1 1 d . . . . .
H18B H 1.0959 0.3579 0.3855 0.090 Uiso 1 1 calc R U . . .
C183 C 1.0894(7) 0.3853(3) 0.4333(3) 0.068(3) Uani 1 1 d . . . . .
C184 C 1.0411(8) 0.4115(3) 0.4557(3) 0.072(3) Uani 1 1 d . . . . .
H18C H 1.0567 0.4172 0.4784 0.087 Uiso 1 1 calc R U . . .
C185 C 0.9676(7) 0.4292(3) 0.4426(2) 0.063(2) Uani 1 1 d . U . . .
N186 N 0.9452(6) 0.4222(3) 0.4115(2) 0.067(2) Uani 1 1 d . U . . .
C187 C 0.9137(7) 0.4591(3) 0.4659(3) 0.062(2) Uani 1 1 d . U . . .
C188 C 0.9251(8) 0.4641(3) 0.4994(3) 0.073(3) Uani 1 1 d . . . . .
H18D H 0.9675 0.4500 0.5085 0.087 Uiso 1 1 calc R U . . .
C189 C 0.8736(8) 0.4899(3) 0.5184(3) 0.075(3) Uani 1 1 d . . . . .
H18E H 0.8776 0.4939 0.5414 0.091 Uiso 1 1 calc R U . . .
C190 C 0.8159(7) 0.5103(3) 0.5046(3) 0.068(3) Uani 1 1 d . . . . .
H19A H 0.7825 0.5295 0.5182 0.081 Uiso 1 1 calc R U . . .
C191 C 0.8050(7) 0.5036(3) 0.4707(2) 0.061(3) Uani 1 1 d . . . . .
N192 N 0.8536(6) 0.4768(2) 0.45126(19) 0.059(2) Uani 1 1 d . . . . .
C193 C 0.7435(5) 0.52719(19) 0.45656(17) 0.064(3) Uani 1 1 d G . . . .
C194 C 0.6457(5) 0.51849(17) 0.45064(17) 0.072(3) Uani 1 1 d G . . . .
C195 C 0.5854(4) 0.5424(2) 0.44096(17) 0.077(3) Uani 1 1 d G . . . .
H19B H 0.5186 0.5365 0.4369 0.093 Uiso 1 1 calc R U . . .
C196 C 0.6227(5) 0.5750(2) 0.43720(17) 0.073(3) Uani 1 1 d G . . . .
H19C H 0.5815 0.5914 0.4306 0.087 Uiso 1 1 calc R U . . .
C197 C 0.7204(5) 0.58373(17) 0.44313(17) 0.073(3) Uani 1 1 d G U . . .
H19D H 0.7459 0.6060 0.4406 0.088 Uiso 1 1 calc R U . . .
C198 C 0.7808(4) 0.5598(2) 0.45281(17) 0.068(3) Uani 1 1 d G U . . .
C199 C 0.5865(13) 0.3897(6) 0.2918(4) 0.152(8) Uani 1 1 d . . . . .
H19E H 0.5656 0.3668 0.2960 0.227 Uiso 1 1 calc R U . . .
H19F H 0.5458 0.4092 0.3031 0.227 Uiso 1 1 calc R U . . .
H19G H 0.5810 0.3873 0.2683 0.227 Uiso 1 1 calc R U . . .
C200 C 1.0164(15) 0.4984(6) 0.2998(4) 0.169(9) Uani 1 1 d . . . . .
H20F H 1.0845 0.4975 0.3062 0.253 Uiso 1 1 calc R U . . .
H20G H 1.0089 0.4947 0.2762 0.253 Uiso 1 1 calc R U . . .
H20H H 0.9924 0.5221 0.3110 0.253 Uiso 1 1 calc R U . . .
C201 C 0.5163(7) 0.4770(4) 0.4519(3) 0.082(4) Uani 1 1 d . . . . .
H20I H 0.5052 0.4530 0.4555 0.124 Uiso 1 1 calc R U . . .
H20J H 0.4834 0.4952 0.4681 0.124 Uiso 1 1 calc R U . . .
H20K H 0.4912 0.4767 0.4300 0.124 Uiso 1 1 calc R U . . .
C202 C 0.9168(8) 0.6011(4) 0.4593(3) 0.081(3) Uani 1 1 d . . . . .
H20L H 0.9859 0.6026 0.4650 0.121 Uiso 1 1 calc R U . . .
H20M H 0.9063 0.6040 0.4373 0.121 Uiso 1 1 calc R U . . .
H20N H 0.8852 0.6204 0.4748 0.121 Uiso 1 1 calc R U . . .
N203 N 0.8475(5) 0.4797(2) 0.15455(14) 0.096(3) Uani 1 1 d G U . . .
C204 C 0.9445(5) 0.4771(3) 0.16212(17) 0.106(4) Uani 1 1 d G U . . .
H20B H 0.9843 0.4637 0.1461 0.128 Uiso 1 1 calc R U . . .
C205 C 0.9833(4) 0.4942(3) 0.1932(2) 0.167(10) Uani 1 1 d G . . . .
H20C H 1.0496 0.4925 0.1984 0.200 Uiso 1 1 calc R U . . .
C206 C 0.9250(6) 0.5139(3) 0.21671(16) 0.133(7) Uani 1 1 d G . . . .
H20D H 0.9515 0.5256 0.2380 0.159 Uiso 1 1 calc R U . . .
C207 C 0.8280(6) 0.5164(3) 0.20914(17) 0.101(5) Uani 1 1 d G . . . .
H20E H 0.7881 0.5298 0.2252 0.121 Uiso 1 1 calc R U . . .
C208 C 0.7892(4) 0.4993(3) 0.17806(18) 0.103(5) Uani 1 1 d G . . . .
C209 C 0.6885(4) 0.4989(2) 0.16842(15) 0.085(4) Uani 1 1 d G . . . .
C210 C 0.6178(5) 0.5139(2) 0.18933(11) 0.090(4) Uani 1 1 d G . . . .
H21B H 0.6337 0.5239 0.2119 0.108 Uiso 1 1 calc R U . . .
C211 C 0.5238(4) 0.5142(2) 0.17721(15) 0.084(4) Uani 1 1 d G . . . .
C212 C 0.5006(4) 0.4996(2) 0.14418(16) 0.079(3) Uani 1 1 d G . . . .
H21C H 0.4363 0.4998 0.1359 0.095 Uiso 1 1 calc R U . . .
C213 C 0.5713(5) 0.4846(2) 0.12326(11) 0.078(3) Uani 1 1 d G . . . .
N214 N 0.6653(4) 0.4842(2) 0.13538(14) 0.078(3) Uani 1 1 d G . . . .
C215 C 0.5575(5) 0.4712(2) 0.09001(13) 0.086(4) Uani 1 1 d G . . . .
C216 C 0.4689(4) 0.4697(3) 0.07337(19) 0.111(5) Uani 1 1 d G . . . .
H21D H 0.4138 0.4780 0.0850 0.133 Uiso 1 1 calc R U . . .
C217 C 0.4611(4) 0.4562(3) 0.03966(19) 0.141(7) Uani 1 1 d G . . . .
H21E H 0.4006 0.4552 0.0283 0.169 Uiso 1 1 calc R U . . .
C218 C 0.5418(6) 0.4441(3) 0.02259(13) 0.145(8) Uani 1 1 d G . . . .
H21F H 0.5365 0.4348 -0.0004 0.174 Uiso 1 1 calc R U . . .
C219 C 0.6304(5) 0.4455(3) 0.03923(15) 0.104(5) Uani 1 1 d G . . . .
H21G H 0.6855 0.4372 0.0276 0.125 Uiso 1 1 calc R U . . .
N220 N 0.6382(4) 0.4590(2) 0.07294(15) 0.080(3) Uani 1 1 d G . . . .
C221 C 0.7071(10) 0.4094(5) 0.1723(5) 0.248(9) Uani 1 1 d DG U . . .
C222 C 0.6442(16) 0.4246(5) 0.1962(3) 0.250(10) Uani 1 1 d G U . . .
H22B H 0.6672 0.4337 0.2183 0.300 Uiso 1 1 calc R U . . .
C223 C 0.5474(14) 0.4264(4) 0.1878(4) 0.300(15) Uani 1 1 d G U . . .
H22C H 0.5044 0.4368 0.2041 0.360 Uiso 1 1 calc R U . . .
C224 C 0.5137(8) 0.4132(4) 0.1555(5) 0.179(7) Uani 1 1 d G U . . .
H22D H 0.4476 0.4144 0.1497 0.214 Uiso 1 1 calc R U . . .
C225 C 0.5767(10) 0.3980(3) 0.1316(3) 0.177(7) Uani 1 1 d G U . . .
C226 C 0.6734(9) 0.3962(4) 0.1401(4) 0.171(7) Uani 1 1 d G U . . .
C227 C 0.7389(6) 0.3780(3) 0.11676(19) 0.096(4) Uani 1 1 d G . . . .
C228 C 0.7565(8) 0.3420(3) 0.1150(3) 0.140(7) Uani 1 1 d G . . . .
H22E H 0.7221 0.3297 0.1279 0.168 Uiso 1 1 calc R U . . .
C229 C 0.8244(9) 0.3239(2) 0.0944(3) 0.217(13) Uani 1 1 d G . . . .
H22F H 0.8364 0.2993 0.0932 0.260 Uiso 1 1 calc R U . . .
C230 C 0.8748(7) 0.3419(2) 0.0755(2) 0.110(4) Uani 1 1 d G U . . .
H23B H 0.9212 0.3295 0.0614 0.132 Uiso 1 1 calc R U . . .
C231 C 0.8572(6) 0.3779(2) 0.07726(19) 0.100(3) Uani 1 1 d G U . . .
N232 N 0.7893(6) 0.39601(19) 0.09789(18) 0.085(3) Uani 1 1 d G U . . .
N233 N 0.8958(4) 0.4338(2) 0.06617(14) 0.075(3) Uani 1 1 d G . . . .
C234 C 0.9048(5) 0.39639(19) 0.05794(17) 0.077(3) Uani 1 1 d G . . . .
C235 C 0.9645(6) 0.37995(16) 0.03348(19) 0.077(3) Uani 1 1 d G . . . .
H23C H 0.9707 0.3544 0.0279 0.092 Uiso 1 1 calc R U . . .
C236 C 1.0153(5) 0.4009(2) 0.01724(15) 0.083(4) Uani 1 1 d G . . . .
C237 C 1.0063(5) 0.4383(2) 0.02547(17) 0.082(4) Uani 1 1 d G U . . .
H23D H 1.0410 0.4527 0.0144 0.098 Uiso 1 1 calc R U . . .
C238 C 0.9466(5) 0.45477(15) 0.04993(18) 0.080(4) Uani 1 1 d G U . . .
C239 C 0.9365(5) 0.49252(16) 0.06025(17) 0.080(4) Uani 1 1 d G . . . .
C240 C 0.9960(5) 0.5165(2) 0.04994(18) 0.089(4) Uani 1 1 d G . . . .
H24A H 1.0459 0.5076 0.0359 0.107 Uiso 1 1 calc R U . . .
C241 C 0.9824(6) 0.5536(2) 0.0602(2) 0.103(3) Uani 1 1 d G U . . .
H24B H 1.0231 0.5701 0.0532 0.123 Uiso 1 1 calc R U . . .
C242 C 0.9093(7) 0.56673(16) 0.0808(2) 0.101(3) Uani 1 1 d G U . . .
H24C H 0.9000 0.5921 0.0878 0.121 Uiso 1 1 calc R U . . .
C243 C 0.8498(5) 0.5427(2) 0.09113(17) 0.088(3) Uani 1 1 d G U . . .
N244 N 0.8634(5) 0.50561(19) 0.08085(16) 0.075(3) Uani 1 1 d G . . . .
C245 C 0.7725(5) 0.5557(2) 0.1108(2) 0.084(4) Uani 1 1 d G . . . .
C246 C 0.6828(6) 0.5564(2) 0.09560(16) 0.086(4) Uani 1 1 d G . . . .
C247 C 0.6069(5) 0.5718(3) 0.1138(2) 0.101(4) Uani 1 1 d G . . . .
H24D H 0.5456 0.5723 0.1034 0.122 Uiso 1 1 calc R U . . .
C248 C 0.6208(6) 0.5865(2) 0.1473(2) 0.103(5) Uani 1 1 d G . . . .
H24E H 0.5689 0.5970 0.1598 0.123 Uiso 1 1 calc R U . . .
C249 C 0.7105(7) 0.5858(2) 0.16255(16) 0.117(6) Uani 1 1 d G . . . .
H24F H 0.7200 0.5958 0.1854 0.140 Uiso 1 1 calc R U . . .
C250 C 0.7864(5) 0.5704(3) 0.1443(2) 0.104(5) Uani 1 1 d G . . . .
C251 C 0.845(2) 0.4204(7) 0.2123(5) 0.278(10) Uani 1 1 d D U . . .
H25A H 0.9133 0.4153 0.2126 0.417 Uiso 1 1 calc R U . . .
H25B H 0.8373 0.4467 0.2193 0.417 Uiso 1 1 calc R U . . .
H25C H 0.8125 0.4089 0.2272 0.417 Uiso 1 1 calc R U . . .
C252 C 0.4541(16) 0.3809(8) 0.0857(9) 0.33(2) Uani 1 1 d . . . . .
H25D H 0.4479 0.3724 0.0619 0.502 Uiso 1 1 calc R U . . .
H25E H 0.4228 0.3631 0.0951 0.502 Uiso 1 1 calc R U . . .
H25F H 0.4235 0.4042 0.0931 0.502 Uiso 1 1 calc R U . . .
C253 C 0.9080(11) 0.5946(5) 0.1889(3) 0.134(7) Uani 1 1 d . . . . .
H25G H 0.9751 0.5911 0.1947 0.201 Uiso 1 1 calc R U . . .
H25H H 0.9011 0.6198 0.1880 0.201 Uiso 1 1 calc R U . . .
H25I H 0.8669 0.5898 0.2055 0.201 Uiso 1 1 calc R U . . .
C254 C 0.5812(12) 0.5455(7) 0.0510(5) 0.190(11) Uani 1 1 d . . . . .
H25J H 0.5783 0.5349 0.0274 0.286 Uiso 1 1 calc R U . . .
H25K H 0.5348 0.5326 0.0609 0.286 Uiso 1 1 calc R U . . .
H25L H 0.5658 0.5712 0.0558 0.286 Uiso 1 1 calc R U . . .
C260 C 1.0345(4) 0.3604(2) -0.03896(19) 0.079(3) Uani 1 1 d G . . . .
C255 C 1.0765(5) 0.3833(2) -0.01040(16) 0.087(4) Uani 1 1 d G . . . .
C256 C 1.1759(6) 0.3875(2) -0.00613(16) 0.091(3) Uani 1 1 d G U . . .
C257 C 1.2333(4) 0.3689(3) -0.0304(2) 0.089(3) Uani 1 1 d G U . . .
C258 C 1.1914(5) 0.3460(2) -0.05898(17) 0.085(3) Uani 1 1 d G U . . .
C259 C 1.0920(6) 0.3417(2) -0.06325(15) 0.087(3) Uani 1 1 d G U . . .
C261 C 1.2182(9) 0.4104(4) 0.0265(3) 0.107(4) Uani 1 1 d . U . . .
H26E H 1.2885 0.4111 0.0262 0.161 Uiso 1 1 calc DR U . . .
H26F H 1.1953 0.4351 0.0305 0.161 Uiso 1 1 calc R U . . .
H26G H 1.1983 0.3998 0.0438 0.161 Uiso 1 1 calc R U . . .
C262 C 1.3438(9) 0.3746(4) -0.0275(3) 0.109(4) Uani 1 1 d . U . . .
H26H H 1.3631 0.3913 -0.0062 0.164 Uiso 1 1 calc DR U . . .
H26I H 1.3734 0.3512 -0.0295 0.164 Uiso 1 1 calc R U . . .
H26J H 1.3648 0.3850 -0.0448 0.164 Uiso 1 1 calc R U . . .
C263 C 1.0526(10) 0.3162(4) -0.0952(3) 0.116(5) Uani 1 1 d . . . . .
H26K H 0.9822 0.3153 -0.0956 0.174 Uiso 1 1 calc DR U . . .
H26L H 1.0740 0.3251 -0.1134 0.174 Uiso 1 1 calc R U . . .
H26M H 1.0761 0.2919 -0.0972 0.174 Uiso 1 1 calc R U . . .
C264 C 0.9226(9) 0.3581(4) -0.0435(3) 0.105(5) Uani 1 1 d . . . . .
H26N H 0.9030 0.3411 -0.0645 0.158 Uiso 1 1 calc DR U . . .
H26O H 0.8953 0.3496 -0.0259 0.158 Uiso 1 1 calc R U . . .
H26P H 0.8992 0.3822 -0.0428 0.158 Uiso 1 1 calc R U . . .
Cd5 Cd 2.08765(9) 0.10234(3) -0.03653(2) 0.1048(4) Uani 1 1 d . . . . .
Cd6 Cd 1.49903(7) 0.26122(3) -0.16077(2) 0.0884(3) Uani 1 1 d . . . . .
O17 O 2.3681(9) 0.1238(4) -0.0500(3) 0.142(4) Uani 1 1 d . . . . .
O18 O 2.1417(8) 0.2050(4) -0.0629(3) 0.141(4) Uani 1 1 d . . . . .
O19 O 2.0309(14) -0.0118(5) -0.0929(4) 0.192(7) Uani 1 1 d . . . . .
O20 O 1.8048(16) 0.0754(7) -0.0715(5) 0.268(9) Uani 1 1 d . U . . .
O21 O 1.7287(7) 0.2442(3) -0.1045(2) 0.104(3) Uani 1 1 d . . . . .
O22 O 1.5227(8) 0.1476(3) -0.1582(3) 0.130(4) Uani 1 1 d . . . . .
O23 O 1.5766(6) 0.3698(3) -0.1803(2) 0.100(3) Uani 1 1 d . . . . .
O24 O 1.4988(6) 0.2622(3) -0.25990(19) 0.096(3) Uani 1 1 d . . . . .
C265 C 1.8005(7) 0.1727(3) -0.2636(3) 0.140(7) Uani 1 1 d G . . . .
C266 C 1.7690(6) 0.1464(4) -0.2918(3) 0.251(16) Uani 1 1 d G . . . .
H26B H 1.7034 0.1448 -0.2992 0.301 Uiso 1 1 calc R U . . .
C267 C 1.8335(8) 0.1225(3) -0.3091(2) 0.166(9) Uani 1 1 d G . . . .
H26C H 1.8120 0.1046 -0.3284 0.199 Uiso 1 1 calc R U . . .
C268 C 1.9294(7) 0.1249(3) -0.2982(2) 0.113(6) Uani 1 1 d G . . . .
C269 C 1.9609(5) 0.1512(3) -0.2700(2) 0.128(4) Uani 1 1 d G U . . .
H26D H 2.0265 0.1528 -0.2626 0.154 Uiso 1 1 calc R U . . .
C270 C 1.8964(8) 0.1750(3) -0.2527(2) 0.137(5) Uani 1 1 d G U . . .
H27A H 1.9179 0.1930 -0.2334 0.164 Uiso 1 1 calc R U . . .
C271 C 1.9909(9) 0.0936(4) -0.3138(3) 0.094(4) Uani 1 1 d . U . . .
C272 C 1.9922(9) 0.0833(4) -0.3479(3) 0.089(4) Uani 1 1 d . . . . .
H27B H 1.9519 0.0949 -0.3602 0.107 Uiso 1 1 calc R U . . .
C273 C 2.0517(10) 0.0562(4) -0.3642(3) 0.091(4) Uani 1 1 d . . . . .
H27C H 2.0543 0.0505 -0.3873 0.109 Uiso 1 1 calc R U . . .
C274 C 2.1051(11) 0.0384(4) -0.3472(3) 0.100(5) Uani 1 1 d . . . . .
H27D H 2.1432 0.0192 -0.3583 0.120 Uiso 1 1 calc R U . . .
C275 C 2.1055(11) 0.0477(5) -0.3128(3) 0.110(3) Uani 1 1 d . U . . .
H27E H 2.1468 0.0356 -0.3012 0.132 Uiso 1 1 calc R U . . .
C276 C 2.0456(11) 0.0745(5) -0.2954(3) 0.114(3) Uani 1 1 d . U . . .
C277 C 2.0484(8) 0.0814(3) -0.25950(15) 0.119(3) Uani 1 1 d G U . . .
C278 C 2.1365(6) 0.0820(3) -0.2428(2) 0.131(3) Uani 1 1 d G U . . .
H27F H 2.1936 0.0783 -0.2545 0.157 Uiso 1 1 calc R U . . .
C279 C 2.1412(6) 0.0880(3) -0.2092(2) 0.136(3) Uani 1 1 d G U . . .
H27G H 2.2014 0.0884 -0.1978 0.164 Uiso 1 1 calc R U . . .
C280 C 2.0576(8) 0.0934(3) -0.19219(15) 0.125(3) Uani 1 1 d G U . . .
C281 C 1.9694(7) 0.0927(3) -0.2088(2) 0.136(3) Uani 1 1 d G U . . .
H28B H 1.9124 0.0964 -0.1972 0.163 Uiso 1 1 calc R U . . .
C282 C 1.9648(6) 0.0867(3) -0.2425(2) 0.132(3) Uani 1 1 d G U . . .
H28C H 1.9045 0.0863 -0.2539 0.158 Uiso 1 1 calc R U . . .
N283 N 2.1936(7) 0.0613(3) -0.0641(2) 0.109(4) Uani 1 1 d G . . . .
C284 C 2.2504(8) 0.0413(3) -0.04821(19) 0.124(6) Uani 1 1 d G U . . .
H28D H 2.2500 0.0458 -0.0252 0.149 Uiso 1 1 calc R U . . .
C285 C 2.3076(8) 0.0148(3) -0.0660(3) 0.166(8) Uani 1 1 d G U . . .
H28E H 2.3464 0.0011 -0.0552 0.199 Uiso 1 1 calc R U . . .
C286 C 2.3081(8) 0.0082(3) -0.0997(3) 0.149(5) Uani 1 1 d G U . . .
H28F H 2.3473 -0.0100 -0.1119 0.179 Uiso 1 1 calc R U . . .
C287 C 2.2514(8) 0.0281(3) -0.11554(19) 0.144(5) Uani 1 1 d G U . . .
H28G H 2.2517 0.0236 -0.1385 0.173 Uiso 1 1 calc R U . . .
C288 C 2.1942(7) 0.0547(3) -0.0977(2) 0.139(5) Uani 1 1 d G U . . .
C289 C 2.1318(6) 0.0755(2) -0.1116(2) 0.100(4) Uani 1 1 d G . . . .
C290 C 2.1257(7) 0.0733(2) -0.14465(19) 0.117(5) Uani 1 1 d G . . . .
H29A H 2.1657 0.0575 -0.1591 0.140 Uiso 1 1 calc R U . . .
C291 C 2.0610(7) 0.0942(3) -0.15663(13) 0.103(5) Uani 1 1 d G . . . .
C292 C 2.0025(6) 0.1172(2) -0.13553(19) 0.091(4) Uani 1 1 d G . . . .
H29B H 1.9583 0.1315 -0.1437 0.109 Uiso 1 1 calc R U . . .
C293 C 2.0086(6) 0.1194(2) -0.10245(18) 0.089(4) Uani 1 1 d G . . . .
N294 N 2.0733(6) 0.0985(2) -0.09046(14) 0.092(3) Uani 1 1 d G . . . .
C295 C 1.9549(6) 0.1430(3) -0.07789(17) 0.107(5) Uani 1 1 d G . . . .
C296 C 1.8877(7) 0.1666(3) -0.08433(18) 0.125(6) Uani 1 1 d G . . . .
H29C H 1.8728 0.1671 -0.1061 0.150 Uiso 1 1 calc R U . . .
C297 C 1.8422(7) 0.1895(3) -0.0588(3) 0.137(7) Uani 1 1 d G . . . .
H29D H 1.7963 0.2057 -0.0632 0.164 Uiso 1 1 calc R U . . .
C298 C 1.8640(8) 0.1888(3) -0.0269(2) 0.146(7) Uani 1 1 d G . . . .
H29E H 1.8329 0.2045 -0.0095 0.176 Uiso 1 1 calc R U . . .
C299 C 1.9312(8) 0.1651(3) -0.02049(15) 0.132(6) Uani 1 1 d G . . . .
H29F H 1.9461 0.1646 0.0013 0.158 Uiso 1 1 calc R U . . .
N300 N 1.9767(6) 0.1422(2) -0.0460(2) 0.103(4) Uani 1 1 d G . . . .
C301 C 2.3221(7) 0.1392(3) -0.0703(2) 0.113(5) Uani 1 1 d G . . . .
C302 C 2.3412(7) 0.1311(3) -0.1032(3) 0.133(7) Uani 1 1 d G . . . .
H30A H 2.3878 0.1139 -0.1116 0.160 Uiso 1 1 calc R U . . .
C303 C 2.2922(9) 0.1482(3) -0.12357(18) 0.152(8) Uani 1 1 d G . . . .
H30B H 2.3053 0.1427 -0.1460 0.182 Uiso 1 1 calc R U . . .
C304 C 2.2241(8) 0.1734(3) -0.1112(2) 0.117(6) Uani 1 1 d G . . . .
H30C H 2.1906 0.1851 -0.1251 0.141 Uiso 1 1 calc R U . . .
C305 C 2.2049(7) 0.1815(3) -0.0783(3) 0.116(6) Uani 1 1 d DG . . . .
C306 C 2.2539(8) 0.1644(3) -0.05793(17) 0.109(5) Uani 1 1 d G . . . .
C307 C 2.2447(7) 0.1737(3) -0.02302(15) 0.102(5) Uani 1 1 d G . . . .
C308 C 2.2864(8) 0.2064(3) -0.0041(2) 0.118(6) Uani 1 1 d G . . . .
H30D H 2.3179 0.2225 -0.0142 0.142 Uiso 1 1 calc R U . . .
C309 C 2.2820(9) 0.2156(2) 0.0296(2) 0.146(7) Uani 1 1 d G . . . .
H30E H 2.3105 0.2379 0.0425 0.176 Uiso 1 1 calc R U . . .
C310 C 2.2359(9) 0.1920(3) 0.04438(15) 0.141(7) Uani 1 1 d G . . . .
H31A H 2.2329 0.1982 0.0674 0.170 Uiso 1 1 calc R U . . .
C311 C 2.1942(7) 0.1593(3) 0.0255(2) 0.104(3) Uani 1 1 d G U . . .
N312 N 2.1986(7) 0.1502(2) -0.00823(19) 0.100(3) Uani 1 1 d G U . . .
C313 C 2.1465(7) 0.1345(3) 0.0394(2) 0.100(3) Uani 1 1 d G U . . .
C314 C 2.1523(8) 0.1359(3) 0.0723(2) 0.116(5) Uani 1 1 d G . . . .
H31B H 2.1919 0.1541 0.0871 0.140 Uiso 1 1 calc R U . . .
C315 C 2.1000(9) 0.1107(3) 0.08361(15) 0.129(6) Uani 1 1 d G . . . .
C316 C 2.0421(8) 0.0840(3) 0.0619(2) 0.141(7) Uani 1 1 d G . . . .
H31C H 2.0064 0.0668 0.0696 0.169 Uiso 1 1 calc R U . . .
C317 C 2.0363(8) 0.0826(3) 0.0290(2) 0.126(6) Uani 1 1 d G . . . .
N318 N 2.0886(8) 0.1078(3) 0.01773(15) 0.114(4) Uani 1 1 d G . . . .
C319 C 1.9747(9) 0.0571(3) 0.0059(2) 0.140(7) Uani 1 1 d G . . . .
C320 C 1.9116(12) 0.0336(4) 0.0154(2) 0.28(2) Uani 1 1 d G . . . .
H32B H 1.9098 0.0339 0.0378 0.339 Uiso 1 1 calc R U . . .
C321 C 1.8511(11) 0.0095(4) -0.0077(3) 0.243(17) Uani 1 1 d G . . . .
H32C H 1.8080 -0.0066 -0.0012 0.291 Uiso 1 1 calc R U . . .
C322 C 1.8537(10) 0.0090(4) -0.0404(3) 0.196(13) Uani 1 1 d G . . . .
H32D H 1.8124 -0.0074 -0.0562 0.236 Uiso 1 1 calc R U . . .
C323 C 1.9168(9) 0.0325(4) -0.04989(18) 0.138(7) Uani 1 1 d G . . . .
N324 N 1.9773(7) 0.0566(3) -0.0267(2) 0.122(5) Uani 1 1 d G . . . .
C325 C 1.9164(11) 0.0323(5) -0.0838(3) 0.153(7) Uani 1 1 d G U . . .
C326 C 1.9690(10) 0.0076(4) -0.1057(4) 0.160(10) Uani 1 1 d G . . . .
C327 C 1.9546(11) 0.0033(4) -0.1390(3) 0.194(12) Uani 1 1 d G . . . .
H32E H 1.9906 -0.0136 -0.1540 0.233 Uiso 1 1 calc R U . . .
C328 C 1.8874(12) 0.0238(5) -0.1504(3) 0.260(10) Uani 1 1 d G U . . .
H32F H 1.8775 0.0209 -0.1731 0.311 Uiso 1 1 calc R U . . .
C329 C 1.8347(11) 0.0485(5) -0.1285(4) 0.257(10) Uani 1 1 d DG U . . .
H32G H 1.7888 0.0625 -0.1363 0.308 Uiso 1 1 calc DR U . . .
C330 C 1.8492(12) 0.0528(4) -0.0952(3) 0.258(10) Uani 1 1 d DG U . . .
C331 C 2.4494(14) 0.0993(6) -0.0624(5) 0.178(9) Uani 1 1 d . . . . .
H33F H 2.4763 0.0899 -0.0448 0.266 Uiso 1 1 calc R U . . .
H33G H 2.4251 0.0789 -0.0806 0.266 Uiso 1 1 calc R U . . .
H33H H 2.4996 0.1131 -0.0699 0.266 Uiso 1 1 calc R U . . .
C332 C 2.1034(12) 0.2241(5) -0.0837(4) 0.151(8) Uani 1 1 d D . . . .
H33I H 2.0574 0.2412 -0.0722 0.226 Uiso 1 1 calc R U . . .
H33J H 2.1552 0.2375 -0.0908 0.226 Uiso 1 1 calc R U . . .
H33K H 2.0707 0.2071 -0.1027 0.226 Uiso 1 1 calc R U . . .
C333 C 2.084(2) -0.0400(7) -0.1168(7) 0.30(2) Uani 1 1 d . . . . .
H33L H 2.1265 -0.0524 -0.1050 0.449 Uiso 1 1 calc R U . . .
H33M H 2.0372 -0.0577 -0.1309 0.449 Uiso 1 1 calc R U . . .
H33N H 2.1214 -0.0282 -0.1303 0.449 Uiso 1 1 calc R U . . .
C334 C 1.7322(17) 0.0875(7) -0.0867(6) 0.279(11) Uani 1 1 d D U . . .
H33O H 1.6894 0.1010 -0.0706 0.418 Uiso 1 1 calc R U . . .
H33P H 1.6962 0.0668 -0.1016 0.418 Uiso 1 1 calc DR U . . .
H33Q H 1.7578 0.1035 -0.0991 0.418 Uiso 1 1 calc DR U . . .
N335 N 1.6461(5) 0.2926(2) -0.1530(2) 0.095(3) Uani 1 1 d G U . . .
C336 C 1.6658(7) 0.3245(3) -0.12849(19) 0.106(4) Uani 1 1 d G U . . .
H33B H 1.6184 0.3339 -0.1135 0.128 Uiso 1 1 calc R U . . .
C337 C 1.7547(8) 0.3426(2) -0.1259(2) 0.116(5) Uani 1 1 d G . . . .
H33C H 1.7682 0.3644 -0.1092 0.139 Uiso 1 1 calc R U . . .
C338 C 1.8240(6) 0.3289(3) -0.1479(3) 0.126(6) Uani 1 1 d G . . . .
H33D H 1.8848 0.3412 -0.1462 0.151 Uiso 1 1 calc R U . . .
C339 C 1.8043(6) 0.2969(3) -0.1724(3) 0.115(5) Uani 1 1 d G . . . .
H33E H 1.8517 0.2875 -0.1875 0.138 Uiso 1 1 calc R U . . .
C340 C 1.7154(7) 0.2788(2) -0.17499(19) 0.098(4) Uani 1 1 d G . . . .
C341 C 1.6873(10) 0.2448(4) -0.2002(3) 0.091(3) Uani 1 1 d . U . . .
C342 C 1.7524(10) 0.2259(4) -0.2216(3) 0.094(3) Uani 1 1 d . U . . .
H34B H 1.8164 0.2354 -0.2210 0.113 Uiso 1 1 calc R U . . .
C343 C 1.7252(10) 0.1948(4) -0.2428(3) 0.094(3) Uani 1 1 d . U . . .
C344 C 1.6285(9) 0.1825(4) -0.2438(3) 0.096(3) Uani 1 1 d . U . . .
H34C H 1.6057 0.1608 -0.2593 0.115 Uiso 1 1 calc R U . . .
C345 C 1.5664(10) 0.2027(4) -0.2214(3) 0.095(3) Uani 1 1 d . U . . .
N346 N 1.5965(8) 0.2333(3) -0.2005(2) 0.090(2) Uani 1 1 d . U . . .
C347 C 1.4636(10) 0.1903(4) -0.2201(4) 0.093(4) Uani 1 1 d . . . . .
C348 C 1.4227(12) 0.1628(5) -0.2438(4) 0.117(6) Uani 1 1 d . . . . .
H34D H 1.4575 0.1511 -0.2621 0.141 Uiso 1 1 calc R U . . .
C349 C 1.3254(14) 0.1516(6) -0.2409(5) 0.173(10) Uani 1 1 d . . . . .
H34E H 1.2951 0.1311 -0.2563 0.208 Uiso 1 1 calc R U . . .
C350 C 1.2769(11) 0.1718(5) -0.2146(4) 0.128(6) Uani 1 1 d . . . . .
H35B H 1.2125 0.1656 -0.2113 0.153 Uiso 1 1 calc R U . . .
C351 C 1.3256(12) 0.2007(4) -0.1940(4) 0.108(5) Uani 1 1 d . . . . .
H35C H 1.2922 0.2148 -0.1763 0.130 Uiso 1 1 calc R U . . .
N352 N 1.4174(8) 0.2109(3) -0.1966(3) 0.095(3) Uani 1 1 d . . . . .
C353 C 1.7179(7) 0.2135(2) -0.12972(19) 0.094(4) Uani 1 1 d G . . . .
C354 C 1.7905(5) 0.1993(3) -0.1502(2) 0.105(5) Uani 1 1 d G . . . .
H35D H 1.8511 0.2119 -0.1478 0.126 Uiso 1 1 calc R U . . .
C355 C 1.7743(6) 0.1666(3) -0.1740(2) 0.107(4) Uani 1 1 d G U . . .
H35E H 1.8239 0.1569 -0.1880 0.129 Uiso 1 1 calc R U . . .
C356 C 1.6856(7) 0.1482(2) -0.17743(19) 0.106(4) Uani 1 1 d G U . . .
H35F H 1.6746 0.1258 -0.1937 0.127 Uiso 1 1 calc R U . . .
C357 C 1.6131(6) 0.1624(3) -0.1570(2) 0.106(4) Uani 1 1 d G U . . .
C358 C 1.6292(6) 0.1950(3) -0.1332(2) 0.094(4) Uani 1 1 d G . . . .
C359 C 1.5528(9) 0.2097(4) -0.1091(3) 0.084(4) Uani 1 1 d . . . . .
C360 C 1.5460(9) 0.1961(4) -0.0825(3) 0.087(4) Uani 1 1 d . . . . .
H36A H 1.5866 0.1778 -0.0792 0.104 Uiso 1 1 calc R U . . .
C361 C 1.4792(10) 0.2100(4) -0.0613(3) 0.102(5) Uani 1 1 d . . . . .
H36B H 1.4710 0.2009 -0.0429 0.123 Uiso 1 1 calc R U . . .
C362 C 1.4225(10) 0.2373(4) -0.0660(3) 0.093(4) Uani 1 1 d . . . . .
H36C H 1.3768 0.2474 -0.0506 0.112 Uiso 1 1 calc R U . . .
C363 C 1.4320(9) 0.2498(3) -0.0926(3) 0.079(3) Uani 1 1 d . . . . .
N364 N 1.4991(7) 0.2363(3) -0.1144(2) 0.081(3) Uani 1 1 d . . . . .
C365 C 1.3698(8) 0.2782(3) -0.0999(3) 0.076(3) Uani 1 1 d . . . . .
C366 C 1.3084(9) 0.2968(4) -0.0767(3) 0.082(4) Uani 1 1 d . . . . .
H36D H 1.3029 0.2907 -0.0567 0.098 Uiso 1 1 calc R U . . .
C367 C 1.2550(9) 0.3245(4) -0.0835(3) 0.084(4) Uani 1 1 d . . . . .
C368 C 1.2608(10) 0.3305(4) -0.1139(3) 0.096(4) Uani 1 1 d . . . . .
H36E H 1.2251 0.3490 -0.1194 0.116 Uiso 1 1 calc R U . . .
C369 C 1.3209(9) 0.3087(4) -0.1368(3) 0.079(3) Uani 1 1 d . U . . .
N370 N 1.3781(7) 0.2855(3) -0.1282(2) 0.076(2) Uani 1 1 d . U . . .
C371 C 1.3335(9) 0.3134(4) -0.1696(3) 0.080(3) Uani 1 1 d . U . . .
C372 C 1.2604(9) 0.3264(4) -0.1860(3) 0.084(3) Uani 1 1 d . U . . .
H37A H 1.1996 0.3313 -0.1769 0.101 Uiso 1 1 calc R U . . .
C373 C 1.2790(9) 0.3320(3) -0.2166(3) 0.084(3) Uani 1 1 d . U . . .
H37B H 1.2292 0.3391 -0.2291 0.101 Uiso 1 1 calc R U . . .
C374 C 1.3683(9) 0.3271(3) -0.2279(3) 0.083(3) Uani 1 1 d . U . . .
H37C H 1.3832 0.3323 -0.2478 0.100 Uiso 1 1 calc R U . . .
C375 C 1.4365(9) 0.3144(4) -0.2102(3) 0.085(3) Uani 1 1 d . U . . .
N376 N 1.4227(8) 0.3089(3) -0.1808(2) 0.088(3) Uani 1 1 d . . . . .
C377 C 1.5415(5) 0.3149(3) -0.2210(2) 0.099(4) Uani 1 1 d G U . . .
C378 C 1.6054(7) 0.3437(2) -0.20612(17) 0.101(4) Uani 1 1 d G U . . .
C379 C 1.6958(6) 0.3457(2) -0.2182(2) 0.105(4) Uani 1 1 d G U . . .
H37D H 1.7395 0.3654 -0.2080 0.126 Uiso 1 1 calc R U . . .
C380 C 1.7222(5) 0.3190(3) -0.2452(2) 0.108(5) Uani 1 1 d G . . . .
H38B H 1.7840 0.3204 -0.2534 0.130 Uiso 1 1 calc R U . . .
C381 C 1.6583(6) 0.2902(2) -0.26005(17) 0.086(3) Uani 1 1 d G U . . .
H38C H 1.6763 0.2720 -0.2785 0.103 Uiso 1 1 calc R U . . .
C382 C 1.5679(6) 0.2882(2) -0.2480(2) 0.090(3) Uani 1 1 d DG U . . .
C383 C 1.8234(11) 0.2636(5) -0.0964(4) 0.125(6) Uani 1 1 d . . . . .
H38D H 1.8185 0.2849 -0.0778 0.188 Uiso 1 1 calc R U . . .
H38E H 1.8703 0.2474 -0.0908 0.188 Uiso 1 1 calc R U . . .
H38F H 1.8441 0.2714 -0.1153 0.188 Uiso 1 1 calc R U . . .
C384 C 1.5007(15) 0.1116(6) -0.1809(5) 0.202(11) Uani 1 1 d . . . . .
H38G H 1.4336 0.1044 -0.1793 0.302 Uiso 1 1 calc R U . . .
H38H H 1.5109 0.1127 -0.2032 0.302 Uiso 1 1 calc R U . . .
H38I H 1.5429 0.0939 -0.1754 0.302 Uiso 1 1 calc R U . . .
C385 C 1.6361(11) 0.3981(5) -0.1649(4) 0.124(6) Uani 1 1 d . . . . .
H38J H 1.6033 0.4140 -0.1470 0.186 Uiso 1 1 calc R U . . .
H38K H 1.6937 0.3891 -0.1561 0.186 Uiso 1 1 calc R U . . .
H38L H 1.6545 0.4117 -0.1803 0.186 Uiso 1 1 calc R U . . .
C386 C 1.5203(10) 0.2375(4) -0.2883(3) 0.108(5) Uani 1 1 d D . . . .
H38M H 1.4669 0.2195 -0.2955 0.162 Uiso 1 1 calc R U . . .
H38N H 1.5306 0.2501 -0.3052 0.162 Uiso 1 1 calc R U . . .
H38O H 1.5787 0.2252 -0.2845 0.162 Uiso 1 1 calc R U . . .
C387 C 2.1097(10) 0.1134(4) 0.11896(18) 0.137(8) Uani 1 1 d G . . . .
C388 C 2.1745(9) 0.0933(3) 0.1319(2) 0.138(8) Uani 1 1 d G . . . .
C389 C 2.1795(9) 0.0964(4) 0.1651(3) 0.147(7) Uani 1 1 d G U . . .
C390 C 2.1195(11) 0.1196(4) 0.18549(17) 0.138(7) Uani 1 1 d G . . . .
C391 C 2.0547(10) 0.1397(4) 0.1726(3) 0.170(10) Uani 1 1 d G . . . .
C392 C 2.0498(10) 0.1366(4) 0.1393(3) 0.152(8) Uani 1 1 d G . . . .
C393 C 2.2393(15) 0.0703(6) 0.1096(4) 0.175(9) Uani 1 1 d . . . . .
H39B H 2.2536 0.0489 0.1172 0.263 Uiso 1 1 calc R U . . .
H39C H 2.2991 0.0841 0.1091 0.263 Uiso 1 1 calc R U . . .
H39D H 2.2084 0.0625 0.0876 0.263 Uiso 1 1 calc R U . . .
C394 C 2.2506(15) 0.0707(6) 0.1783(4) 0.176(9) Uani 1 1 d . U . . .
H39E H 2.2293 0.0678 0.1991 0.264 Uiso 1 1 calc R U . . .
H39F H 2.3159 0.0817 0.1814 0.264 Uiso 1 1 calc R U . . .
H39G H 2.2502 0.0469 0.1623 0.264 Uiso 1 1 calc R U . . .
C395 C 1.9871(18) 0.1668(7) 0.1954(4) 0.206(11) Uani 1 1 d . . . . .
H39H H 1.9205 0.1618 0.1868 0.309 Uiso 1 1 calc R U . . .
H39I H 2.0067 0.1918 0.1963 0.309 Uiso 1 1 calc R U . . .
H39J H 1.9924 0.1635 0.2175 0.309 Uiso 1 1 calc R U . . .
C396 C 1.9713(16) 0.1585(6) 0.1271(5) 0.181(10) Uani 1 1 d . . . . .
H39K H 1.9989 0.1709 0.1120 0.272 Uiso 1 1 calc R U . . .
H39L H 1.9472 0.1765 0.1457 0.272 Uiso 1 1 calc R U . . .
H39M H 1.9183 0.1419 0.1158 0.272 Uiso 1 1 calc R U . . .
P1 P 0.7363(3) 0.50044(11) 0.60019(9) 0.0931(10) Uani 1 1 d D U . . .
F1 F 0.8302(5) 0.5279(2) 0.60083(18) 0.1006(16) Uani 1 1 d D U . . .
F2 F 0.6430(5) 0.4739(2) 0.59944(18) 0.1047(17) Uani 1 1 d D U . . .
F3 F 0.6969(5) 0.5062(2) 0.56587(17) 0.0996(16) Uani 1 1 d D U . . .
F4 F 0.7932(5) 0.4650(2) 0.58017(18) 0.1019(16) Uani 1 1 d D U . . .
F5 F 0.7773(6) 0.4940(2) 0.63538(18) 0.1120(17) Uani 1 1 d D U . . .
F6 F 0.6803(6) 0.5365(2) 0.62058(19) 0.1094(17) Uani 1 1 d D U . . .
P2 P 0.1932(3) 0.23782(11) 0.55896(10) 0.0939(10) Uani 1 1 d . U . . .
F7 F 0.2626(6) 0.2719(2) 0.5558(2) 0.1165(18) Uani 1 1 d . U . . .
F8 F 0.1236(6) 0.2057(2) 0.56281(19) 0.1109(17) Uani 1 1 d . U . . .
F9 F 0.1624(6) 0.2272(2) 0.52056(19) 0.1036(17) Uani 1 1 d . U . . .
F10 F 0.2826(6) 0.2106(2) 0.5513(2) 0.1154(18) Uani 1 1 d . U . . .
F11 F 0.2244(6) 0.2472(2) 0.5977(2) 0.1135(17) Uani 1 1 d . U . . .
F12 F 0.1038(6) 0.2654(2) 0.5674(2) 0.1165(18) Uani 1 1 d . U . . .
P3 P 0.0656(3) 0.24637(13) 0.82063(12) 0.1132(13) Uani 1 1 d . U . . .
F13 F 0.0649(7) 0.2917(3) 0.8298(2) 0.144(2) Uani 1 1 d . U . . .
F14 F 0.0713(8) 0.2066(3) 0.8145(3) 0.157(2) Uani 1 1 d . U . . .
F15 F 0.1529(6) 0.2521(2) 0.8472(2) 0.1237(18) Uani 1 1 d . U . . .
F16 F 0.1472(7) 0.2474(3) 0.7946(2) 0.1419(19) Uani 1 1 d . U . . .
F17 F -0.0144(8) 0.2468(3) 0.7935(3) 0.158(2) Uani 1 1 d . U . . .
F18 F -0.0084(6) 0.2475(2) 0.8477(2) 0.1250(18) Uani 1 1 d . U . . .
P4 P 0.2767(3) 0.39863(10) 0.71637(9) 0.0828(9) Uani 1 1 d . U . . .
F19 F 0.2840(7) 0.4031(3) 0.7538(2) 0.1292(19) Uani 1 1 d . U . . .
F20 F 0.2764(6) 0.3936(3) 0.6787(2) 0.1270(19) Uani 1 1 d . U . . .
F21 F 0.3343(7) 0.4343(3) 0.7230(3) 0.151(2) Uani 1 1 d . U . . .
F22 F 0.3734(7) 0.3765(3) 0.7143(2) 0.1298(19) Uani 1 1 d . U . . .
F23 F 0.2213(8) 0.3624(3) 0.7113(3) 0.153(2) Uani 1 1 d . U . . .
F24 F 0.1793(6) 0.4196(3) 0.7178(2) 0.1260(18) Uani 1 1 d . U . . .
P5 P 1.1851(4) 0.42503(14) 0.12686(12) 0.1190(14) Uani 1 1 d . U . . .
F25 F 1.1638(7) 0.4590(3) 0.1577(2) 0.1369(19) Uani 1 1 d . U . . .
F26 F 1.2088(8) 0.3923(3) 0.0970(3) 0.156(2) Uani 1 1 d . U . . .
F27 F 1.2592(8) 0.4102(3) 0.1486(3) 0.162(2) Uani 1 1 d . U . . .
F28 F 1.2669(7) 0.4494(3) 0.1178(2) 0.1372(19) Uani 1 1 d . U . . .
F29 F 1.1106(7) 0.4400(3) 0.1048(2) 0.1363(19) Uani 1 1 d . U . . .
F30 F 1.1059(8) 0.4020(3) 0.1385(3) 0.164(2) Uani 1 1 d . U . . .
P6 P 0.7134(4) 0.44843(16) -0.05309(14) 0.1365(16) Uani 1 1 d . U . . .
F31 F 0.6411(7) 0.4724(3) -0.0282(2) 0.144(2) Uani 1 1 d . U . . .
F32 F 0.7881(7) 0.4264(3) -0.0772(2) 0.147(2) Uani 1 1 d . U . . .
F33 F 0.7832(8) 0.4464(3) -0.0228(3) 0.164(2) Uani 1 1 d . U . . .
F34 F 0.7690(7) 0.4834(3) -0.0544(2) 0.147(2) Uani 1 1 d . U . . .
F35 F 0.6461(8) 0.4525(3) -0.0832(3) 0.163(2) Uani 1 1 d . U . . .
F36 F 0.6572(8) 0.4135(3) -0.0515(3) 0.173(2) Uani 1 1 d . U . . .
P7 P 1.9977(11) 0.2357(4) 0.0721(4) 0.302(4) Uani 1 1 d . U . . .
F37 F 1.8955(16) 0.2402(6) 0.0483(5) 0.309(2) Uani 1 1 d . U . . .
F38 F 2.1012(16) 0.2373(6) 0.0986(5) 0.325(2) Uani 1 1 d . U . . .
F39 F 2.0209(14) 0.2824(6) 0.0809(5) 0.307(2) Uani 1 1 d . U . . .
F40 F 2.0482(15) 0.2261(6) 0.0309(5) 0.317(2) Uani 1 1 d . U . . .
F41 F 1.9562(15) 0.1904(6) 0.0609(5) 0.321(2) Uani 1 1 d . U . . .
F42 F 1.9352(15) 0.2440(6) 0.1050(5) 0.316(2) Uani 1 1 d . U . . .
P8 P 1.8240(9) 0.2957(3) 0.3824(3) 0.307(4) Uani 1 1 d D U . . .
F43 F 1.7044(11) 0.2936(5) 0.3907(5) 0.325(2) Uani 1 1 d D U . . .
F44 F 1.9432(11) 0.2948(5) 0.3756(5) 0.319(2) Uani 1 1 d D U . . .
F45 F 1.8026(13) 0.3127(5) 0.3522(4) 0.312(2) Uani 1 1 d D U . . .
F46 F 1.8460(13) 0.3341(5) 0.4112(4) 0.323(2) Uani 1 1 d D U . . .
F47 F 1.8477(13) 0.2721(5) 0.4126(4) 0.323(2) Uani 1 1 d D U . . .
F48 F 1.8032(14) 0.2542(5) 0.3537(4) 0.331(2) Uani 1 1 d D U . . .
P9 P 2.0547(9) 0.2449(3) 0.2941(3) 0.287(4) Uani 1 1 d D U . . .
F49 F 2.1099(12) 0.2872(4) 0.3067(4) 0.292(2) Uani 1 1 d D U . . .
F50 F 2.0016(12) 0.2024(4) 0.2834(4) 0.283(2) Uani 1 1 d D U . . .
F51 F 2.1343(12) 0.2307(5) 0.3164(4) 0.299(2) Uani 1 1 d D U . . .
F52 F 2.1237(12) 0.2355(5) 0.2620(4) 0.309(2) Uani 1 1 d D U . . .
F53 F 1.9610(12) 0.2587(5) 0.2723(4) 0.311(2) Uani 1 1 d D U . . .
F54 F 1.9818(12) 0.2544(5) 0.3270(4) 0.308(2) Uani 1 1 d D U . . .
P10 P 2.5298(9) 0.0666(4) -0.2890(3) 0.325(4) Uani 1 1 d D U . . .
F55 F 2.4105(11) 0.0742(5) -0.2774(5) 0.330(2) Uani 1 1 d D U . . .
F56 F 2.6400(11) 0.0546(5) -0.3013(4) 0.315(2) Uani 1 1 d D U . . .
F57 F 2.5084(14) 0.0293(5) -0.2760(5) 0.335(2) Uani 1 1 d D U . . .
F58 F 2.5816(13) 0.0897(5) -0.2528(4) 0.330(2) Uani 1 1 d D U . . .
F59 F 2.5457(13) 0.1029(4) -0.3058(4) 0.297(2) Uani 1 1 d D U . . .
F60 F 2.4756(13) 0.0396(5) -0.3249(4) 0.330(2) Uani 1 1 d D U . . .
P11 P 1.7457(13) 0.0775(5) 0.1939(4) 0.634(5) Uani 1 1 d D U . . .
F61 F 1.763(3) 0.0965(10) 0.1623(7) 0.630(2) Uani 1 1 d D U . . .
F62 F 1.727(3) 0.0581(10) 0.2249(7) 0.629(2) Uani 1 1 d D U . . .
F63 F 1.8506(17) 0.0610(10) 0.1910(9) 0.626(2) Uani 1 1 d D U . . .
F64 F 1.693(3) 0.0404(8) 0.1687(8) 0.637(2) Uani 1 1 d D U . . .
F65 F 1.6333(18) 0.0974(10) 0.2011(9) 0.638(2) Uani 1 1 d D U . . .
F66 F 1.793(3) 0.1169(7) 0.2200(8) 0.635(2) Uani 1 1 d D U . . .
P12 P 1.8418(15) 0.0333(6) 0.5215(5) 0.274(4) Uani 0.405(4) 1 d D U P A 1
F67 F 1.926(2) 0.0549(9) 0.5040(8) 0.260(2) Uani 0.405(4) 1 d D U P A 1
F68 F 1.765(2) 0.0114(9) 0.5400(8) 0.277(2) Uani 0.405(4) 1 d D U P A 1
F69 F 1.879(2) -0.0043(7) 0.4990(8) 0.275(2) Uani 0.405(4) 1 d D U P A 1
F70 F 1.923(2) 0.0339(10) 0.5512(7) 0.277(2) Uani 0.405(4) 1 d D U P A 1
F71 F 1.791(2) 0.0734(7) 0.5429(8) 0.276(2) Uani 0.405(4) 1 d D U P A 1
F72 F 1.757(2) 0.0316(10) 0.4911(7) 0.277(2) Uani 0.405(4) 1 d D U P A 1
P12' P 1.6955(12) 0.0509(5) 0.5904(4) 0.294(4) Uani 0.595(4) 1 d D U P A 2
F67' F 1.7037(18) 0.0058(5) 0.5716(6) 0.274(2) Uani 0.595(4) 1 d D U P A 2
F68' F 1.6838(19) 0.0942(5) 0.6129(6) 0.289(2) Uani 0.595(4) 1 d D U P A 2
F69' F 1.7980(15) 0.0548(7) 0.6091(6) 0.309(2) Uani 0.595(4) 1 d D U P A 2
F70' F 1.6369(18) 0.0381(7) 0.6188(6) 0.301(2) Uani 0.595(4) 1 d D U P A 2
F71' F 1.5893(15) 0.0495(7) 0.5666(6) 0.268(2) Uani 0.595(4) 1 d D U P A 2
F72' F 1.7572(18) 0.0656(7) 0.5629(6) 0.283(2) Uani 0.595(4) 1 d D U P A 2

loop_
_atom_site_aniso_label
_atom_site_aniso_U_11
_atom_site_aniso_U_22
_atom_site_aniso_U_33
_atom_site_aniso_U_23
_atom_site_aniso_U_13
_atom_site_aniso_U_12
Cd1 0.0618(5) 0.0805(5) 0.0595(4) 0.0245(4) 0.0020(3) 0.0162(4)
Cd2 0.1017(8) 0.1853(13) 0.0532(5) 0.0253(6) 0.0077(5) 0.0044(8)
O1 0.062(5) 0.131(8) 0.093(6) 0.035(6) -0.003(4) -0.017(6)
O2 0.111(7) 0.071(6) 0.109(7) 0.018(5) 0.024(6) 0.005(5)
O3 0.077(6) 0.159(10) 0.080(6) 0.054(6) -0.006(5) 0.003(6)
O4 0.080(6) 0.123(8) 0.066(5) 0.026(5) 0.000(4) 0.016(5)
O5 0.134(9) 0.116(8) 0.090(7) 0.008(6) 0.020(6) 0.011(7)
O6 0.166(13) 0.119(11) 0.264(19) 0.046(12) -0.111(13) -0.006(10)
O7 0.250(19) 0.136(12) 0.214(16) 0.005(11) 0.145(15) -0.032(12)
O8 0.106(9) 0.121(10) 0.30(2) -0.004(12) 0.004(12) 0.016(8)
C1 0.073(8) 0.123(11) 0.061(7) 0.032(8) 0.001(6) -0.006(8)
C2 0.070(8) 0.104(10) 0.075(8) 0.033(7) 0.008(6) 0.002(7)
C3 0.072(8) 0.107(11) 0.115(11) 0.056(9) 0.023(8) 0.017(7)
C4 0.060(7) 0.099(9) 0.066(7) 0.019(7) 0.009(5) 0.001(7)
C5 0.063(8) 0.112(11) 0.092(10) 0.019(8) 0.006(6) 0.026(7)
C6 0.068(7) 0.110(10) 0.054(6) 0.026(6) 0.015(5) 0.021(7)
C7 0.081(8) 0.083(8) 0.070(7) 0.036(6) 0.000(6) 0.027(7)
C8 0.096(10) 0.112(11) 0.078(9) 0.028(8) 0.009(7) 0.017(8)
C9 0.072(9) 0.181(16) 0.090(10) 0.054(11) -0.002(7) 0.042(9)
C10 0.074(9) 0.197(18) 0.090(10) 0.066(11) -0.017(7) 0.032(10)
C11 0.078(9) 0.157(14) 0.082(9) 0.050(9) 0.011(7) 0.031(9)
C12 0.061(5) 0.099(7) 0.080(6) 0.028(5) 0.008(5) 0.019(5)
C13 0.061(5) 0.107(7) 0.067(6) 0.039(5) 0.002(4) 0.024(5)
C14 0.064(6) 0.103(7) 0.069(6) 0.026(5) 0.007(4) 0.014(5)
C15 0.064(7) 0.102(9) 0.056(6) 0.018(6) 0.001(5) 0.019(6)
C16 0.055(7) 0.110(10) 0.062(7) 0.037(7) -0.005(5) 0.011(6)
C17 0.080(8) 0.108(10) 0.066(7) 0.032(7) 0.012(6) 0.030(7)
C18 0.067(7) 0.111(10) 0.066(7) 0.036(7) -0.014(6) 0.001(7)
N19 0.059(5) 0.080(6) 0.064(5) 0.030(5) 0.005(4) 0.018(5)
C20 0.051(6) 0.090(9) 0.079(8) 0.027(7) 0.001(5) 0.008(6)
C21 0.070(7) 0.083(9) 0.073(7) 0.034(6) 0.000(6) 0.004(6)
C22 0.073(8) 0.090(9) 0.090(9) 0.023(7) 0.006(7) 0.007(7)
C23 0.067(8) 0.086(9) 0.104(10) 0.044(8) -0.007(7) 0.014(7)
C24 0.075(7) 0.064(7) 0.057(6) 0.014(5) 0.005(5) 0.005(6)
C25 0.058(7) 0.104(10) 0.058(6) 0.029(6) 0.001(5) 0.024(6)
C26 0.066(7) 0.085(8) 0.067(7) 0.029(6) 0.000(5) 0.024(6)
C27 0.078(8) 0.091(9) 0.063(7) 0.037(6) 0.005(6) 0.022(7)
C28 0.048(6) 0.108(10) 0.054(6) 0.030(6) 0.003(5) 0.009(6)
C29 0.079(8) 0.107(10) 0.061(7) 0.030(7) 0.011(6) 0.014(8)
N30 0.070(6) 0.076(6) 0.054(5) 0.031(4) 0.016(4) 0.014(5)
C31 0.072(8) 0.084(9) 0.084(8) 0.036(7) 0.002(6) 0.001(7)
C32 0.078(9) 0.133(13) 0.094(10) 0.056(10) -0.013(7) -0.005(9)
C33 0.111(12) 0.105(12) 0.105(11) 0.037(9) -0.049(9) -0.009(9)
C34 0.121(13) 0.104(12) 0.136(14) 0.043(11) -0.033(11) -0.019(10)
C35 0.111(12) 0.110(12) 0.096(10) 0.026(9) -0.035(9) 0.003(10)
N36 0.066(6) 0.072(6) 0.085(7) 0.034(5) -0.008(5) 0.007(5)
C37 0.051(7) 0.139(13) 0.065(7) 0.027(8) 0.013(5) 0.019(8)
C38 0.059(7) 0.158(14) 0.055(7) 0.033(8) 0.009(5) 0.024(8)
C39 0.092(11) 0.181(18) 0.086(10) 0.052(11) 0.031(8) 0.080(12)
C40 0.130(13) 0.131(13) 0.082(9) 0.045(9) 0.044(9) 0.078(11)
C41 0.086(6) 0.073(6) 0.067(5) 0.026(5) 0.018(5) 0.023(5)
C42 0.077(6) 0.072(5) 0.071(5) 0.026(5) 0.021(5) 0.019(5)
C43 0.079(6) 0.071(6) 0.066(5) 0.025(5) 0.019(5) 0.015(5)
C44 0.087(9) 0.083(8) 0.071(8) 0.023(6) 0.016(6) 0.019(7)
C45 0.103(10) 0.115(11) 0.068(8) 0.027(8) -0.003(7) 0.027(9)
C46 0.070(5) 0.086(5) 0.062(5) 0.015(4) 0.008(4) 0.024(4)
C47 0.061(5) 0.079(5) 0.056(4) 0.020(4) 0.012(4) 0.016(4)
N48 0.056(4) 0.079(5) 0.058(4) 0.016(4) 0.012(3) 0.014(4)
C49 0.062(5) 0.078(5) 0.055(4) 0.021(4) 0.011(4) 0.015(4)
C50 0.070(7) 0.076(7) 0.057(6) 0.017(5) 0.001(5) 0.012(6)
C51 0.061(6) 0.079(7) 0.057(6) 0.023(5) 0.009(5) 0.026(6)
C52 0.060(7) 0.070(7) 0.070(7) 0.019(6) 0.010(5) 0.016(5)
C53 0.069(7) 0.061(6) 0.059(6) 0.028(5) 0.016(5) 0.011(5)
N54 0.067(5) 0.059(5) 0.066(5) 0.026(4) 0.010(4) 0.017(4)
C55 0.065(7) 0.085(8) 0.050(6) 0.011(5) 0.010(5) 0.009(6)
C56 0.078(8) 0.093(9) 0.061(7) 0.023(6) 0.011(6) 0.008(7)
C57 0.112(10) 0.072(8) 0.062(7) 0.016(6) 0.005(7) 0.014(7)
C58 0.090(9) 0.091(9) 0.061(7) 0.019(6) 0.008(6) 0.010(7)
C59 0.057(3) 0.087(4) 0.058(3) 0.024(3) 0.011(3) 0.011(3)
N60 0.057(3) 0.086(4) 0.058(3) 0.024(3) 0.011(3) 0.011(3)
C61 0.057(3) 0.087(4) 0.058(3) 0.024(3) 0.011(3) 0.011(3)
C62 0.092(10) 0.106(11) 0.075(8) 0.039(8) 0.032(7) 0.025(9)
C63 0.072(9) 0.151(14) 0.085(9) 0.046(10) 0.018(7) 0.026(10)
C64 0.110(12) 0.133(13) 0.077(9) 0.052(9) 0.041(8) 0.050(10)
C65 0.109(9) 0.089(8) 0.063(6) 0.025(6) 0.019(6) 0.023(7)
C66 0.106(8) 0.090(8) 0.063(6) 0.032(6) 0.025(6) 0.023(7)
C67 0.112(13) 0.153(16) 0.099(11) -0.003(11) 0.028(10) -0.039(12)
C68 0.153(16) 0.112(13) 0.121(13) 0.035(11) 0.046(12) 0.002(11)
C69 0.100(12) 0.189(19) 0.100(12) 0.041(12) -0.017(9) 0.005(12)
C70 0.087(9) 0.081(9) 0.105(10) 0.021(8) -0.012(8) -0.011(8)
N71 0.096(8) 0.164(12) 0.056(6) 0.012(7) 0.014(6) -0.001(8)
C72 0.091(11) 0.175(18) 0.098(12) 0.028(12) -0.008(9) 0.018(11)
C73 0.103(13) 0.22(2) 0.113(14) 0.057(15) 0.000(10) 0.036(13)
C74 0.094(11) 0.194(18) 0.094(11) 0.075(12) 0.007(8) 0.036(11)
C75 0.086(10) 0.178(16) 0.065(8) 0.018(9) 0.016(7) 0.021(10)
C76 0.092(10) 0.139(13) 0.062(8) 0.040(8) -0.012(7) -0.022(9)
C77 0.082(9) 0.130(13) 0.074(9) 0.023(8) 0.001(7) 0.000(9)
C78 0.072(8) 0.156(14) 0.051(7) 0.013(8) 0.010(6) 0.011(9)
C79 0.072(8) 0.131(12) 0.058(7) 0.000(7) 0.008(6) -0.006(8)
C80 0.079(9) 0.141(13) 0.063(8) 0.015(8) 0.005(6) 0.009(8)
C81 0.103(11) 0.117(12) 0.063(8) 0.007(8) 0.023(7) 0.002(9)
N82 0.077(7) 0.146(11) 0.055(6) 0.003(6) 0.009(5) -0.017(7)
C83 0.131(14) 0.171(17) 0.051(8) 0.012(9) 0.016(8) -0.001(12)
C84 0.138(15) 0.139(15) 0.102(12) 0.022(11) 0.036(11) 0.030(12)
C85 0.150(16) 0.112(13) 0.097(12) -0.001(10) 0.031(11) 0.014(11)
C86 0.142(17) 0.20(2) 0.111(14) 0.012(14) 0.056(13) 0.048(15)
C87 0.147(17) 0.22(2) 0.084(11) 0.028(13) 0.052(11) 0.008(16)
N88 0.100(9) 0.145(11) 0.087(8) 0.019(8) 0.013(7) 0.013(8)
C89 0.120(13) 0.121(14) 0.089(11) 0.031(10) -0.018(10) -0.041(11)
C90 0.192(19) 0.138(15) 0.066(10) -0.012(10) 0.009(11) -0.073(14)
C91 0.30(3) 0.21(3) 0.049(9) 0.014(13) -0.025(14) -0.14(2)
C92 0.27(3) 0.18(2) 0.088(14) 0.047(15) -0.080(17) -0.11(2)
C93 0.18(2) 0.087(13) 0.140(17) 0.041(12) -0.071(15) -0.034(12)
C94 0.120(13) 0.115(13) 0.079(10) 0.010(9) -0.018(9) -0.003(10)
C95 0.122(13) 0.116(13) 0.090(11) 0.004(9) -0.020(10) 0.020(10)
C96 0.131(16) 0.20(2) 0.110(15) 0.019(14) 0.024(12) -0.026(15)
C97 0.135(18) 0.27(3) 0.140(18) 0.021(19) 0.046(15) -0.064(18)
C98 0.151(17) 0.21(2) 0.098(13) -0.018(13) 0.042(13) -0.065(16)
C99 0.121(13) 0.175(17) 0.069(9) 0.016(10) 0.020(9) -0.021(12)
N100 0.086(7) 0.094(8) 0.086(8) 0.007(6) -0.002(6) 0.010(6)
N101 0.140(12) 0.223(17) 0.052(7) 0.027(8) 0.004(7) -0.058(12)
C102 0.129(14) 0.22(2) 0.054(8) -0.008(11) -0.005(9) -0.041(14)
C103 0.174(10) 0.242(13) 0.057(6) 0.061(7) -0.019(6) -0.073(9)
C104 0.178(10) 0.245(13) 0.053(6) 0.069(7) -0.024(6) -0.071(9)
C105 0.176(10) 0.246(13) 0.064(6) 0.059(7) -0.028(6) -0.075(9)
C106 0.174(10) 0.248(13) 0.061(6) 0.062(7) -0.023(6) -0.074(9)
C107 0.17(2) 0.38(4) 0.078(11) 0.120(18) -0.040(12) -0.09(2)
C108 0.18(2) 0.46(4) 0.138(17) 0.17(2) -0.092(16) -0.19(3)
C109 0.19(2) 0.62(6) 0.31(3) 0.37(4) -0.16(2) -0.23(3)
C110 0.117(15) 0.24(3) 0.132(16) 0.070(16) -0.003(12) -0.059(16)
C111 0.115(12) 0.154(15) 0.060(8) 0.022(9) -0.002(8) 0.011(11)
N112 0.084(8) 0.172(13) 0.073(7) 0.045(8) 0.016(6) -0.006(8)
C113 0.133(14) 0.104(12) 0.088(11) 0.021(9) 0.026(10) 0.023(10)
C114 0.16(2) 0.17(2) 0.102(14) 0.014(14) -0.016(14) -0.069(17)
C115 0.34(3) 0.19(2) 0.210(16) 0.106(17) -0.13(2) -0.16(2)
C116 0.34(3) 0.20(2) 0.189(15) 0.109(17) -0.134(19) -0.16(2)
C117 0.35(3) 0.20(2) 0.191(15) 0.103(17) -0.123(19) -0.16(2)
C118 0.25(3) 0.124(17) 0.087(12) 0.030(12) 0.041(15) -0.018(17)
C119 0.21(2) 0.128(17) 0.16(2) -0.014(14) 0.034(17) -0.005(16)
C120 0.23(3) 0.17(2) 0.31(3) 0.10(2) -0.17(3) -0.02(2)
C121 0.37(4) 0.24(3) 0.25(3) -0.03(3) 0.21(3) -0.06(3)
C122 0.116(19) 0.19(3) 0.74(9) 0.06(4) -0.03(3) 0.052(19)
C123 0.068(7) 0.070(7) 0.058(6) 0.018(5) 0.006(5) 0.013(6)
C124 0.057(7) 0.083(8) 0.069(7) 0.021(6) 0.014(5) 0.013(6)
C125 0.063(7) 0.082(8) 0.051(6) 0.025(6) 0.008(5) 0.027(6)
C126 0.080(8) 0.082(8) 0.056(6) 0.016(6) 0.002(5) 0.032(7)
C127 0.066(7) 0.084(8) 0.073(7) 0.027(6) 0.003(6) 0.026(6)
C128 0.050(6) 0.078(8) 0.070(7) 0.022(6) 0.011(5) 0.013(5)
C129 0.056(7) 0.091(9) 0.092(9) 0.024(7) 0.003(6) 0.013(6)
C130 0.059(7) 0.096(9) 0.087(8) 0.038(7) 0.002(6) 0.007(6)
C131 0.078(8) 0.094(9) 0.100(10) 0.041(8) 0.018(7) 0.032(7)
C132 0.063(7) 0.091(9) 0.116(10) 0.047(8) -0.009(7) 0.018(7)
Cd3 0.0659(5) 0.1088(7) 0.0551(4) 0.0106(4) 0.0097(4) 0.0258(5)
Cd4 0.0642(5) 0.0852(6) 0.0637(5) 0.0259(4) 0.0000(4) 0.0226(4)
O9 0.087(7) 0.165(10) 0.091(7) 0.032(7) 0.001(5) 0.009(7)
O10 0.089(7) 0.166(10) 0.070(6) 0.003(6) 0.004(5) 0.021(6)
O11 0.49(3) 0.177(11) 0.090(8) 0.022(8) 0.009(12) 0.058(16)
O12 0.075(8) 0.163(13) 0.35(2) 0.105(15) -0.015(11) 0.012(8)
O13 0.113(8) 0.143(10) 0.092(7) 0.014(7) 0.020(6) 0.015(7)
O14 0.133(9) 0.134(9) 0.077(6) 0.019(6) 0.002(6) 0.015(8)
O15 0.058(5) 0.085(6) 0.090(6) 0.034(5) -0.005(4) 0.013(4)
O16 0.062(5) 0.071(5) 0.073(5) 0.017(4) 0.000(4) 0.009(4)
C133 0.072(8) 0.125(11) 0.059(7) 0.020(7) 0.018(6) 0.034(8)
C134 0.065(7) 0.112(10) 0.061(7) 0.006(7) 0.011(6) 0.021(7)
C135 0.056(6) 0.098(9) 0.058(6) 0.011(6) 0.002(5) 0.010(6)
C136 0.056(7) 0.094(9) 0.063(7) 0.026(6) 0.004(5) 0.020(6)
C137 0.077(8) 0.110(10) 0.050(6) -0.001(6) 0.000(5) 0.029(7)
C138 0.062(7) 0.141(12) 0.060(7) 0.008(8) 0.003(6) 0.024(8)
C139 0.063(7) 0.096(9) 0.056(6) 0.023(6) 0.004(5) 0.023(6)
C140 0.078(8) 0.101(9) 0.062(7) 0.021(6) 0.002(6) 0.027(7)
C141 0.058(7) 0.100(9) 0.070(7) 0.025(7) 0.002(5) 0.026(6)
C142 0.070(8) 0.118(11) 0.075(8) 0.019(7) 0.019(6) 0.032(7)
C143 0.081(8) 0.113(10) 0.064(7) 0.024(7) 0.013(6) 0.029(8)
C144 0.041(6) 0.088(8) 0.079(8) 0.025(6) 0.004(5) 0.018(5)
C145 0.058(7) 0.100(10) 0.071(7) 0.020(7) 0.000(6) 0.004(7)
C146 0.086(9) 0.104(10) 0.063(7) 0.004(7) 0.006(6) 0.006(8)
C147 0.062(7) 0.097(9) 0.075(8) 0.014(7) -0.012(6) 0.032(6)
C148 0.048(6) 0.099(9) 0.058(6) 0.029(6) 0.000(5) 0.010(6)
C149 0.070(8) 0.085(9) 0.092(9) 0.029(7) -0.008(6) 0.019(7)
C150 0.073(8) 0.101(9) 0.070(7) 0.019(7) 0.007(6) 0.041(7)
N151 0.054(5) 0.076(6) 0.061(5) 0.018(4) -0.003(4) 0.015(4)
C152 0.070(6) 0.093(7) 0.062(6) 0.025(5) -0.004(5) 0.023(6)
C153 0.069(8) 0.094(10) 0.084(8) 0.036(7) -0.006(6) 0.003(7)
C154 0.089(10) 0.079(9) 0.095(9) 0.028(7) -0.007(7) 0.008(7)
C155 0.043(6) 0.096(9) 0.076(7) 0.019(7) -0.010(5) 0.008(6)
C156 0.060(7) 0.068(7) 0.067(7) 0.025(6) -0.002(5) -0.001(6)
C157 0.076(7) 0.056(6) 0.056(6) 0.018(5) -0.002(5) 0.012(5)
C158 0.064(7) 0.080(8) 0.060(6) 0.024(6) 0.007(5) 0.014(6)
C159 0.059(7) 0.086(8) 0.061(6) 0.023(6) -0.004(5) 0.001(6)
C160 0.052(6) 0.098(9) 0.046(6) 0.006(6) -0.008(4) 0.000(6)
C161 0.058(5) 0.088(5) 0.058(4) 0.025(4) 0.008(4) 0.017(4)
N162 0.060(4) 0.092(6) 0.052(4) 0.024(4) 0.004(4) 0.026(4)
C163 0.065(5) 0.094(5) 0.066(5) 0.020(4) 0.004(4) 0.020(4)
C164 0.067(5) 0.090(6) 0.077(5) 0.031(5) 0.011(4) 0.013(5)
C165 0.070(6) 0.097(6) 0.087(6) 0.028(5) 0.009(5) 0.013(5)
C166 0.080(10) 0.094(10) 0.128(12) 0.024(9) 0.018(9) 0.002(8)
C167 0.079(7) 0.105(8) 0.089(7) 0.040(6) 0.011(6) 0.035(7)
N168 0.072(6) 0.098(7) 0.085(6) 0.041(5) 0.021(5) 0.039(5)
C169 0.136(15) 0.135(14) 0.052(7) 0.014(8) 0.001(8) 0.035(12)
C170 0.157(14) 0.131(13) 0.049(7) 0.021(8) -0.011(8) 0.079(12)
C171 0.20(2) 0.164(18) 0.061(9) 0.032(10) 0.002(11) 0.123(16)
C172 0.183(18) 0.117(12) 0.055(8) 0.015(8) 0.013(9) 0.064(12)
C173 0.114(12) 0.108(12) 0.057(7) 0.021(7) -0.004(7) 0.009(10)
C174 0.104(11) 0.113(12) 0.053(7) 0.004(7) -0.010(7) 0.030(9)
C175 0.101(9) 0.097(9) 0.051(6) 0.018(6) -0.001(6) 0.036(8)
C176 0.168(15) 0.119(12) 0.072(9) -0.002(8) 0.007(9) 0.089(11)
C177 0.157(9) 0.143(9) 0.076(7) 0.021(7) 0.010(7) 0.075(8)
C178 0.155(9) 0.141(9) 0.072(6) 0.027(7) 0.006(7) 0.070(7)
C179 0.141(9) 0.128(9) 0.067(6) 0.031(6) 0.010(6) 0.065(7)
N180 0.078(6) 0.092(7) 0.060(6) 0.018(5) 0.009(5) 0.035(5)
C181 0.083(8) 0.097(9) 0.054(6) 0.023(6) 0.008(6) 0.036(7)
C182 0.075(8) 0.099(9) 0.063(7) 0.036(6) 0.008(6) 0.034(7)
C183 0.052(6) 0.086(8) 0.070(7) 0.026(6) -0.010(5) 0.018(6)
C184 0.070(7) 0.091(8) 0.054(6) 0.015(6) 0.008(5) 0.025(6)
C185 0.058(5) 0.077(5) 0.060(5) 0.025(5) 0.000(4) 0.021(4)
N186 0.067(5) 0.084(5) 0.057(4) 0.028(4) 0.005(4) 0.019(4)
C187 0.057(5) 0.070(5) 0.064(5) 0.026(4) 0.004(4) 0.010(4)
C188 0.061(7) 0.093(9) 0.067(7) 0.026(6) 0.004(5) 0.014(6)
C189 0.074(8) 0.096(9) 0.056(6) 0.017(6) 0.006(5) 0.011(7)
C190 0.060(6) 0.077(8) 0.066(7) 0.019(6) 0.002(5) 0.021(6)
C191 0.053(6) 0.071(7) 0.060(6) 0.019(5) 0.003(5) 0.005(5)
N192 0.066(5) 0.062(5) 0.056(5) 0.025(4) 0.006(4) 0.017(4)
C193 0.058(7) 0.075(8) 0.060(6) 0.018(5) 0.005(5) 0.016(6)
C194 0.073(8) 0.087(9) 0.057(6) 0.017(6) 0.011(5) 0.020(7)
C195 0.052(6) 0.112(10) 0.064(7) 0.015(7) -0.002(5) 0.026(7)
C196 0.068(8) 0.084(9) 0.074(7) 0.031(6) 0.009(6) 0.017(6)
C197 0.076(7) 0.087(7) 0.057(6) 0.019(5) 0.005(5) 0.021(6)
C198 0.067(6) 0.080(7) 0.057(5) 0.018(5) 0.008(5) 0.018(5)
C199 0.123(15) 0.20(2) 0.094(12) -0.014(12) -0.012(11) -0.030(14)
C200 0.18(2) 0.21(2) 0.116(15) 0.036(16) 0.016(14) -0.032(18)
C201 0.055(7) 0.116(11) 0.085(8) 0.043(8) 0.000(6) 0.007(7)
C202 0.074(8) 0.106(10) 0.066(7) 0.029(7) 0.000(6) 0.009(7)
N203 0.062(5) 0.156(9) 0.067(6) 0.020(6) 0.014(5) 0.042(6)
C204 0.071(7) 0.162(10) 0.078(7) 0.015(7) 0.013(6) 0.030(7)
C205 0.084(10) 0.36(3) 0.053(8) 0.037(13) 0.009(7) 0.080(14)
C206 0.078(10) 0.21(2) 0.092(11) 0.008(12) -0.001(8) 0.031(11)
C207 0.072(8) 0.154(14) 0.067(8) 0.012(8) 0.004(6) 0.037(8)
C208 0.067(8) 0.170(15) 0.070(8) 0.025(9) 0.009(6) 0.033(9)
C209 0.079(8) 0.115(10) 0.060(7) 0.019(7) 0.016(6) 0.028(7)
C210 0.050(7) 0.150(13) 0.058(7) 0.008(7) 0.004(5) 0.015(7)
C211 0.068(7) 0.128(11) 0.050(6) 0.009(7) 0.007(5) 0.037(7)
C212 0.062(7) 0.111(10) 0.065(7) 0.024(7) 0.010(5) 0.027(7)
C213 0.065(7) 0.106(9) 0.052(6) 0.002(6) 0.008(5) 0.012(7)
N214 0.068(6) 0.112(8) 0.051(5) 0.011(5) 0.004(4) 0.030(5)
C215 0.072(8) 0.118(11) 0.074(8) 0.034(8) 0.008(6) 0.016(7)
C216 0.065(8) 0.191(17) 0.067(8) 0.019(9) -0.010(6) 0.019(9)
C217 0.078(10) 0.27(2) 0.073(9) 0.031(12) 0.016(8) 0.015(12)
C218 0.080(10) 0.26(2) 0.067(9) -0.005(11) 0.012(8) 0.000(12)
C219 0.068(8) 0.172(15) 0.060(7) 0.011(8) -0.011(6) 0.022(9)
N220 0.065(6) 0.122(9) 0.050(5) 0.014(5) 0.000(4) 0.014(6)
C221 0.48(3) 0.174(11) 0.082(9) 0.020(8) 0.029(13) 0.062(16)
C222 0.48(3) 0.171(13) 0.096(11) 0.021(10) 0.042(14) 0.061(18)
C223 0.38(3) 0.32(4) 0.241(19) 0.11(3) 0.209(17) 0.05(3)
C224 0.167(12) 0.124(9) 0.287(16) 0.102(11) 0.149(12) 0.061(9)
C225 0.169(12) 0.121(9) 0.282(16) 0.102(11) 0.142(13) 0.057(9)
C226 0.164(12) 0.117(9) 0.274(16) 0.101(11) 0.144(13) 0.063(9)
C227 0.091(10) 0.116(12) 0.077(9) 0.018(8) 0.007(7) 0.009(9)
C228 0.153(16) 0.155(17) 0.118(14) 0.035(12) 0.063(12) 0.030(14)
C229 0.27(3) 0.117(14) 0.28(3) 0.062(17) 0.23(2) 0.067(16)
C230 0.118(7) 0.120(7) 0.091(6) 0.018(6) 0.038(6) 0.029(7)
C231 0.106(7) 0.109(7) 0.081(6) 0.010(6) 0.030(6) 0.038(6)
N232 0.094(6) 0.110(6) 0.055(5) 0.022(5) 0.025(4) 0.030(5)
N233 0.057(5) 0.105(8) 0.060(5) 0.016(5) 0.012(4) 0.021(5)
C234 0.070(8) 0.092(9) 0.068(7) 0.018(7) 0.019(6) 0.015(7)
C235 0.070(7) 0.062(7) 0.096(9) 0.015(6) 0.014(7) 0.008(6)
C236 0.074(8) 0.105(10) 0.059(7) 0.006(7) -0.008(6) 0.016(7)
C237 0.060(7) 0.118(11) 0.072(8) 0.032(7) 0.006(6) 0.020(7)
C238 0.074(8) 0.100(10) 0.056(7) 0.001(6) -0.005(6) 0.030(7)
C239 0.071(8) 0.112(11) 0.050(6) 0.009(7) -0.003(5) 0.009(7)
C240 0.106(10) 0.088(9) 0.067(8) 0.009(7) 0.022(7) 0.014(8)
C241 0.122(8) 0.101(7) 0.080(7) 0.013(6) 0.017(6) 0.017(6)
C242 0.118(8) 0.106(8) 0.076(6) 0.017(6) 0.010(6) 0.020(6)
C243 0.097(8) 0.090(7) 0.070(6) 0.008(5) 0.013(5) 0.021(6)
N244 0.067(6) 0.094(7) 0.061(6) 0.016(5) -0.005(4) 0.011(5)
C245 0.078(8) 0.100(10) 0.065(7) 0.004(7) 0.011(6) 0.019(7)
C246 0.079(9) 0.085(9) 0.089(9) 0.013(7) 0.014(7) 0.003(7)
C247 0.082(9) 0.123(12) 0.089(10) 0.013(9) -0.006(8) 0.012(9)
C248 0.056(8) 0.103(11) 0.141(14) 0.016(10) 0.015(8) 0.007(7)
C249 0.107(12) 0.091(10) 0.125(13) -0.025(9) 0.041(10) 0.010(9)
C250 0.072(9) 0.115(12) 0.113(12) 0.010(9) 0.003(8) 0.008(8)
C251 0.51(3) 0.205(15) 0.106(12) 0.014(12) -0.022(16) 0.061(19)
C252 0.14(2) 0.28(4) 0.62(7) 0.21(4) -0.17(3) -0.05(2)
C253 0.096(11) 0.197(19) 0.080(10) -0.015(11) -0.002(8) 0.026(11)
C254 0.103(13) 0.30(3) 0.23(2) 0.20(2) -0.051(14) -0.009(16)
C260 0.075(8) 0.108(10) 0.056(7) 0.021(7) 0.010(6) 0.019(7)
C255 0.076(8) 0.119(11) 0.066(8) 0.020(7) 0.019(6) 0.022(8)
C256 0.093(6) 0.110(6) 0.069(5) 0.018(5) 0.019(5) 0.017(5)
C257 0.088(5) 0.108(6) 0.071(5) 0.019(5) 0.025(5) 0.018(5)
C258 0.091(5) 0.105(6) 0.063(5) 0.022(5) 0.023(5) 0.023(5)
C259 0.089(6) 0.106(6) 0.065(5) 0.020(5) 0.018(5) 0.021(5)
C261 0.081(8) 0.130(10) 0.092(8) -0.005(7) 0.022(7) 0.022(7)
C262 0.095(8) 0.125(9) 0.088(7) -0.010(7) 0.034(6) 0.006(7)
C263 0.131(13) 0.133(13) 0.074(9) 0.005(9) 0.016(8) 0.052(10)
C264 0.099(10) 0.128(12) 0.076(9) 0.002(8) 0.024(7) 0.035(9)
Cd5 0.1246(9) 0.1349(10) 0.0639(6) 0.0416(6) 0.0023(5) 0.0163(7)
Cd6 0.0931(7) 0.1107(7) 0.0687(5) 0.0296(5) 0.0301(5) 0.0377(6)
O17 0.158(11) 0.159(11) 0.099(8) 0.016(8) 0.020(8) 0.046(9)
O18 0.123(9) 0.184(12) 0.152(11) 0.099(10) 0.037(8) 0.034(9)
O19 0.225(18) 0.24(2) 0.127(12) 0.068(12) 0.041(12) -0.035(15)
O20 0.271(18) 0.31(2) 0.260(17) 0.167(16) -0.101(14) -0.093(14)
O21 0.086(7) 0.132(9) 0.096(7) 0.030(6) 0.013(5) 0.016(6)
O22 0.116(8) 0.132(9) 0.122(9) -0.005(7) 0.023(7) 0.008(7)
O23 0.073(6) 0.126(8) 0.096(7) 0.019(6) 0.008(5) 0.025(6)
O24 0.097(6) 0.129(8) 0.061(5) 0.018(5) 0.026(5) 0.037(6)
C265 0.123(13) 0.154(16) 0.111(12) -0.020(11) -0.050(10) 0.068(12)
C266 0.101(15) 0.24(3) 0.31(4) -0.09(3) 0.003(19) 0.057(17)
C267 0.18(2) 0.24(2) 0.080(11) 0.041(13) 0.044(12) 0.083(18)
C268 0.056(7) 0.212(18) 0.048(7) -0.008(9) 0.014(5) 0.014(9)
C269 0.105(8) 0.150(9) 0.116(8) 0.008(7) 0.032(7) 0.018(7)
C270 0.111(9) 0.150(11) 0.130(10) -0.001(9) 0.029(8) 0.025(8)
C271 0.082(7) 0.124(9) 0.080(7) 0.029(7) 0.040(6) 0.013(7)
C272 0.092(9) 0.128(11) 0.054(7) 0.030(7) 0.025(6) 0.028(8)
C273 0.106(10) 0.112(11) 0.063(7) 0.032(7) 0.037(7) 0.030(8)
C274 0.134(12) 0.113(11) 0.067(8) 0.039(8) 0.039(8) 0.040(10)
C275 0.116(7) 0.158(8) 0.069(6) 0.044(6) 0.027(5) 0.041(7)
C276 0.120(6) 0.167(7) 0.066(5) 0.046(5) 0.025(5) 0.041(6)
C277 0.120(6) 0.179(6) 0.070(4) 0.046(5) 0.021(4) 0.042(5)
C278 0.138(6) 0.187(7) 0.075(5) 0.042(5) 0.021(5) 0.042(6)
C279 0.143(6) 0.191(7) 0.082(5) 0.041(6) 0.018(5) 0.044(6)
C280 0.124(6) 0.187(7) 0.070(5) 0.040(5) 0.020(5) 0.045(6)
C281 0.141(6) 0.193(7) 0.079(5) 0.038(6) 0.026(5) 0.043(6)
C282 0.139(6) 0.189(7) 0.075(5) 0.043(5) 0.023(5) 0.042(6)
N283 0.121(10) 0.131(10) 0.084(8) 0.042(8) 0.008(7) 0.040(8)
C284 0.145(15) 0.128(14) 0.113(13) 0.053(11) 0.010(11) 0.043(12)
C285 0.20(2) 0.19(2) 0.119(15) 0.062(15) -0.013(14) 0.057(17)
C286 0.153(11) 0.187(12) 0.124(10) 0.063(9) 0.019(8) 0.073(9)
C287 0.145(11) 0.187(12) 0.122(9) 0.068(9) 0.027(8) 0.073(8)
C288 0.145(10) 0.180(12) 0.113(9) 0.066(9) 0.021(8) 0.075(8)
C289 0.127(12) 0.101(11) 0.082(9) 0.044(8) 0.015(9) 0.015(9)
C290 0.165(16) 0.114(12) 0.076(10) 0.032(9) 0.002(10) 0.018(11)
C291 0.115(12) 0.121(12) 0.076(9) 0.027(9) 0.015(8) 0.026(10)
C292 0.097(10) 0.110(11) 0.068(8) 0.029(8) -0.002(7) 0.009(8)
C293 0.110(11) 0.098(10) 0.065(8) 0.030(7) 0.011(7) 0.017(8)
N294 0.088(7) 0.129(10) 0.055(6) 0.018(6) 0.001(5) 0.013(7)
C295 0.087(9) 0.172(15) 0.058(7) 0.018(8) 0.012(6) 0.057(10)
C296 0.109(12) 0.187(18) 0.061(8) 0.002(10) -0.001(8) 0.015(12)
C297 0.175(17) 0.149(16) 0.102(12) 0.048(12) 0.042(12) 0.069(13)
C298 0.20(2) 0.153(17) 0.092(12) 0.035(12) 0.032(13) 0.067(15)
C299 0.178(18) 0.149(16) 0.065(9) 0.021(10) 0.015(10) 0.036(13)
N300 0.120(9) 0.138(11) 0.059(6) 0.037(7) 0.005(6) 0.011(8)
C301 0.117(13) 0.146(16) 0.084(11) 0.050(11) -0.002(9) -0.002(11)
C302 0.120(13) 0.191(19) 0.087(11) 0.029(12) 0.043(10) 0.011(13)
C303 0.19(2) 0.20(2) 0.086(12) 0.069(13) 0.046(13) 0.019(17)
C304 0.111(12) 0.158(16) 0.078(10) 0.020(10) 0.022(9) 0.003(11)
C305 0.092(11) 0.176(17) 0.090(11) 0.045(11) 0.020(8) 0.036(11)
C306 0.116(12) 0.122(13) 0.099(11) 0.048(10) 0.005(10) 0.013(10)
C307 0.125(12) 0.096(11) 0.088(10) 0.027(9) 0.029(9) -0.012(9)
C308 0.158(15) 0.137(14) 0.074(9) 0.047(10) 0.042(10) 0.028(12)
C309 0.21(2) 0.134(16) 0.096(12) 0.035(11) 0.021(13) -0.022(15)
C310 0.24(2) 0.108(13) 0.080(10) 0.031(10) 0.007(12) -0.013(14)
C311 0.123(8) 0.111(8) 0.082(6) 0.034(6) 0.010(6) -0.001(7)
N312 0.122(7) 0.108(7) 0.075(5) 0.035(5) 0.000(5) 0.004(6)
C313 0.127(8) 0.106(8) 0.072(6) 0.035(6) 0.002(6) 0.005(7)
C314 0.150(15) 0.134(14) 0.074(9) 0.045(9) 0.004(9) -0.022(11)
C315 0.200(19) 0.126(14) 0.062(9) 0.030(9) 0.015(10) -0.019(13)
C316 0.22(2) 0.150(16) 0.057(8) 0.036(10) -0.003(11) -0.044(15)
C317 0.131(14) 0.183(18) 0.060(8) 0.035(10) -0.023(9) -0.016(13)
N318 0.147(12) 0.138(11) 0.065(7) 0.044(8) 0.000(7) 0.000(9)
C319 0.190(19) 0.165(18) 0.066(10) 0.045(11) -0.019(11) -0.043(15)
C320 0.31(4) 0.42(5) 0.082(14) 0.03(2) 0.002(18) -0.22(3)
C321 0.28(3) 0.33(4) 0.094(14) 0.038(19) -0.004(17) -0.20(3)
C322 0.23(2) 0.27(3) 0.077(11) 0.058(15) -0.023(13) -0.15(2)
C323 0.136(15) 0.19(2) 0.079(11) 0.026(12) -0.025(10) -0.035(14)
N324 0.126(11) 0.167(13) 0.074(8) 0.038(8) 0.008(7) -0.024(10)
C325 0.180(18) 0.21(2) 0.073(10) 0.057(13) -0.004(12) -0.064(13)
C326 0.21(3) 0.21(3) 0.077(13) 0.067(15) -0.002(14) -0.05(2)
C327 0.19(2) 0.25(3) 0.133(19) 0.050(19) 0.016(17) -0.08(2)
C328 0.276(18) 0.31(2) 0.232(17) 0.176(17) -0.104(15) -0.093(15)
C329 0.272(18) 0.31(2) 0.229(17) 0.176(17) -0.108(15) -0.088(15)
C330 0.270(17) 0.31(2) 0.238(17) 0.177(16) -0.105(14) -0.090(14)
C331 0.19(2) 0.22(2) 0.153(18) 0.074(17) 0.068(16) 0.114(18)
C332 0.177(19) 0.18(2) 0.123(15) 0.089(15) 0.008(13) 0.000(15)
C333 0.41(5) 0.18(3) 0.26(3) -0.03(2) 0.20(4) -0.07(3)
C334 0.27(2) 0.32(2) 0.28(2) 0.159(19) -0.091(17) -0.093(18)
N335 0.099(7) 0.123(9) 0.070(6) 0.035(6) 0.012(6) 0.022(7)
C336 0.108(8) 0.132(10) 0.083(8) 0.032(7) 0.015(7) 0.023(8)
C337 0.116(13) 0.103(12) 0.135(14) 0.043(10) -0.002(11) 0.043(10)
C338 0.099(12) 0.147(17) 0.142(16) 0.058(13) -0.017(11) 0.024(12)
C339 0.082(11) 0.153(16) 0.131(14) 0.073(13) 0.012(9) 0.027(10)
C340 0.086(10) 0.119(12) 0.102(11) 0.047(9) 0.018(8) 0.040(9)
C341 0.088(5) 0.128(6) 0.063(4) 0.029(4) 0.022(4) 0.046(5)
C342 0.092(5) 0.131(6) 0.065(5) 0.030(4) 0.024(4) 0.044(5)
C343 0.087(5) 0.133(6) 0.065(5) 0.027(4) 0.023(4) 0.044(5)
C344 0.092(5) 0.133(6) 0.065(4) 0.023(4) 0.020(4) 0.047(5)
C345 0.093(5) 0.134(6) 0.063(5) 0.029(4) 0.021(4) 0.045(5)
N346 0.088(5) 0.127(6) 0.060(4) 0.029(4) 0.026(4) 0.047(5)
C347 0.083(9) 0.087(10) 0.111(11) 0.024(9) 0.025(8) 0.011(8)
C348 0.097(12) 0.147(15) 0.093(11) 0.002(10) 0.015(9) 0.038(11)
C349 0.105(14) 0.19(2) 0.161(19) -0.059(16) -0.009(13) 0.021(14)
C350 0.082(10) 0.151(16) 0.123(14) -0.010(12) 0.006(10) 0.009(11)
C351 0.116(13) 0.117(13) 0.092(11) 0.026(10) 0.009(9) 0.038(10)
N352 0.078(7) 0.122(9) 0.089(8) 0.030(7) 0.033(6) 0.033(7)
C353 0.077(9) 0.136(13) 0.088(10) 0.056(9) 0.019(7) 0.038(9)
C354 0.102(10) 0.147(14) 0.090(10) 0.067(10) 0.029(8) 0.049(10)
C355 0.120(8) 0.129(9) 0.083(7) 0.037(7) 0.032(7) 0.057(7)
C356 0.123(8) 0.130(9) 0.079(6) 0.044(6) 0.030(6) 0.050(7)
C357 0.120(8) 0.128(9) 0.079(7) 0.036(7) 0.023(6) 0.051(7)
C358 0.082(9) 0.112(11) 0.090(10) 0.028(8) 0.016(7) 0.038(8)
C359 0.090(9) 0.103(10) 0.063(7) 0.024(7) 0.013(6) 0.034(8)
C360 0.094(9) 0.096(10) 0.082(9) 0.040(8) 0.029(7) 0.021(8)
C361 0.110(11) 0.144(13) 0.072(8) 0.057(9) 0.024(8) 0.032(10)
C362 0.101(10) 0.111(11) 0.083(9) 0.044(8) 0.033(7) 0.052(8)
C363 0.095(9) 0.090(9) 0.051(6) 0.015(6) 0.015(6) 0.016(7)
N364 0.088(7) 0.093(7) 0.072(6) 0.031(6) 0.030(5) 0.026(6)
C365 0.076(8) 0.090(9) 0.066(7) 0.024(6) 0.016(6) 0.023(7)
C366 0.082(8) 0.109(10) 0.064(7) 0.034(7) 0.025(6) 0.013(8)
C367 0.086(9) 0.099(9) 0.069(8) 0.018(7) 0.034(7) 0.025(7)
C368 0.098(10) 0.108(11) 0.092(10) 0.035(8) 0.036(8) 0.027(8)
C369 0.088(6) 0.093(6) 0.067(5) 0.032(5) 0.030(5) 0.020(5)
N370 0.081(5) 0.088(6) 0.067(5) 0.028(4) 0.031(4) 0.024(4)
C371 0.084(6) 0.095(6) 0.068(5) 0.028(5) 0.029(5) 0.026(5)
C372 0.085(6) 0.103(7) 0.071(6) 0.028(5) 0.025(5) 0.021(5)
C373 0.094(7) 0.094(7) 0.076(6) 0.038(5) 0.024(5) 0.027(6)
C374 0.093(7) 0.096(7) 0.072(6) 0.037(5) 0.026(5) 0.023(6)
C375 0.097(7) 0.096(7) 0.075(6) 0.039(5) 0.030(5) 0.025(6)
N376 0.093(7) 0.112(8) 0.064(6) 0.029(6) 0.017(5) 0.030(6)
C377 0.104(8) 0.136(9) 0.068(6) 0.037(6) 0.030(6) 0.050(7)
C378 0.102(8) 0.134(9) 0.077(7) 0.038(6) 0.026(6) 0.053(7)
C379 0.102(8) 0.143(9) 0.080(7) 0.038(6) 0.032(6) 0.042(7)
C380 0.082(10) 0.158(15) 0.096(11) 0.050(10) 0.026(8) 0.034(10)
C381 0.069(7) 0.115(9) 0.073(7) 0.022(6) 0.022(5) 0.026(6)
C382 0.082(7) 0.113(9) 0.075(7) 0.020(7) 0.014(6) 0.025(7)
C383 0.099(12) 0.141(15) 0.144(15) 0.051(12) 0.023(11) 0.000(11)
C384 0.17(2) 0.18(2) 0.19(2) -0.069(18) 0.007(17) 0.015(17)
C385 0.084(11) 0.171(18) 0.109(12) 0.028(12) -0.008(9) 0.005(11)
C386 0.136(12) 0.139(13) 0.055(7) 0.028(8) 0.022(8) 0.060(10)
C387 0.24(2) 0.111(13) 0.069(10) 0.037(10) 0.018(12) -0.046(14)
C388 0.21(2) 0.137(16) 0.076(10) 0.059(11) -0.031(12) -0.065(15)
C389 0.21(2) 0.176(19) 0.044(8) 0.017(10) 0.003(10) -0.036(14)
C390 0.20(2) 0.151(17) 0.066(10) 0.043(11) -0.024(12) -0.048(15)
C391 0.25(3) 0.18(2) 0.067(11) 0.029(13) 0.007(14) -0.05(2)
C392 0.20(2) 0.19(2) 0.070(11) 0.051(13) 0.011(12) -0.041(18)
C393 0.23(2) 0.21(2) 0.069(11) 0.002(13) 0.004(13) 0.023(19)
C394 0.22(2) 0.24(3) 0.078(11) 0.059(14) -0.027(13) -0.034(17)
C395 0.30(3) 0.25(3) 0.061(11) 0.027(14) 0.024(15) 0.08(2)
C396 0.23(3) 0.20(2) 0.131(17) 0.075(17) 0.000(17) -0.02(2)
P1 0.0910(13) 0.0976(13) 0.0930(13) 0.0293(9) 0.0054(9) 0.0059(9)
F1 0.1006(16) 0.1006(16) 0.1006(16) 0.0271(4) 0.00528(13) 0.00413(12)
F2 0.1047(17) 0.1047(17) 0.1047(17) 0.0282(5) 0.00550(14) 0.00429(12)
F3 0.0995(16) 0.0996(16) 0.0996(16) 0.0268(4) 0.00523(13) 0.00409(12)
F4 0.1019(16) 0.1019(16) 0.1019(16) 0.0274(5) 0.00535(13) 0.00418(12)
F5 0.1120(17) 0.1120(17) 0.1120(17) 0.0302(5) 0.00588(14) 0.00459(13)
F6 0.1094(17) 0.1094(17) 0.1094(17) 0.0295(5) 0.00575(14) 0.00449(12)
P2 0.0933(13) 0.0960(13) 0.0934(13) 0.0270(9) 0.0052(9) 0.0065(9)
F7 0.1165(18) 0.1165(18) 0.1165(18) 0.0314(5) 0.00611(14) 0.00476(13)
F8 0.1109(17) 0.1109(17) 0.1109(17) 0.0299(5) 0.00583(14) 0.00454(13)
F9 0.1036(17) 0.1036(17) 0.1036(17) 0.0279(5) 0.00544(14) 0.00425(12)
F10 0.1154(18) 0.1154(18) 0.1154(18) 0.0311(5) 0.00606(14) 0.00474(13)
F11 0.1135(17) 0.1135(17) 0.1135(17) 0.0306(5) 0.00595(14) 0.00466(13)
F12 0.1165(18) 0.1165(18) 0.1165(18) 0.0314(5) 0.00611(14) 0.00479(13)
P3 0.1116(15) 0.1163(15) 0.1115(15) 0.0293(10) 0.0099(10) 0.0097(10)
F13 0.144(2) 0.144(2) 0.144(2) 0.0389(5) 0.00758(15) 0.00591(13)
F14 0.157(2) 0.157(2) 0.157(2) 0.0423(6) 0.00824(15) 0.00642(13)
F15 0.1237(18) 0.1237(18) 0.1237(18) 0.0333(5) 0.00650(14) 0.00507(13)
F16 0.142(2) 0.142(2) 0.142(2) 0.0382(5) 0.00746(15) 0.00582(13)
F17 0.158(2) 0.158(2) 0.158(2) 0.0425(6) 0.00830(15) 0.00649(13)
F18 0.1250(18) 0.1250(18) 0.1250(18) 0.0337(5) 0.00659(14) 0.00512(13)
P4 0.0840(12) 0.0847(12) 0.0804(12) 0.0232(9) 0.0045(9) 0.0066(9)
F19 0.1292(19) 0.1292(19) 0.1292(19) 0.0348(5) 0.00678(14) 0.00531(13)
F20 0.1270(19) 0.1270(19) 0.1270(19) 0.0342(5) 0.00667(14) 0.00522(13)
F21 0.151(2) 0.151(2) 0.151(2) 0.0406(5) 0.00791(15) 0.00618(13)
F22 0.1298(19) 0.1298(19) 0.1298(19) 0.0350(5) 0.00682(14) 0.00534(13)
F23 0.153(2) 0.153(2) 0.153(2) 0.0412(5) 0.00802(15) 0.00627(13)
F24 0.1260(18) 0.1260(18) 0.1260(18) 0.0339(5) 0.00662(14) 0.00518(13)
P5 0.1172(16) 0.1210(16) 0.1182(16) 0.0307(10) 0.0072(10) 0.0089(10)
F25 0.1369(19) 0.1369(19) 0.1369(19) 0.0368(5) 0.00719(14) 0.00562(13)
F26 0.156(2) 0.156(2) 0.156(2) 0.0419(6) 0.00818(15) 0.00639(13)
F27 0.162(2) 0.162(2) 0.162(2) 0.0437(6) 0.00852(15) 0.00666(13)
F28 0.1371(19) 0.1372(19) 0.1372(19) 0.0369(5) 0.00721(14) 0.00562(13)
F29 0.1363(19) 0.1363(19) 0.1363(19) 0.0367(5) 0.00715(14) 0.00560(13)
F30 0.164(2) 0.164(2) 0.164(2) 0.0441(6) 0.00861(15) 0.00671(13)
P6 0.1357(18) 0.1378(18) 0.1355(18) 0.0347(10) 0.0111(10) 0.0085(10)
F31 0.144(2) 0.144(2) 0.144(2) 0.0387(5) 0.00756(15) 0.00590(13)
F32 0.147(2) 0.147(2) 0.147(2) 0.0395(5) 0.00773(15) 0.00603(13)
F33 0.164(2) 0.164(2) 0.164(2) 0.0440(6) 0.00859(15) 0.00672(13)
F34 0.147(2) 0.147(2) 0.147(2) 0.0397(5) 0.00775(15) 0.00604(13)
F35 0.163(2) 0.163(2) 0.163(2) 0.0439(6) 0.00855(15) 0.00669(13)
F36 0.173(2) 0.173(2) 0.173(2) 0.0467(6) 0.00911(15) 0.00710(13)
P7 0.302(4) 0.302(4) 0.301(4) 0.0810(14) 0.0162(10) 0.0126(10)
F37 0.309(2) 0.309(2) 0.309(2) 0.0833(6) 0.01625(16) 0.01268(14)
F38 0.325(2) 0.325(2) 0.325(2) 0.0874(6) 0.01704(16) 0.01330(14)
F39 0.307(2) 0.307(2) 0.307(2) 0.0826(6) 0.01611(16) 0.01257(14)
F40 0.317(2) 0.317(2) 0.317(2) 0.0853(6) 0.01663(16) 0.01298(14)
F41 0.321(2) 0.321(2) 0.321(2) 0.0865(6) 0.01687(16) 0.01316(14)
F42 0.316(2) 0.316(2) 0.316(2) 0.0852(6) 0.01662(16) 0.01297(14)
P8 0.307(4) 0.307(4) 0.307(4) 0.0824(14) 0.0159(10) 0.0134(10)
F43 0.325(2) 0.325(2) 0.325(2) 0.0875(6) 0.01705(16) 0.01331(14)
F44 0.319(2) 0.319(2) 0.319(2) 0.0860(6) 0.01677(16) 0.01309(14)
F45 0.312(2) 0.312(2) 0.312(2) 0.0839(6) 0.01636(16) 0.01277(14)
F46 0.323(2) 0.323(2) 0.323(2) 0.0871(6) 0.01697(16) 0.01325(14)
F47 0.323(2) 0.323(2) 0.323(2) 0.0869(6) 0.01695(16) 0.01323(14)
F48 0.331(2) 0.331(2) 0.331(2) 0.0890(6) 0.01736(16) 0.01355(14)
P9 0.287(4) 0.288(4) 0.287(4) 0.0775(13) 0.0151(10) 0.0125(10)
F49 0.292(2) 0.292(2) 0.292(2) 0.0785(6) 0.01531(16) 0.01195(14)
F50 0.283(2) 0.283(2) 0.283(2) 0.0762(6) 0.01486(16) 0.01159(14)
F51 0.299(2) 0.299(2) 0.299(2) 0.0805(6) 0.01570(16) 0.01226(14)
F52 0.309(2) 0.309(2) 0.309(2) 0.0832(6) 0.01622(16) 0.01266(14)
F53 0.311(2) 0.311(2) 0.311(2) 0.0836(6) 0.01630(16) 0.01273(14)
F54 0.308(2) 0.308(2) 0.308(2) 0.0829(6) 0.01617(16) 0.01262(14)
P10 0.325(4) 0.325(4) 0.325(4) 0.0871(14) 0.0164(10) 0.0137(10)
F55 0.330(2) 0.330(2) 0.330(2) 0.0888(6) 0.01732(16) 0.01352(14)
F56 0.315(2) 0.315(2) 0.315(2) 0.0849(6) 0.01655(16) 0.01292(14)
F57 0.335(2) 0.335(2) 0.335(2) 0.0901(6) 0.01757(16) 0.01371(14)
F58 0.330(2) 0.330(2) 0.330(2) 0.0890(6) 0.01734(16) 0.01354(14)
F59 0.297(2) 0.297(2) 0.297(2) 0.0799(6) 0.01558(16) 0.01216(14)
F60 0.330(2) 0.330(2) 0.330(2) 0.0889(6) 0.01732(16) 0.01353(14)
P11 0.634(5) 0.634(5) 0.634(5) 0.1706(16) 0.0331(11) 0.0260(10)
F61 0.630(2) 0.630(2) 0.630(2) 0.1697(7) 0.03309(16) 0.02582(14)
F62 0.629(2) 0.629(2) 0.629(2) 0.1694(7) 0.03303(16) 0.02577(14)
F63 0.626(2) 0.626(2) 0.626(2) 0.1685(7) 0.03286(16) 0.02564(14)
F64 0.637(2) 0.637(2) 0.637(2) 0.1714(7) 0.03342(16) 0.02608(14)
F65 0.638(2) 0.638(2) 0.638(2) 0.1717(7) 0.03348(16) 0.02613(14)
F66 0.635(2) 0.635(2) 0.635(2) 0.1711(7) 0.03336(16) 0.02603(14)
P12 0.274(4) 0.273(4) 0.274(4) 0.0735(15) 0.0141(10) 0.0114(10)
F67 0.260(2) 0.260(2) 0.260(2) 0.0701(6) 0.01367(16) 0.01067(14)
F68 0.277(2) 0.277(2) 0.277(2) 0.0746(6) 0.01455(16) 0.01135(14)
F69 0.275(2) 0.275(2) 0.275(2) 0.0741(7) 0.01445(16) 0.01127(14)
F70 0.277(2) 0.277(2) 0.277(2) 0.0745(6) 0.01452(16) 0.01133(14)
F71 0.276(2) 0.276(2) 0.276(2) 0.0744(6) 0.01451(16) 0.01132(14)
F72 0.277(2) 0.277(2) 0.277(2) 0.0746(7) 0.01454(16) 0.01135(14)
P12' 0.294(4) 0.294(4) 0.294(4) 0.0794(14) 0.0153(10) 0.0123(10)
F67' 0.274(2) 0.274(2) 0.274(2) 0.0737(6) 0.01438(16) 0.01123(14)
F68' 0.289(2) 0.289(2) 0.289(2) 0.0778(6) 0.01517(16) 0.01184(14)
F69' 0.309(2) 0.309(2) 0.309(2) 0.0833(6) 0.01624(16) 0.01268(14)
F70' 0.301(2) 0.301(2) 0.301(2) 0.0811(6) 0.01581(16) 0.01234(14)
F71' 0.268(2) 0.268(2) 0.268(2) 0.0722(6) 0.01408(16) 0.01099(14)
F72' 0.283(2) 0.283(2) 0.283(2) 0.0761(6) 0.01484(16) 0.01158(14)

loop_
_atom_type_symbol
_atom_type_description
_atom_type_scat_dispersion_real
_atom_type_scat_dispersion_imag
_atom_type_scat_source
C C 0.0181 0.0091 'International Tables Vol C Tables 4.2.6.8 and 6.1.1.4'
H H 0.0000 0.0000 'International Tables Vol C Tables 4.2.6.8 and 6.1.1.4'
O O 0.0492 0.0322 'International Tables Vol C Tables 4.2.6.8 and 6.1.1.4'
F F 0.0727 0.0534 'International Tables Vol C Tables 4.2.6.8 and 6.1.1.4'
P P 0.2955 0.4335 'International Tables Vol C Tables 4.2.6.8 and 6.1.1.4'
Cd Cd 0.1185 4.6533 'International Tables Vol C Tables 4.2.6.8 and 6.1.1.4'
N N 0.0311 0.0180 'International Tables Vol C Tables 4.2.6.8 and 6.1.1.4'

loop_
_geom_angle_atom_site_label_1
_geom_angle_atom_site_label_2
_geom_angle_atom_site_label_3
_geom_angle
N30 Cd1 N54 171.9(3)
N30 Cd1 N19 70.9(3)
N54 Cd1 N19 116.9(3)
N30 Cd1 N36 70.1(3)
N54 Cd1 N36 102.2(3)
N19 Cd1 N36 141.0(3)
N30 Cd1 N60 110.6(3)
N54 Cd1 N60 71.0(3)
N19 Cd1 N60 103.4(3)
N36 Cd1 N60 89.2(3)
N30 Cd1 N48 108.8(2)
N54 Cd1 N48 70.0(3)
N19 Cd1 N48 89.6(2)
N36 Cd1 N48 103.9(2)
N60 Cd1 N48 140.6(3)
N101 Cd2 N82 178.4(4)
N101 Cd2 N71 109.6(4)
N82 Cd2 N71 71.5(3)
N101 Cd2 N88 109.3(4)
N82 Cd2 N88 69.6(3)
N71 Cd2 N88 141.0(3)
N101 Cd2 N100 69.6(3)
N82 Cd2 N100 111.4(3)
N71 Cd2 N100 105.3(3)
N88 Cd2 N100 87.8(3)
N101 Cd2 N112 70.0(3)
N82 Cd2 N112 108.9(3)
N71 Cd2 N112 90.1(3)
N88 Cd2 N112 103.5(4)
N100 Cd2 N112 139.5(3)
C67 O1 C37 114.8(11)
C41 O2 C68 118.8(11)
C62 O3 C69 115.4(11)
C66 O4 C70 120.5(10)
C89 O5 C119 116.1(13)
C93 O6 C120 118(2)
C118 O7 C121 114(2)
C114 O8 C122 120(2)
C2 C1 C6 120.0
C2 C1 C79 122.0(7)
C6 C1 C79 117.9(7)
C3 C2 C1 120.0
C4 C3 C2 120.0
C3 C4 C5 120.0
C3 C4 C7 120.5(6)
C5 C4 C7 119.3(6)
C6 C5 C4 120.0
C5 C6 C1 120.0
C8 C7 C12 120.0
C8 C7 C4 117.4(6)
C12 C7 C4 122.5(6)
C7 C8 C9 120.0
C10 C9 C8 120.0
C9 C10 C11 120.0
C12 C11 C10 120.0
C11 C12 C7 120.0
C11 C12 C13 116.2(6)
C7 C12 C13 123.8(6)
C14 C13 C18 120.0
C14 C13 C12 118.9(6)
C18 C13 C12 121.0(6)
C13 C14 C15 120.0
C14 C15 C16 120.0
C17 C16 C15 120.0
C17 C16 C27 119.2(6)
C15 C16 C27 120.3(6)
C18 C17 C16 120.0
C17 C18 C13 120.0
C20 N19 C24 120.0
C20 N19 Cd1 122.7(4)
C24 N19 Cd1 117.1(4)
N19 C20 C21 120.0
C22 C21 C20 120.0
C21 C22 C23 120.0
C22 C23 C24 120.0
C23 C24 N19 120.0
C23 C24 C25 122.5(5)
N19 C24 C25 117.4(5)
C26 C25 N30 120.0
C26 C25 C24 124.7(5)
N30 C25 C24 115.3(5)
C27 C26 C25 120.0
C28 C27 C26 120.0
C28 C27 C16 121.2(6)
C26 C27 C16 118.3(6)
C27 C28 C29 120.0
N30 C29 C28 120.0
N30 C29 C31 115.2(6)
C28 C29 C31 124.8(6)
C29 N30 C25 120.0
C29 N30 Cd1 120.7(4)
C25 N30 Cd1 119.2(4)
C32 C31 N36 120.0
C32 C31 C29 123.1(6)
N36 C31 C29 116.9(6)
C33 C32 C31 120.0
C32 C33 C34 120.0
C35 C34 C33 120.0
N36 C35 C34 120.0
C35 N36 C31 120.0
C35 N36 Cd1 123.0(4)
C31 N36 Cd1 117.0(4)
O1 C37 C38 125.6(7)
O1 C37 C42 114.4(7)
C38 C37 C42 120.0
C39 C38 C37 120.0
C38 C39 C40 120.0
C41 C40 C39 120.0
O2 C41 C42 115.7(7)
O2 C41 C40 124.3(7)
C42 C41 C40 120.0
C41 C42 C37 120.0
C41 C42 C43 120.8(6)
C37 C42 C43 118.4(6)
C44 C43 N48 120.0
C44 C43 C42 118.9(5)
N48 C43 C42 121.1(5)
C45 C44 C43 120.0
C46 C45 C44 120.0
C45 C46 C47 120.0
C46 C47 N48 120.0
C46 C47 C49 122.6(6)
N48 C47 C49 117.3(6)
C47 N48 C43 120.0
C47 N48 Cd1 113.7(3)
C43 N48 Cd1 126.3(3)
N54 C49 C50 120.5(9)
N54 C49 C47 118.6(9)
C50 C49 C47 120.9(9)
C49 C50 C51 120.5(10)
C52 C51 C50 116.9(10)
C52 C51 C123 125.3(9)
C50 C51 C123 117.8(9)
C51 C52 C53 122.1(10)
N54 C53 C52 119.4(9)
N54 C53 C55 115.4(9)
C52 C53 C55 124.9(9)
C49 N54 C53 120.4(9)
C49 N54 Cd1 120.3(7)
C53 N54 Cd1 119.2(7)
N60 C55 C56 121.4(10)
N60 C55 C53 117.9(9)
C56 C55 C53 120.7(11)
C57 C56 C55 119.7(12)
C56 C57 C58 118.9(12)
C57 C58 C59 118.4(11)
N60 C59 C58 122.8(11)
N60 C59 C61 119.4(9)
C58 C59 C61 117.8(9)
C55 N60 C59 118.8(9)
C55 N60 Cd1 114.7(6)
C59 N60 Cd1 124.5(7)
C62 C61 C66 120.0
C62 C61 C59 122.8(7)
C66 C61 C59 117.2(7)
O3 C62 C63 127.4(8)
O3 C62 C61 112.6(8)
C63 C62 C61 120.0
C62 C63 C64 120.0
C65 C64 C63 120.0
C64 C65 C66 120.0
O4 C66 C65 121.0(8)
O4 C66 C61 119.0(8)
C65 C66 C61 120.0
C72 N71 C76 120.0
C72 N71 Cd2 123.1(5)
C76 N71 Cd2 116.9(5)
N71 C72 C73 120.0
C74 C73 C72 120.0
C73 C74 C75 120.0
C76 C75 C74 120.0
C75 C76 N71 120.0
C75 C76 C77 122.7(7)
N71 C76 C77 117.3(7)
C78 C77 N82 120.0
C78 C77 C76 125.1(6)
N82 C77 C76 114.9(6)
C79 C78 C77 120.0
C78 C79 C80 120.0
C78 C79 C1 121.0(6)
C80 C79 C1 119.0(6)
C81 C80 C79 120.0
C80 C81 N82 120.0
C80 C81 C83 124.2(7)
N82 C81 C83 115.8(7)
C81 N82 C77 120.0
C81 N82 Cd2 120.5(5)
C77 N82 Cd2 119.5(5)
C84 C83 N88 120.0
C84 C83 C81 123.6(8)
N88 C83 C81 116.3(8)
C83 C84 C85 120.0
C84 C85 C86 120.0
C87 C86 C85 120.0
C86 C87 N88 120.0
C87 N88 C83 120.0
C87 N88 Cd2 122.3(6)
C83 N88 Cd2 117.7(6)
O5 C89 C90 123.4(10)
O5 C89 C94 116.5(10)
C90 C89 C94 120.0
C91 C90 C89 120.0
C92 C91 C90 120.0
C91 C92 C93 120.0
O6 C93 C94 114.6(13)
O6 C93 C92 125.4(13)
C94 C93 C92 120.0
C93 C94 C89 120.0
C93 C94 C95 121.5(10)
C89 C94 C95 118.2(10)
C96 C95 N100 120.0
C96 C95 C94 123.3(8)
N100 C95 C94 116.4(8)
C97 C96 C95 120.0
C96 C97 C98 120.0
C99 C98 C97 120.0
C98 C99 N100 120.0
C98 C99 C102 121.4(8)
N100 C99 C102 118.3(8)
C99 N100 C95 120.0
C99 N100 Cd2 113.8(6)
C95 N100 Cd2 125.3(6)
C102 N101 C106 120.0
C102 N101 Cd2 120.6(5)
C106 N101 Cd2 118.9(5)
C103 C102 N101 120.0
C103 C102 C99 124.5(8)
N101 C102 C99 115.4(8)
C104 C103 C102 120.0
C105 C104 C103 120.0
C105 C104 C390 119.7(8)
C103 C104 C390 119.9(8)
C104 C105 C106 120.0
C105 C106 N101 120.0
C105 C106 C107 123.6(8)
N101 C106 C107 116.4(8)
C108 C107 N112 120.0
C108 C107 C106 122.8(8)
N112 C107 C106 115.9(9)
C109 C108 C107 120.0
C108 C109 C110 120.0
C111 C110 C109 120.0
N112 C111 C110 120.0
N112 C111 C113 119.8(9)
C110 C111 C113 120.0(9)
C111 N112 C107 120.0
C111 N112 Cd2 125.7(5)
C107 N112 Cd2 111.7(5)
C114 C113 C118 120.0
C114 C113 C111 116.1(11)
C118 C113 C111 123.6(11)
O8 C114 C115 126.4(13)
O8 C114 C113 113.4(13)
C115 C114 C113 120.0
C114 C115 C116 120.0
C115 C116 C117 120.0
C116 C117 C118 120.0
O7 C118 C117 125.7(14)
O7 C118 C113 114.1(14)
C117 C118 C113 120.0
C128 C123 C124 119.3(10)
C128 C123 C51 121.2(10)
C124 C123 C51 119.5(10)
C125 C124 C123 120.2(11)
C125 C124 C129 120.7(10)
C123 C124 C129 119.0(10)
C126 C125 C124 119.8(11)
C126 C125 C130 121.0(10)
C124 C125 C130 119.2(10)
C125 C126 C127 122.7(10)
C125 C126 C183 119.1(11)
C127 C126 C183 117.9(11)
C128 C127 C126 115.2(11)
C128 C127 C131 122.4(11)
C126 C127 C131 122.4(10)
C123 C128 C127 122.6(10)
C123 C128 C132 121.1(10)
C127 C128 C132 116.3(10)
N214 Cd3 N233 177.6(3)
N214 Cd3 N220 68.5(2)
N233 Cd3 N220 109.2(2)
N214 Cd3 N203 70.7(2)
N233 Cd3 N203 111.6(2)
N220 Cd3 N203 139.1(2)
N214 Cd3 N232 109.5(3)
N233 Cd3 N232 70.0(3)
N220 Cd3 N232 99.2(3)
N203 Cd3 N232 96.1(3)
N214 Cd3 N244 110.9(3)
N233 Cd3 N244 69.7(3)
N220 Cd3 N244 95.7(3)
N203 Cd3 N244 96.7(3)
N232 Cd3 N244 139.6(2)
N151 Cd4 N186 116.6(3)
N151 Cd4 N162 69.5(3)
N186 Cd4 N162 173.6(3)
N151 Cd4 N168 140.3(3)
N186 Cd4 N168 103.1(3)
N162 Cd4 N168 70.8(3)
N151 Cd4 N180 98.9(3)
N186 Cd4 N180 70.5(3)
N162 Cd4 N180 111.3(3)
N168 Cd4 N180 95.0(3)
N151 Cd4 N192 93.9(3)
N186 Cd4 N192 70.0(3)
N162 Cd4 N192 108.6(3)
N168 Cd4 N192 98.8(3)
N180 Cd4 N192 140.1(3)
C246 O9 C254 111.0(12)
C250 O10 C253 118.4(10)
C221 O11 C251 121(2)
C225 O12 C252 114(2)
C169 O13 C199 115.4(14)
C173 O14 C200 116.2(13)
C194 O15 C201 117.8(8)
C198 O16 C202 117.2(8)
C134 C133 C138 120.0
C134 C133 C211 120.5(6)
C138 C133 C211 119.5(6)
C133 C134 C135 120.0
C136 C135 C134 120.0
C135 C136 C137 120.0
C135 C136 C139 119.6(6)
C137 C136 C139 120.4(6)
C136 C137 C138 120.0
C137 C138 C133 120.0
C140 C139 C144 120.0
C140 C139 C136 118.2(5)
C144 C139 C136 121.8(5)
C139 C140 C141 120.0
C142 C141 C140 120.0
C141 C142 C143 120.0
C144 C143 C142 120.0
C143 C144 C139 120.0
C143 C144 C145 118.5(5)
C139 C144 C145 121.3(5)
C146 C145 C150 120.0
C146 C145 C144 119.0(6)
C150 C145 C144 121.0(6)
C147 C146 C145 120.0
C146 C147 C148 120.0
C147 C148 C149 120.0
C147 C148 C159 118.4(7)
C149 C148 C159 121.6(7)
C148 C149 C150 120.0
C149 C150 C145 120.0
C156 N151 C152 115.0(10)
C156 N151 Cd4 120.5(7)
C152 N151 Cd4 124.5(7)
C153 C152 N151 124.0(11)
C152 C153 C154 118.6(12)
C155 C154 C153 119.5(12)
C156 C155 C154 117.9(11)
N151 C156 C155 125.0(10)
N151 C156 C157 114.9(9)
C155 C156 C157 120.0(10)
N162 C157 C158 123.4(11)
N162 C157 C156 113.4(9)
C158 C157 C156 123.2(10)
C157 C158 C159 117.5(11)
C158 C159 C160 119.2(10)
C158 C159 C148 121.3(10)
C160 C159 C148 119.5(9)
C161 C160 C159 120.0(11)
N162 C161 C160 118.9(11)
N162 C161 C163 118.3(10)
C160 C161 C163 122.7(11)
C157 N162 C161 121.0(9)
C157 N162 Cd4 121.6(7)
C161 N162 Cd4 117.4(7)
N168 C163 C164 119.2(12)
N168 C163 C161 115.6(11)
C164 C163 C161 125.2(11)
C165 C164 C163 120.7(12)
C164 C165 C166 121.9(13)
C165 C166 C167 116.7(15)
C166 C167 N168 124.3(12)
C163 N168 C167 117.1(11)
C163 N168 Cd4 117.8(8)
C167 N168 Cd4 124.8(8)
O13 C169 C170 124.1(10)
O13 C169 C174 115.9(10)
C170 C169 C174 120.0
C171 C170 C169 120.0
C170 C171 C172 120.0
C171 C172 C173 120.0
O14 C173 C174 113.5(10)
O14 C173 C172 126.5(10)
C174 C173 C172 120.0
C173 C174 C169 120.0
C173 C174 C175 119.3(9)
C169 C174 C175 120.6(9)
C176 C175 N180 120.0
C176 C175 C174 121.2(6)
N180 C175 C174 118.8(6)
C175 C176 C177 120.0
C178 C177 C176 120.0
C177 C178 C179 120.0
N180 C179 C178 120.0
N180 C179 C181 116.7(7)
C178 C179 C181 123.1(7)
C179 N180 C175 120.0
C179 N180 Cd4 113.5(4)
C175 N180 Cd4 125.0(4)
N186 C181 C182 122.5(10)
N186 C181 C179 116.6(9)
C182 C181 C179 120.8(10)
C183 C182 C181 117.1(10)
C182 C183 C184 121.5(10)
C182 C183 C126 122.3(10)
C184 C183 C126 116.1(10)
C183 C184 C185 116.6(10)
N186 C185 C184 123.1(10)
N186 C185 C187 117.9(9)
C184 C185 C187 119.0(9)
C185 N186 C181 119.2(9)
C185 N186 Cd4 120.7(7)
C181 N186 Cd4 120.0(7)
N192 C187 C188 125.1(10)
N192 C187 C185 114.7(9)
C188 C187 C185 120.1(10)
C189 C188 C187 117.2(11)
C188 C189 C190 119.8(11)
C189 C190 C191 120.8(10)
N192 C191 C190 120.1(10)
N192 C191 C193 120.6(8)
C190 C191 C193 119.3(9)
C187 N192 C191 116.9(9)
C187 N192 Cd4 116.5(7)
C191 N192 Cd4 126.5(7)
C194 C193 C198 120.0
C194 C193 C191 119.3(6)
C198 C193 C191 120.3(6)
O15 C194 C195 124.6(6)
O15 C194 C193 115.4(6)
C195 C194 C193 120.0
C194 C195 C196 120.0
C197 C196 C195 120.0
C198 C197 C196 120.0
O16 C198 C197 124.2(6)
O16 C198 C193 115.8(6)
C197 C198 C193 120.0
C204 N203 C208 120.0
C204 N203 Cd3 121.8(4)
C208 N203 Cd3 117.5(4)
C205 C204 N203 120.0
C204 C205 C206 120.0
C205 C206 C207 120.0
C208 C207 C206 120.0
C207 C208 N203 120.0
C207 C208 C209 124.0(5)
N203 C208 C209 116.0(5)
C210 C209 N214 120.0
C210 C209 C208 124.4(5)
N214 C209 C208 115.5(5)
C211 C210 C209 120.0
C212 C211 C210 120.0
C212 C211 C133 119.4(5)
C210 C211 C133 120.5(5)
C213 C212 C211 120.0
C215 C213 C212 124.9(5)
C215 C213 N214 115.1(5)
C212 C213 N214 120.0
C213 N214 C209 120.0
C213 N214 Cd3 120.8(3)
C209 N214 Cd3 119.2(3)
C213 C215 C216 123.5(5)
C213 C215 N220 116.5(5)
C216 C215 N220 120.0
C217 C216 C215 120.0
C216 C217 C218 120.0
C219 C218 C217 120.0
N220 C219 C218 120.0
C219 N220 C215 120.0
C219 N220 Cd3 120.9(4)
C215 N220 Cd3 119.0(4)
O11 C221 C222 122.3(17)
O11 C221 C226 117.6(17)
C222 C221 C226 120.0
C223 C222 C221 120.0
C224 C223 C222 120.0
C223 C224 C225 120.0
C226 C225 C224 120.0
C226 C225 O12 110.7(12)
C224 C225 O12 129.1(12)
C225 C226 C221 120.0
C225 C226 C227 121.7(13)
C221 C226 C227 118.1(13)
C228 C227 N232 120.0
C228 C227 C226 117.8(8)
N232 C227 C226 122.1(8)
C227 C228 C229 120.0
C228 C229 C230 120.0
C231 C230 C229 120.0
C230 C231 N232 120.0
C230 C231 C234 121.3(6)
N232 C231 C234 118.7(6)
C231 N232 C227 120.0
C231 N232 Cd3 114.5(4)
C227 N232 Cd3 125.2(4)
C234 N233 C238 120.0
C234 N233 Cd3 119.4(4)
C238 N233 Cd3 120.1(4)
N233 C234 C235 120.0
N233 C234 C231 115.9(6)
C235 C234 C231 123.9(6)
C234 C235 C236 120.0
C237 C236 C235 120.0
C237 C236 C255 119.4(6)
C235 C236 C255 120.6(6)
C236 C237 C238 120.0
C237 C238 N233 120.0
C237 C238 C239 123.1(6)
N233 C238 C239 116.9(6)
C240 C239 N244 120.0
C240 C239 C238 121.8(6)
N244 C239 C238 118.2(6)
C241 C240 C239 120.0
C240 C241 C242 120.0
C243 C242 C241 120.0
C242 C243 N244 120.0
C242 C243 C245 120.3(7)
N244 C243 C245 119.7(7)
C243 N244 C239 120.0
C243 N244 Cd3 125.4(4)
C239 N244 Cd3 114.0(4)
C246 C245 C250 120.0
C246 C245 C243 118.2(7)
C250 C245 C243 121.5(7)
O9 C246 C247 124.1(8)
O9 C246 C245 115.9(8)
C247 C246 C245 120.0
C248 C247 C246 120.0
C247 C248 C249 120.0
C250 C249 C248 120.0
O10 C250 C249 124.7(7)
O10 C250 C245 115.3(7)
C249 C250 C245 120.0
C255 C260 C259 120.0
C255 C260 C264 118.2(7)
C259 C260 C264 121.8(7)
C256 C255 C260 120.0
C256 C255 C236 119.5(6)
C260 C255 C236 120.3(6)
C255 C256 C257 120.0
C255 C256 C261 117.9(7)
C257 C256 C261 121.9(7)
C258 C257 C256 120.0
C258 C257 C262 118.4(7)
C256 C257 C262 121.5(7)
C259 C258 C257 120.0
C259 C258 C367 121.3(8)
C257 C258 C367 118.6(8)
C258 C259 C260 120.0
C258 C259 C263 116.3(7)
C260 C259 C263 123.7(7)
N294 Cd5 N318 175.0(3)
N294 Cd5 N300 70.0(3)
N318 Cd5 N300 105.5(3)
N294 Cd5 N283 70.3(3)
N318 Cd5 N283 114.2(4)
N300 Cd5 N283 140.3(3)
N294 Cd5 N312 111.7(3)
N318 Cd5 N312 70.2(3)
N300 Cd5 N312 92.8(3)
N283 Cd5 N312 99.7(3)
N294 Cd5 N324 107.1(3)
N318 Cd5 N324 70.9(4)
N300 Cd5 N324 98.5(4)
N283 Cd5 N324 95.0(4)
N312 Cd5 N324 141.1(3)
N346 Cd6 N370 169.1(4)
N346 Cd6 N335 70.8(4)
N370 Cd6 N335 118.3(3)
N346 Cd6 N352 69.9(4)
N370 Cd6 N352 100.7(4)
N335 Cd6 N352 140.6(3)
N346 Cd6 N364 114.5(3)
N370 Cd6 N364 70.8(3)
N335 Cd6 N364 102.0(3)
N352 Cd6 N364 95.0(4)
N346 Cd6 N376 105.4(3)
N370 Cd6 N376 69.7(3)
N335 Cd6 N376 91.4(3)
N352 Cd6 N376 97.9(4)
N364 Cd6 N376 140.1(3)
C301 O17 C331 118.7(12)
C305 O18 C332 110.2(11)
C326 O19 C333 116(2)
C334 O20 C330 105(2)
C353 O21 C383 120.1(10)
C357 O22 C384 118.2(12)
C385 O23 C378 120.9(11)
C382 O24 C386 114.1(9)
C266 C265 C270 120.0
C266 C265 C343 118.1(9)
C270 C265 C343 121.3(9)
C265 C266 C267 120.0
C268 C267 C266 120.0
C267 C268 C269 120.0
C267 C268 C271 117.1(9)
C269 C268 C271 121.6(9)
C270 C269 C268 120.0
C269 C270 C265 120.0
C272 C271 C276 119.5(13)
C272 C271 C268 117.6(13)
C276 C271 C268 122.9(12)
C273 C272 C271 121.4(13)
C274 C273 C272 119.5(12)
C273 C274 C275 120.9(13)
C274 C275 C276 121.3(14)
C275 C276 C271 117.0(12)
C275 C276 C277 117.3(13)
C271 C276 C277 125.6(13)
C278 C277 C282 120.0
C278 C277 C276 118.8(9)
C282 C277 C276 121.2(9)
C277 C278 C279 120.0
C278 C279 C280 120.0
C281 C280 C279 120.0
C281 C280 C291 119.7(8)
C279 C280 C291 119.7(8)
C280 C281 C282 120.0
C281 C282 C277 120.0
C284 N283 C288 120.0
C284 N283 Cd5 121.7(6)
C288 N283 Cd5 118.1(6)
C285 C284 N283 120.0
C284 C285 C286 120.0
C285 C286 C287 120.0
C286 C287 C288 120.0
C287 C288 N283 120.0
C287 C288 C289 124.3(8)
N283 C288 C289 115.6(8)
C290 C289 N294 120.0
C290 C289 C288 123.3(7)
N294 C289 C288 116.7(7)
C289 C290 C291 120.0
C292 C291 C290 120.0
C292 C291 C280 119.7(7)
C290 C291 C280 120.2(7)
C293 C292 C291 120.0
C292 C293 N294 120.0
C292 C293 C295 125.6(7)
N294 C293 C295 114.3(7)
C293 N294 C289 120.0
C293 N294 Cd5 120.9(5)
C289 N294 Cd5 119.1(5)
C296 C295 N300 120.0
C296 C295 C293 124.1(7)
N300 C295 C293 115.9(7)
C297 C296 C295 120.0
C298 C297 C296 120.0
C297 C298 C299 120.0
N300 C299 C298 120.0
C299 N300 C295 120.0
C299 N300 Cd5 121.2(5)
C295 N300 Cd5 118.8(5)
O17 C301 C302 121.8(9)
O17 C301 C306 118.2(9)
C302 C301 C306 120.0
C301 C302 C303 120.0
C304 C303 C302 120.0
C303 C304 C305 120.0
O18 C305 C304 126.9(9)
O18 C305 C306 113.1(9)
C304 C305 C306 120.0
C305 C306 C301 120.0
C305 C306 C307 123.2(9)
C301 C306 C307 116.5(9)
C308 C307 N312 120.0
C308 C307 C306 118.6(8)
N312 C307 C306 121.3(8)
C307 C308 C309 120.0
C310 C309 C308 120.0
C309 C310 C311 120.0
N312 C311 C310 120.0
N312 C311 C313 117.9(8)
C310 C311 C313 122.1(8)
C311 N312 C307 120.0
C311 N312 Cd5 114.2(5)
C307 N312 Cd5 123.6(5)
C314 C313 N318 120.0
C314 C313 C311 124.7(8)
N318 C313 C311 115.2(8)
C313 C314 C315 120.0
C316 C315 C314 120.0
C316 C315 C387 122.5(8)
C314 C315 C387 117.5(8)
C315 C316 C317 120.0
N318 C317 C316 120.0
N318 C317 C319 117.3(8)
C316 C317 C319 122.6(8)
C317 N318 C313 120.0
C317 N318 Cd5 119.5(5)
C313 N318 Cd5 120.4(5)
C320 C319 N324 120.0
C320 C319 C317 121.6(9)
N324 C319 C317 118.4(8)
C321 C320 C319 120.0
C322 C321 C320 120.0
C321 C322 C323 120.0
C322 C323 N324 120.0
C322 C323 C325 119.2(10)
N324 C323 C325 120.8(10)
C323 N324 C319 120.0
C323 N324 Cd5 126.4(6)
C319 N324 Cd5 113.5(6)
C326 C325 C330 120.0
C326 C325 C323 120.8(12)
C330 C325 C323 118.2(12)
O19 C326 C325 116.6(13)
O19 C326 C327 123.4(13)
C325 C326 C327 120.0
C326 C327 C328 120.0
C329 C328 C327 120.0
C328 C329 C330 120.0
O20 C330 C329 126.8(13)
O20 C330 C325 113.2(14)
C329 C330 C325 120.0
C336 N335 C340 120.0
C336 N335 Cd6 123.1(5)
C340 N335 Cd6 116.9(5)
C337 C336 N335 120.0
C336 C337 C338 120.0
C339 C338 C337 120.0
C340 C339 C338 120.0
C339 C340 N335 120.0
C339 C340 C341 124.2(8)
N335 C340 C341 115.8(9)
N346 C341 C342 122.5(14)
N346 C341 C340 115.4(10)
C342 C341 C340 122.0(13)
C343 C342 C341 119.9(14)
C342 C343 C344 118.1(12)
C342 C343 C265 118.9(13)
C344 C343 C265 122.9(13)
C345 C344 C343 119.1(14)
N346 C345 C344 120.8(14)
N346 C345 C347 117.2(11)
C344 C345 C347 122.0(14)
C345 N346 C341 119.3(11)
C345 N346 Cd6 119.3(9)
C341 N346 Cd6 120.8(9)
N352 C347 C348 124.5(14)
N352 C347 C345 114.3(13)
C348 C347 C345 120.7(14)
C347 C348 C349 118.4(14)
C350 C349 C348 117.4(17)
C351 C350 C349 117.3(16)
N352 C351 C350 125.2(15)
C347 N352 C351 116.6(13)
C347 N352 Cd6 119.0(10)
C351 N352 Cd6 124.3(9)
O21 C353 C354 124.2(8)
O21 C353 C358 115.7(8)
C354 C353 C358 120.0
C355 C354 C353 120.0
C354 C355 C356 120.0
C357 C356 C355 120.0
O22 C357 C356 126.0(8)
O22 C357 C358 114.0(8)
C356 C357 C358 120.0
C357 C358 C353 120.0
C357 C358 C359 120.6(8)
C353 C358 C359 119.3(8)
N364 C359 C360 123.8(11)
N364 C359 C358 117.9(10)
C360 C359 C358 118.2(11)
C361 C360 C359 117.1(13)
C360 C361 C362 120.6(12)
C363 C362 C361 120.1(12)
C362 C363 N364 120.4(12)
C362 C363 C365 122.6(11)
N364 C363 C365 117.0(10)
C359 N364 C363 117.9(10)
C359 N364 Cd6 127.5(7)
C363 N364 Cd6 114.4(8)
N370 C365 C366 122.3(11)
N370 C365 C363 117.4(10)
C366 C365 C363 120.3(11)
C365 C366 C367 119.0(11)
C368 C367 C366 118.0(11)
C368 C367 C258 121.2(12)
C366 C367 C258 120.8(10)
C367 C368 C369 119.2(13)
N370 C369 C368 120.8(11)
N370 C369 C371 115.3(10)
C368 C369 C371 123.4(12)
C365 N370 C369 120.1(9)
C365 N370 Cd6 119.8(8)
C369 N370 Cd6 119.9(7)
N376 C371 C372 121.9(11)
N376 C371 C369 116.6(11)
C372 C371 C369 121.0(10)
C371 C372 C373 118.1(11)
C374 C373 C372 119.7(12)
C373 C374 C375 118.5(11)
N376 C375 C374 124.0(11)
N376 C375 C377 117.6(11)
C374 C375 C377 116.9(10)
C375 N376 C371 117.4(11)
C375 N376 Cd6 124.2(8)
C371 N376 Cd6 109.0(8)
C378 C377 C382 120.0
C378 C377 C375 120.6(8)
C382 C377 C375 119.1(8)
O23 C378 C377 118.5(8)
O23 C378 C379 121.5(8)
C377 C378 C379 120.0
C380 C379 C378 120.0
C379 C380 C381 120.0
C380 C381 C382 120.0
O24 C382 C381 126.6(7)
O24 C382 C377 113.4(7)
C381 C382 C377 120.0
C388 C387 C392 120.0
C388 C387 C315 122.4(11)
C392 C387 C315 117.6(10)
C387 C388 C389 120.0
C387 C388 C393 118.1(12)
C389 C388 C393 121.9(12)
C390 C389 C388 120.0
C390 C389 C394 122.1(11)
C388 C389 C394 117.7(11)
C389 C390 C391 120.0
C389 C390 C104 122.3(11)
C391 C390 C104 117.7(11)
C390 C391 C392 120.0
C390 C391 C395 120.8(12)
C392 C391 C395 119.2(12)
C391 C392 C387 120.0
C391 C392 C396 116.0(12)
C387 C392 C396 123.9(12)
F3 P1 F2 88.9(4)
F3 P1 F4 89.1(4)
F2 P1 F4 88.8(4)
F3 P1 F1 90.6(4)
F2 P1 F1 179.2(5)
F4 P1 F1 91.7(4)
F3 P1 F6 91.2(4)
F2 P1 F6 91.9(4)
F4 P1 F6 179.2(5)
F1 P1 F6 87.5(4)
F3 P1 F5 179.3(5)
F2 P1 F5 90.9(4)
F4 P1 F5 90.2(4)
F1 P1 F5 89.6(4)
F6 P1 F5 89.5(4)
F8 P2 F9 89.2(4)
F8 P2 F11 89.4(5)
F9 P2 F11 178.2(5)
F8 P2 F10 91.2(5)
F9 P2 F10 89.7(5)
F11 P2 F10 89.2(5)
F8 P2 F7 178.1(5)
F9 P2 F7 91.6(5)
F11 P2 F7 89.8(5)
F10 P2 F7 90.6(5)
F8 P2 F12 88.8(5)
F9 P2 F12 91.3(5)
F11 P2 F12 89.8(5)
F10 P2 F12 179.0(5)
F7 P2 F12 89.4(5)
F14 P3 F18 90.9(6)
F14 P3 F17 98.3(7)
F18 P3 F17 93.9(6)
F14 P3 F15 90.0(6)
F18 P3 F15 90.6(5)
F17 P3 F15 170.5(6)
F14 P3 F16 91.4(6)
F18 P3 F16 175.8(6)
F17 P3 F16 89.2(6)
F15 P3 F16 86.0(5)
F14 P3 F13 176.0(7)
F18 P3 F13 88.6(5)
F17 P3 F13 85.8(6)
F15 P3 F13 86.0(5)
F16 P3 F13 88.8(5)
F21 P4 F23 177.0(7)
F21 P4 F19 87.5(5)
F23 P4 F19 89.9(5)
F21 P4 F20 91.3(5)
F23 P4 F20 91.2(5)
F19 P4 F20 176.4(6)
F21 P4 F24 90.4(6)
F23 P4 F24 91.2(5)
F19 P4 F24 93.5(5)
F20 P4 F24 89.9(5)
F21 P4 F22 91.1(6)
F23 P4 F22 87.3(6)
F19 P4 F22 87.3(5)
F20 P4 F22 89.3(5)
F24 P4 F22 178.3(6)
F30 P5 F27 86.8(6)
F30 P5 F28 175.9(7)
F27 P5 F28 90.8(6)
F30 P5 F26 93.0(6)
F27 P5 F26 88.4(6)
F28 P5 F26 90.2(6)
F30 P5 F29 93.5(6)
F27 P5 F29 179.8(7)
F28 P5 F29 89.0(6)
F26 P5 F29 91.5(6)
F30 P5 F25 88.3(6)
F27 P5 F25 90.8(6)
F28 P5 F25 88.5(6)
F26 P5 F25 178.4(7)
F29 P5 F25 89.3(6)
F34 P6 F36 179.5(8)
F34 P6 F32 87.5(6)
F36 P6 F32 93.0(7)
F34 P6 F35 88.0(6)
F36 P6 F35 92.2(7)
F32 P6 F35 91.0(6)
F34 P6 F33 89.1(6)
F36 P6 F33 90.7(7)
F32 P6 F33 89.2(6)
F35 P6 F33 177.0(7)
F34 P6 F31 90.0(6)
F36 P6 F31 89.6(6)
F32 P6 F31 177.3(7)
F35 P6 F31 89.8(6)
F33 P6 F31 89.9(6)
F42 P7 F41 90.9(12)
F42 P7 F39 87.2(12)
F41 P7 F39 170.7(16)
F42 P7 F37 90.9(12)
F41 P7 F37 81.7(12)
F39 P7 F37 89.3(13)
F42 P7 F38 86.6(12)
F41 P7 F38 105.2(14)
F39 P7 F38 83.7(12)
F37 P7 F38 172.6(16)
F42 P7 F40 170.2(15)
F41 P7 F40 86.3(12)
F39 P7 F40 94.1(12)
F37 P7 F40 79.5(11)
F38 P7 F40 103.2(12)
F45 P8 F46 98.3(11)
F45 P8 F44 91.1(10)
F46 P8 F44 88.5(10)
F45 P8 F43 93.2(10)
F46 P8 F43 93.1(10)
F44 P8 F43 175.1(12)
F45 P8 F48 84.7(10)
F46 P8 F48 177.0(12)
F44 P8 F48 91.0(10)
F43 P8 F48 87.2(9)
F45 P8 F47 173.6(12)
F46 P8 F47 88.0(10)
F44 P8 F47 88.0(10)
F43 P8 F47 87.4(9)
F48 P8 F47 89.0(10)
F51 P9 F52 91.9(10)
F51 P9 F50 88.6(10)
F52 P9 F50 92.8(10)
F51 P9 F49 88.8(9)
F52 P9 F49 88.9(9)
F50 P9 F49 177.0(11)
F51 P9 F54 88.6(9)
F52 P9 F54 179.3(13)
F50 P9 F54 86.8(9)
F49 P9 F54 91.6(9)
F51 P9 F53 174.5(11)
F52 P9 F53 92.8(9)
F50 P9 F53 88.3(9)
F49 P9 F53 94.2(10)
F54 P9 F53 86.6(9)
F58 P10 F56 88.0(10)
F58 P10 F57 92.5(10)
F56 P10 F57 94.4(11)
F58 P10 F60 175.0(12)
F56 P10 F60 92.1(10)
F57 P10 F60 82.5(9)
F58 P10 F59 92.8(10)
F56 P10 F59 86.4(9)
F57 P10 F59 174.6(12)
F60 P10 F59 92.2(10)
F58 P10 F55 95.5(10)
F56 P10 F55 174.0(12)
F57 P10 F55 80.6(9)
F60 P10 F55 84.0(9)
F59 P10 F55 98.2(10)
F63 P11 F64 93.3(14)
F63 P11 F62 88.6(14)
F64 P11 F62 87.5(13)
F63 P11 F66 90.3(14)
F64 P11 F66 176.4(17)
F62 P11 F66 92.7(13)
F63 P11 F61 91.8(14)
F64 P11 F61 91.4(13)
F62 P11 F61 178.9(17)
F66 P11 F61 88.4(13)
F63 P11 F65 174.5(17)
F64 P11 F65 90.8(13)
F62 P11 F65 88.0(13)
F66 P11 F65 85.6(13)
F61 P11 F65 91.7(13)
F69 P12 F70 92.1(14)
F69 P12 F68 92.4(14)
F70 P12 F68 88.1(13)
F69 P12 F72 87.2(13)
F70 P12 F72 178.4(17)
F68 P12 F72 90.5(13)
F69 P12 F67 86.5(13)
F70 P12 F67 88.8(13)
F68 P12 F67 176.7(16)
F72 P12 F67 92.6(13)
F69 P12 F71 174.1(16)
F70 P12 F71 93.8(14)
F68 P12 F71 86.8(13)
F72 P12 F71 87.0(13)
F67 P12 F71 94.6(13)
F69' P12' F70' 95.3(13)
F69' P12' F72' 83.1(12)
F70' P12' F72' 177.3(15)
F69' P12' F68' 84.3(12)
F70' P12' F68' 86.9(12)
F72' P12' F68' 90.8(12)
F69' P12' F67' 94.6(13)
F70' P12' F67' 86.8(12)
F72' P12' F67' 95.5(12)
F68' P12' F67' 173.4(14)
F69' P12' F71' 172.8(15)
F70' P12' F71' 91.7(12)
F72' P12' F71' 89.8(12)
F68' P12' F71' 94.6(12)
F67' P12' F71' 87.3(11)

loop_
_geom_bond_atom_site_label_1
_geom_bond_atom_site_label_2
_geom_bond_distance
Cd1 N30 2.263(5)
Cd1 N54 2.284(8)
Cd1 N19 2.290(5)
Cd1 N36 2.341(6)
Cd1 N60 2.378(8)
Cd1 N48 2.447(4)
Cd2 N101 2.268(6)
Cd2 N82 2.293(6)
Cd2 N71 2.332(7)
Cd2 N88 2.364(9)
Cd2 N100 2.400(8)
Cd2 N112 2.422(8)
O1 C67 1.362(15)
O1 C37 1.378(12)
O2 C41 1.366(11)
O2 C68 1.451(16)
O3 C62 1.347(12)
O3 C69 1.464(15)
O4 C66 1.357(10)
O4 C70 1.408(14)
O5 C89 1.353(14)
O5 C119 1.48(2)
O6 C93 1.295(19)
O6 C120 1.41(2)
O7 C118 1.24(2)
O7 C121 1.48(2)
O8 C114 1.383(18)
O8 C122 1.43(3)
C1 C2 1.3900
C1 C6 1.3900
C1 C79 1.518(8)
C2 C3 1.3900
C3 C4 1.3900
C4 C5 1.3900
C4 C7 1.554(8)
C5 C6 1.3900
C7 C8 1.3900
C7 C12 1.3900
C8 C9 1.3900
C9 C10 1.3900
C10 C11 1.3900
C11 C12 1.3900
C12 C13 1.520(7)
C13 C14 1.3900
C13 C18 1.3900
C14 C15 1.3900
C15 C16 1.3900
C16 C17 1.3900
C16 C27 1.503(7)
C17 C18 1.3900
N19 C20 1.3900
N19 C24 1.3900
C20 C21 1.3900
C21 C22 1.3900
C22 C23 1.3900
C23 C24 1.3900
C24 C25 1.407(7)
C25 C26 1.3900
C25 N30 1.3900
C26 C27 1.3900
C27 C28 1.3900
C28 C29 1.3900
C29 N30 1.3900
C29 C31 1.422(8)
C31 C32 1.3900
C31 N36 1.3900
C32 C33 1.3900
C33 C34 1.3900
C34 C35 1.3900
C35 N36 1.3900
C37 C38 1.3900
C37 C42 1.3900
C38 C39 1.3900
C39 C40 1.3900
C40 C41 1.3900
C41 C42 1.3900
C42 C43 1.462(7)
C43 C44 1.3900
C43 N48 1.3900
C44 C45 1.3900
C45 C46 1.3900
C46 C47 1.3900
C47 N48 1.3900
C47 C49 1.433(11)
C49 N54 1.345(12)
C49 C50 1.385(15)
C50 C51 1.411(14)
C51 C52 1.352(14)
C51 C123 1.484(14)
C52 C53 1.397(14)
C53 N54 1.357(12)
C53 C55 1.488(14)
C55 N60 1.336(14)
C55 C56 1.419(15)
C56 C57 1.369(15)
C57 C58 1.393(17)
C58 C59 1.404(15)
C59 N60 1.341(12)
C59 C61 1.488(12)
C61 C62 1.3900
C61 C66 1.3900
C62 C63 1.3900
C63 C64 1.3900
C64 C65 1.3900
C65 C66 1.3900
N71 C72 1.3900
N71 C76 1.3900
C72 C73 1.3900
C73 C74 1.3900
C74 C75 1.3900
C75 C76 1.3900
C76 C77 1.479(10)
C77 C78 1.3900
C77 N82 1.3900
C78 C79 1.3900
C79 C80 1.3900
C80 C81 1.3900
C81 N82 1.3900
C81 C83 1.437(8)
C83 C84 1.3900
C83 N88 1.3900
C84 C85 1.3900
C85 C86 1.3900
C86 C87 1.3900
C87 N88 1.3900
C89 C90 1.3900
C89 C94 1.3900
C90 C91 1.3900
C91 C92 1.3900
C92 C93 1.3900
C93 C94 1.3900
C94 C95 1.487(11)
C95 C96 1.3900
C95 N100 1.3900
C96 C97 1.3900
C97 C98 1.3900
C98 C99 1.3900
C99 N100 1.3900
C99 C102 1.405(10)
N101 C102 1.3900
N101 C106 1.3900
C102 C103 1.3900
C103 C104 1.3900
C104 C105 1.3900
C104 C390 1.498(9)
C105 C106 1.3900
C106 C107 1.400(10)
C107 C108 1.3900
C107 N112 1.3900
C108 C109 1.3900
C109 C110 1.3900
C110 C111 1.3900
C111 N112 1.3900
C111 C113 1.410(12)
C113 C114 1.3900
C113 C118 1.3900
C114 C115 1.3900
C115 C116 1.3900
C116 C117 1.3900
C117 C118 1.3900
C123 C128 1.362(15)
C123 C124 1.405(14)
C124 C125 1.383(15)
C124 C129 1.547(15)
C125 C126 1.361(15)
C125 C130 1.540(14)
C126 C127 1.422(16)
C126 C183 1.518(14)
C127 C128 1.423(15)
C127 C131 1.462(16)
C128 C132 1.553(14)
Cd3 N214 2.284(4)
Cd3 N233 2.287(4)
Cd3 N220 2.311(5)
Cd3 N203 2.314(6)
Cd3 N232 2.396(7)
Cd3 N244 2.443(6)
Cd4 N151 2.281(9)
Cd4 N186 2.285(9)
Cd4 N162 2.306(8)
Cd4 N168 2.349(11)
Cd4 N180 2.418(5)
Cd4 N192 2.428(8)
O9 C246 1.300(11)
O9 C254 1.440(17)
O10 C250 1.383(11)
O10 C253 1.480(15)
O11 C221 1.369(16)
O11 C251 1.454(16)
O12 C225 1.45(2)
O12 C252 1.51(2)
O13 C169 1.365(13)
O13 C199 1.426(17)
O14 C173 1.352(13)
O14 C200 1.478(19)
O15 C194 1.357(9)
O15 C201 1.424(12)
O16 C198 1.377(8)
O16 C202 1.426(13)
C133 C134 1.3900
C133 C138 1.3900
C133 C211 1.523(6)
C134 C135 1.3900
C135 C136 1.3900
C136 C137 1.3900
C136 C139 1.513(6)
C137 C138 1.3900
C139 C140 1.3900
C139 C144 1.3900
C140 C141 1.3900
C141 C142 1.3900
C142 C143 1.3900
C143 C144 1.3900
C144 C145 1.537(7)
C145 C146 1.3900
C145 C150 1.3900
C146 C147 1.3900
C147 C148 1.3900
C148 C149 1.3900
C148 C159 1.488(12)
C149 C150 1.3900
N151 C156 1.338(13)
N151 C152 1.381(14)
C152 C153 1.334(16)
C153 C154 1.398(16)
C154 C155 1.367(15)
C155 C156 1.365(15)
C156 C157 1.532(15)
C157 N162 1.309(13)
C157 C158 1.391(14)
C158 C159 1.393(14)
C159 C160 1.415(16)
C160 C161 1.382(15)
C161 N162 1.383(13)
C161 C163 1.449(16)
C163 N168 1.369(14)
C163 C164 1.399(16)
C164 C165 1.353(16)
C165 C166 1.356(18)
C166 C167 1.364(17)
C167 N168 1.390(15)
C169 C170 1.3900
C169 C174 1.3900
C170 C171 1.3900
C171 C172 1.3900
C172 C173 1.3900
C173 C174 1.3900
C174 C175 1.433(9)
C175 C176 1.3900
C175 N180 1.3900
C176 C177 1.3900
C177 C178 1.3900
C178 C179 1.3900
C179 N180 1.3900
C179 C181 1.456(12)
C181 N186 1.362(13)
C181 C182 1.399(15)
C182 C183 1.373(14)
C183 C184 1.396(14)
C184 C185 1.417(14)
C185 N186 1.303(12)
C185 C187 1.536(14)
C187 N192 1.331(13)
C187 C188 1.390(14)
C188 C189 1.345(15)
C189 C190 1.357(15)
C190 C191 1.399(14)
C191 N192 1.351(12)
C191 C193 1.487(12)
C193 C194 1.3900
C193 C198 1.3900
C194 C195 1.3900
C195 C196 1.3900
C196 C197 1.3900
C197 C198 1.3900
N203 C204 1.3900
N203 C208 1.3900
C204 C205 1.3900
C205 C206 1.3900
C206 C207 1.3900
C207 C208 1.3900
C208 C209 1.445(7)
C209 C210 1.3900
C209 N214 1.3900
C210 C211 1.3900
C211 C212 1.3900
C212 C213 1.3900
C213 C215 1.376(7)
C213 N214 1.3900
C215 C216 1.3900
C215 N220 1.3900
C216 C217 1.3900
C217 C218 1.3900
C218 C219 1.3900
C219 N220 1.3900
C221 C222 1.3900
C221 C226 1.3900
C222 C223 1.3900
C223 C224 1.3900
C224 C225 1.3900
C225 C226 1.3900
C226 C227 1.431(11)
C227 C228 1.3900
C227 N232 1.3900
C228 C229 1.3900
C229 C230 1.3900
C230 C231 1.3900
C231 N232 1.3900
C231 C234 1.397(8)
N233 C234 1.3900
N233 C238 1.3900
C234 C235 1.3900
C235 C236 1.3900
C236 C237 1.3900
C236 C255 1.505(6)
C237 C238 1.3900
C238 C239 1.406(8)
C239 C240 1.3900
C239 N244 1.3900
C240 C241 1.3900
C241 C242 1.3900
C242 C243 1.3900
C243 N244 1.3900
C243 C245 1.414(7)
C245 C246 1.3900
C245 C250 1.3900
C246 C247 1.3900
C247 C248 1.3900
C248 C249 1.3900
C249 C250 1.3900
C260 C255 1.3900
C260 C259 1.3900
C260 C264 1.562(13)
C255 C256 1.3900
C256 C257 1.3900
C256 C261 1.516(14)
C257 C258 1.3900
C257 C262 1.545(13)
C258 C259 1.3900
C258 C367 1.489(11)
C259 C263 1.518(14)
Cd5 N294 2.265(5)
Cd5 N318 2.267(6)
Cd5 N300 2.300(7)
Cd5 N283 2.307(8)
Cd5 N312 2.387(8)
Cd5 N324 2.430(8)
Cd6 N346 2.275(9)
Cd6 N370 2.288(8)
Cd6 N335 2.313(7)
Cd6 N352 2.342(13)
Cd6 N364 2.416(10)
Cd6 N376 2.461(11)
O17 C301 1.326(14)
O17 C331 1.514(18)
O18 C305 1.342(14)
O18 C332 1.390(16)
O19 C326 1.34(2)
O19 C333 1.51(3)
O20 C334 1.34(3)
O20 C330 1.33(3)
O21 C353 1.364(12)
O21 C383 1.477(16)
O22 C357 1.360(12)
O22 C384 1.469(19)
O23 C385 1.348(16)
O23 C378 1.356(11)
O24 C382 1.345(11)
O24 C386 1.373(12)
C265 C266 1.3900
C265 C270 1.3900
C265 C343 1.527(13)
C266 C267 1.3900
C267 C268 1.3900
C268 C269 1.3900
C268 C271 1.513(15)
C269 C270 1.3900
C271 C272 1.403(16)
C271 C276 1.420(19)
C272 C273 1.398(17)
C273 C274 1.341(18)
C274 C275 1.410(16)
C275 C276 1.413(19)
C276 C277 1.483(14)
C277 C278 1.3900
C277 C282 1.3900
C278 C279 1.3900
C279 C280 1.3900
C280 C281 1.3900
C280 C291 1.507(8)
C281 C282 1.3900
N283 C284 1.3900
N283 C288 1.3900
C284 C285 1.3900
C285 C286 1.3900
C286 C287 1.3900
C287 C288 1.3900
C288 C289 1.406(10)
C289 C290 1.3900
C289 N294 1.3900
C290 C291 1.3900
C291 C292 1.3900
C292 C293 1.3900
C293 N294 1.3900
C293 C295 1.440(9)
C295 C296 1.3900
C295 N300 1.3900
C296 C297 1.3900
C297 C298 1.3900
C298 C299 1.3900
C299 N300 1.3900
C301 C302 1.3900
C301 C306 1.3900
C302 C303 1.3900
C303 C304 1.3900
C304 C305 1.3900
C305 C306 1.3900
C306 C307 1.447(9)
C307 C308 1.3900
C307 N312 1.3900
C308 C309 1.3900
C309 C310 1.3900
C310 C311 1.3900
C311 N312 1.3900
C311 C313 1.414(9)
C313 C314 1.3900
C313 N318 1.3900
C314 C315 1.3900
C315 C316 1.3900
C315 C387 1.483(9)
C316 C317 1.3900
C317 N318 1.3900
C317 C319 1.423(11)
C319 C320 1.3900
C319 N324 1.3900
C320 C321 1.3900
C321 C322 1.3900
C322 C323 1.3900
C323 N324 1.3900
C323 C325 1.445(11)
C325 C326 1.3900
C325 C330 1.3900
C326 C327 1.3900
C327 C328 1.3900
C328 C329 1.3900
C329 C330 1.3900
N335 C336 1.3900
N335 C340 1.3900
C336 C337 1.3900
C337 C338 1.3900
C338 C339 1.3900
C339 C340 1.3900
C340 C341 1.479(16)
C341 N346 1.327(16)
C341 C342 1.391(15)
C342 C343 1.322(19)
C343 C344 1.412(18)
C344 C345 1.403(16)
C345 N346 1.313(17)
C345 C347 1.507(18)
C347 N352 1.304(16)
C347 C348 1.343(19)
C348 C349 1.43(2)
C349 C350 1.39(2)
C350 C351 1.36(2)
C351 N352 1.347(17)
C353 C354 1.3900
C353 C358 1.3900
C354 C355 1.3900
C355 C356 1.3900
C356 C357 1.3900
C357 C358 1.3900
C358 C359 1.524(12)
C359 N364 1.341(15)
C359 C360 1.374(16)
C360 C361 1.345(16)
C361 C362 1.380(17)
C362 C363 1.354(16)
C363 N364 1.360(13)
C363 C365 1.497(17)
C365 N370 1.321(13)
C365 C366 1.394(15)
C366 C367 1.396(17)
C367 C368 1.380(16)
C368 C369 1.424(16)
C369 N370 1.322(15)
C369 C371 1.474(15)
C371 N376 1.353(14)
C371 C372 1.389(17)
C372 C373 1.410(15)
C373 C374 1.356(15)
C374 C375 1.367(17)
C375 N376 1.347(14)
C375 C377 1.555(13)
C377 C378 1.3900
C377 C382 1.3900
C378 C379 1.3900
C379 C380 1.3900
C380 C381 1.3900
C381 C382 1.3900
C387 C388 1.3900
C387 C392 1.3900
C388 C389 1.3900
C388 C393 1.47(2)
C389 C390 1.3900
C389 C394 1.60(2)
C390 C391 1.3900
C391 C392 1.3900
C391 C395 1.58(2)
C392 C396 1.55(2)
P1 F3 1.613(7)
P1 F2 1.622(7)
P1 F4 1.642(8)
P1 F1 1.651(7)
P1 F6 1.658(8)
P1 F5 1.665(8)
P2 F8 1.593(8)
P2 F9 1.614(8)
P2 F11 1.630(9)
P2 F10 1.635(9)
P2 F7 1.641(9)
P2 F12 1.645(9)
P3 F14 1.479(11)
P3 F18 1.574(9)
P3 F17 1.578(11)
P3 F15 1.595(10)
P3 F16 1.632(10)
P3 F13 1.675(11)
P4 F21 1.516(11)
P4 F23 1.528(11)
P4 F19 1.556(9)
P4 F20 1.565(9)
P4 F24 1.592(10)
P4 F22 1.606(10)
P5 F30 1.572(11)
P5 F27 1.576(12)
P5 F28 1.577(10)
P5 F26 1.581(11)
P5 F29 1.591(11)
P5 F25 1.626(10)
P6 F34 1.544(11)
P6 F36 1.549(12)
P6 F32 1.592(11)
P6 F35 1.603(12)
P6 F33 1.604(12)
P6 F31 1.616(11)
P7 F42 1.65(2)
P7 F41 1.74(2)
P7 F39 1.74(2)
P7 F37 1.75(2)
P7 F38 1.78(2)
P7 F40 1.87(2)
P8 F45 1.613(13)
P8 F46 1.655(13)
P8 F44 1.699(13)
P8 F43 1.725(13)
P8 F48 1.735(13)
P8 F47 1.784(13)
P9 F51 1.629(13)
P9 F52 1.672(13)
P9 F50 1.705(13)
P9 F49 1.714(13)
P9 F54 1.733(13)
P9 F53 1.743(13)
P10 F58 1.682(13)
P10 F56 1.681(13)
P10 F57 1.685(13)
P10 F60 1.728(13)
P10 F59 1.740(13)
P10 F55 1.767(13)
P11 F63 1.606(15)
P11 F64 1.663(15)
P11 F62 1.706(15)
P11 F66 1.707(15)
P11 F61 1.716(15)
P11 F65 1.765(15)
P12 F69 1.617(15)
P12 F70 1.656(15)
P12 F68 1.689(15)
P12 F72 1.704(15)
P12 F67 1.722(15)
P12 F71 1.747(15)
P12' F69' 1.591(15)
P12' F70' 1.658(14)
P12' F72' 1.687(15)
P12' F68' 1.695(15)
P12' F67' 1.705(14)
P12' F71' 1.751(15)
